data_4135043
loop_
_publ_author_name
'Ronson, Tanya K.'
'Wang, Yujia'
'Baldridge, Kim'
'Siegel, Jay S.'
'Nitschke, Jonathan R.'

_publ_section_title
;
 An <i>S</i><sub>10</sub>-symmetric 5-fold Interlocked [2]Catenane.
;
_journal_name_full 'Journal of the American Chemical Society'
_journal_paper_doi 10.1021/jacs.0c03349
_journal_year 2020
_chemical_formula_moiety 'C340 H240 N40 S20 Cu10, 10(B F4), 2(C20 H10), 4.5(C4 H10 O)'
_chemical_formula_sum 'C398 H305 B10 Cu10 F40 N40 O4.5 S20'
_chemical_formula_weight 7864.50
_space_group_crystal_system orthorhombic
_space_group_IT_number 56
_space_group_name_Hall '-P 2ab 2ac'
_space_group_name_H-M_alt 'P c c n'
_atom_sites_solution_hydrogens geom
_audit_creation_method SHELXL-2016/6
_cell_angle_alpha 90
_cell_angle_beta 90
_cell_angle_gamma 90
_cell_formula_units_Z 4
_cell_length_a 35.35960(10)
_cell_length_b 34.5841(2)
_cell_length_c 34.61900(10)
_cell_measurement_reflns_used 88225
_cell_measurement_temperature 100(2)
_cell_measurement_theta_max 29.1224019732
_cell_measurement_theta_min 0.804296316977
_cell_volume 42334.9(3)
_computing_cell_refinement
;
DIALS 2theta refinement, DIALS 1.7.1-g93fc14f4-release
;
_computing_data_collection 'Diamond GDA'
_computing_data_reduction
;
aimless (Evans, P. R. and Murshudov, G. N., 2013)
ccp4 (Winn, M. D. et al., 2011)
DIALS 1.7.1-g93fc14f4-release
pointless (Evans, P., 2006)
XIA2 0.5.432-ga4ad5612-dials-1.7 (Winter, G., 2010)
;
_computing_structure_refinement 'SHELXL-2016/6 (Sheldrick, 2016)'
_computing_structure_solution 'SHELXT 2014/5 (Sheldrick, 2014)'
_diffrn_ambient_temperature 100(2)
_diffrn_detector 'Photon counting pixel array'
_diffrn_measured_fraction_theta_full 0.997
_diffrn_measured_fraction_theta_max 0.997
_diffrn_measurement_device 'Fixed \c 3-circle diffractometer'
_diffrn_measurement_device_type 'Fluid Film Devices'
_diffrn_measurement_method 'shutterless scans'
_diffrn_measurement_specimen_support 'MiTeGen MicroMount'
_diffrn_radiation_monochromator 'Silicon 111'
_diffrn_radiation_source 'Diamond Light Source Beamline I19-1'
_diffrn_radiation_type Synchrotron
_diffrn_radiation_wavelength 0.6889
_diffrn_reflns_av_R_equivalents 0.0414
_diffrn_reflns_av_unetI/netI 0.0309
_diffrn_reflns_Laue_measured_fraction_full 0.997
_diffrn_reflns_Laue_measured_fraction_max 0.997
_diffrn_reflns_limit_h_max 42
_diffrn_reflns_limit_h_min -39
_diffrn_reflns_limit_k_max 40
_diffrn_reflns_limit_k_min -36
_diffrn_reflns_limit_l_max 41
_diffrn_reflns_limit_l_min -40
_diffrn_reflns_number 285360
_diffrn_reflns_point_group_measured_fraction_full 0.997
_diffrn_reflns_point_group_measured_fraction_max 0.997
_diffrn_reflns_theta_full 24.208
_diffrn_reflns_theta_max 24.208
_diffrn_reflns_theta_min 0.798
_diffrn_standards_decay_% 0
_diffrn_standards_interval_count 0
_diffrn_standards_number 0
_exptl_absorpt_coefficient_mu 0.608
_exptl_absorpt_correction_T_max 1.0
_exptl_absorpt_correction_T_min 0.95366992765
_exptl_absorpt_correction_type empirical
_exptl_absorpt_process_details
;
CCP4 7.0.052: AIMLESS, version 0.6.2 : 15/01/18
Scaling & analysis of unmerged intensities, absorption correction using spherical harmonics
;
_exptl_crystal_colour brown
_exptl_crystal_density_diffrn 1.234
_exptl_crystal_description block
_exptl_crystal_F_000 16116
_exptl_crystal_size_max 0.040
_exptl_crystal_size_mid 0.020
_exptl_crystal_size_min 0.020
_refine_diff_density_max 0.889
_refine_diff_density_min -0.742
_refine_diff_density_rms 0.094
_refine_ls_extinction_method none
_refine_ls_goodness_of_fit_ref 1.087
_refine_ls_hydrogen_treatment constr
_refine_ls_matrix_type full
_refine_ls_number_parameters 3215
_refine_ls_number_reflns 37285
_refine_ls_number_restraints 11925
_refine_ls_restrained_S_all 1.058
_refine_ls_R_factor_all 0.1160
_refine_ls_R_factor_gt 0.0949
_refine_ls_shift/su_max 0.001
_refine_ls_shift/su_mean 0.000
_refine_ls_structure_factor_coef Fsqd
_refine_ls_weighting_details 'w=1/[\s^2^(Fo^2^)+(0.2000P)^2^+30.0000P] where P=(Fo^2^+2Fc^2^)/3'
_refine_ls_weighting_scheme calc
_refine_ls_wR_factor_gt 0.3027
_refine_ls_wR_factor_ref 0.3188
_reflns_Friedel_coverage 0.000
_reflns_number_gt 24921
_reflns_number_total 37285
_reflns_threshold_expression 'I > 2\s(I)'
_cod_data_source_file ja0c03349_si_003.cif
_cod_data_source_block tkr1270_sq
_cod_original_formula_sum 'C398 H305 B10 Cu10 F40 N40 O4.50 S20'
_cod_database_code 4135043
_shelx_shelxl_version_number 2016/6
_shelx_space_group_comment
;
The symmetry employed for this shelxl refinement is uniquely defined
by the following loop, which should always be used as a source of
symmetry information in preference to the above space-group names.
They are only intended as comments.
;
_shelx_estimated_absorpt_t_min 0.976
_shelx_estimated_absorpt_t_max 0.988

loop_
_space_group_symop_operation_xyz
'x, y, z'
'-x+1/2, -y+1/2, z'
'-x, y+1/2, -z+1/2'
'x+1/2, -y, -z+1/2'
'-x, -y, -z'
'x-1/2, y-1/2, -z'
'x, -y-1/2, z-1/2'
'-x-1/2, y, z-1/2'

loop_
_atom_site_label
_atom_site_type_symbol
_atom_site_fract_x
_atom_site_fract_y
_atom_site_fract_z
_atom_site_U_iso_or_equiv
_atom_site_adp_type
_atom_site_occupancy
_atom_site_site_symmetry_order
_atom_site_calc_flag
_atom_site_refinement_flags_posn
_atom_site_refinement_flags_adp
_atom_site_refinement_flags_occupancy
_atom_site_disorder_assembly
_atom_site_disorder_group
Cu1 Cu 0.72696(5) 0.58806(6) 0.64457(6) 0.0718(4) Uani 0.8085(10) 1 d . . P A 1
Cu2 Cu 0.54811(4) 0.78151(5) 0.45282(4) 0.0777(3) Uani 0.8085(10) 1 d . . P A 1
Cu3 Cu 0.35532(3) 0.58776(4) 0.26904(3) 0.0724(3) Uani 0.8085(10) 1 d . . P A 1
Cu4 Cu 0.41602(3) 0.26852(3) 0.35115(3) 0.0709(3) Uani 0.8085(10) 1 d . . P A 1
Cu5 Cu 0.64504(3) 0.27150(4) 0.58226(3) 0.0738(3) Uani 0.8085(10) 1 d . . P A 1
S1A S 0.73383(5) 0.54346(7) 0.43706(5) 0.0840(5) Uani 0.8085(10) 1 d D U P A 1
S2A S 0.63777(6) 0.62756(6) 0.33984(6) 0.0860(5) Uani 0.8085(10) 1 d D U P A 1
S3A S 0.55095(4) 0.52048(7) 0.25597(5) 0.0845(5) Uani 0.8085(10) 1 d D U P A 1
S4A S 0.59082(6) 0.37185(6) 0.30420(6) 0.0912(6) Uani 0.8085(10) 1 d D U P A 1
S5A S 0.70343(5) 0.38584(6) 0.41678(6) 0.0903(6) Uani 0.8085(10) 1 d D U P A 1
N1A N 0.7228(2) 0.63998(15) 0.66640(13) 0.0751(13) Uani 0.8085(10) 1 d D U P A 1
N2A N 0.72308(16) 0.61704(16) 0.59331(13) 0.0728(12) Uani 0.8085(10) 1 d D U P A 1
N3A N 0.50496(18) 0.81366(18) 0.43530(18) 0.0872(15) Uani 0.8085(10) 1 d D U P A 1
N4A N 0.53826(17) 0.75242(17) 0.40254(17) 0.0801(14) Uani 0.8085(10) 1 d D U P A 1
N5A N 0.30996(12) 0.55537(14) 0.26033(15) 0.0648(11) Uani 0.8085(10) 1 d D U P A 1
N6A N 0.38253(12) 0.53878(17) 0.25708(16) 0.0676(12) Uani 0.8085(10) 1 d D U P A 1
N7A N 0.41340(14) 0.21867(17) 0.3795(2) 0.0792(14) Uani 0.8085(10) 1 d D U P A 1
N8A N 0.47188(15) 0.26391(15) 0.36305(16) 0.0733(13) Uani 0.8085(10) 1 d D U P A 1
N9A N 0.66945(17) 0.27007(16) 0.63373(15) 0.0802(13) Uani 0.8085(10) 1 d D U P A 1
N10A N 0.68124(16) 0.31570(16) 0.57313(13) 0.0767(13) Uani 0.8085(10) 1 d D U P A 1
C1A C 0.7260(4) 0.6192(2) 0.7327(2) 0.095(2) Uani 0.8085(10) 1 d D U P A 1
H1AA H 0.713970 0.595608 0.722958 0.143 Uiso 0.8085(10) 1 calc R U P A 1
H1AB H 0.713791 0.627079 0.756847 0.143 Uiso 0.8085(10) 1 calc R U P A 1
H1AC H 0.752905 0.614185 0.737483 0.143 Uiso 0.8085(10) 1 calc R U P A 1
C2A C 0.7221(3) 0.65065(17) 0.70351(16) 0.0824(16) Uani 0.8085(10) 1 d D U P A 1
C3A C 0.7166(3) 0.68928(18) 0.7137(2) 0.0895(18) Uani 0.8085(10) 1 d D U P A 1
H3A H 0.715550 0.696387 0.740206 0.107 Uiso 0.8085(10) 1 calc R U P A 1
C4A C 0.7126(3) 0.7170(2) 0.68579(19) 0.0920(18) Uani 0.8085(10) 1 d D U P A 1
H4A H 0.707771 0.743073 0.692824 0.110 Uiso 0.8085(10) 1 calc R U P A 1
C5A C 0.7156(3) 0.70675(18) 0.64706(19) 0.0867(16) Uani 0.8085(10) 1 d D U P A 1
H5A H 0.714449 0.725615 0.627143 0.104 Uiso 0.8085(10) 1 calc R U P A 1
C6A C 0.7203(2) 0.66756(16) 0.63872(15) 0.0782(14) Uani 0.8085(10) 1 d D U P A 1
C7A C 0.7215(2) 0.65355(18) 0.59861(16) 0.0737(14) Uani 0.8085(10) 1 d D U P A 1
H7A H 0.721058 0.671019 0.577437 0.088 Uiso 0.8085(10) 1 calc R U P A 1
C8A C 0.72373(18) 0.60148(17) 0.55491(14) 0.0720(13) Uani 0.8085(10) 1 d D U P A 1
C9A C 0.7349(2) 0.62281(19) 0.52292(16) 0.0824(15) Uani 0.8085(10) 1 d D U P A 1
H9A H 0.741558 0.649274 0.525653 0.099 Uiso 0.8085(10) 1 calc R U P A 1
C10A C 0.7361(2) 0.60526(18) 0.48694(17) 0.0847(15) Uani 0.8085(10) 1 d D U P A 1
H10A H 0.742860 0.620032 0.464843 0.102 Uiso 0.8085(10) 1 calc R U P A 1
C11A C 0.72770(18) 0.56631(17) 0.48293(14) 0.0768(14) Uani 0.8085(10) 1 d D U P A 1
C12A C 0.71683(18) 0.54501(18) 0.51492(14) 0.0745(14) Uani 0.8085(10) 1 d D U P A 1
H12A H 0.710336 0.518486 0.512252 0.089 Uiso 0.8085(10) 1 calc R U P A 1
C13A C 0.71547(17) 0.56265(17) 0.55091(15) 0.0728(14) Uani 0.8085(10) 1 d D U P A 1
H13A H 0.708791 0.547869 0.573007 0.087 Uiso 0.8085(10) 1 calc R U P A 1
C14A C 0.5056(3) 0.8587(3) 0.4889(2) 0.109(3) Uani 0.8085(10) 1 d D U P A 1
H14A H 0.529666 0.871300 0.482779 0.163 Uiso 0.8085(10) 1 calc R U P A 1
H14B H 0.510089 0.837140 0.506707 0.163 Uiso 0.8085(10) 1 calc R U P A 1
H14C H 0.488530 0.877431 0.501057 0.163 Uiso 0.8085(10) 1 calc R U P A 1
C15A C 0.4879(2) 0.8437(2) 0.4525(2) 0.0952(18) Uani 0.8085(10) 1 d D U P A 1
C16A C 0.4565(2) 0.8612(2) 0.4363(2) 0.106(2) Uani 0.8085(10) 1 d D U P A 1
H16A H 0.444634 0.882191 0.449323 0.128 Uiso 0.8085(10) 1 calc R U P A 1
C17A C 0.4422(3) 0.8486(2) 0.4015(2) 0.109(2) Uani 0.8085(10) 1 d D U P A 1
H17A H 0.420748 0.860715 0.390272 0.130 Uiso 0.8085(10) 1 calc R U P A 1
C18A C 0.4596(2) 0.8179(2) 0.3834(2) 0.1020(19) Uani 0.8085(10) 1 d D U P A 1
H18A H 0.450447 0.808324 0.359431 0.122 Uiso 0.8085(10) 1 calc R U P A 1
C19A C 0.49106(19) 0.8012(2) 0.4012(2) 0.0889(16) Uani 0.8085(10) 1 d D U P A 1
C20A C 0.5112(2) 0.7679(2) 0.3841(2) 0.0854(16) Uani 0.8085(10) 1 d D U P A 1
H20A H 0.503975 0.758206 0.359496 0.102 Uiso 0.8085(10) 1 calc R U P A 1
C21A C 0.55981(18) 0.72119(17) 0.38697(16) 0.0752(14) Uani 0.8085(10) 1 d D U P A 1
C22A C 0.58323(19) 0.70148(19) 0.41208(18) 0.0813(15) Uani 0.8085(10) 1 d D U P A 1
H22A H 0.583522 0.708024 0.438724 0.098 Uiso 0.8085(10) 1 calc R U P A 1
C23A C 0.6062(2) 0.67228(19) 0.39845(16) 0.0814(15) Uani 0.8085(10) 1 d D U P A 1
H23A H 0.622881 0.659394 0.415693 0.098 Uiso 0.8085(10) 1 calc R U P A 1
C24A C 0.60526(18) 0.66150(18) 0.35983(15) 0.0776(14) Uani 0.8085(10) 1 d D U P A 1
C25A C 0.58098(19) 0.68074(19) 0.33497(18) 0.0841(15) Uani 0.8085(10) 1 d D U P A 1
H25A H 0.579529 0.673177 0.308636 0.101 Uiso 0.8085(10) 1 calc R U P A 1
C26A C 0.5588(2) 0.71100(19) 0.34833(17) 0.0812(14) Uani 0.8085(10) 1 d D U P A 1
H26A H 0.542862 0.724711 0.330964 0.097 Uiso 0.8085(10) 1 calc R U P A 1
C27A C 0.2653(2) 0.60624(19) 0.2760(2) 0.0830(19) Uani 0.8085(10) 1 d D U P A 1
H27A H 0.274063 0.623010 0.255026 0.124 Uiso 0.8085(10) 1 calc R U P A 1
H27B H 0.278524 0.613087 0.299947 0.124 Uiso 0.8085(10) 1 calc R U P A 1
H27C H 0.238022 0.609665 0.279603 0.124 Uiso 0.8085(10) 1 calc R U P A 1
C28A C 0.27346(13) 0.56481(16) 0.26604(17) 0.0643(13) Uani 0.8085(10) 1 d D U P A 1
C29A C 0.24555(15) 0.53686(17) 0.26326(19) 0.0685(14) Uani 0.8085(10) 1 d D U P A 1
H29A H 0.220061 0.543261 0.269122 0.082 Uiso 0.8085(10) 1 calc R U P A 1
C30A C 0.25460(14) 0.49995(18) 0.25207(19) 0.0666(13) Uani 0.8085(10) 1 d D U P A 1
H30A H 0.235309 0.481067 0.249110 0.080 Uiso 0.8085(10) 1 calc R U P A 1
C31A C 0.29189(14) 0.49040(17) 0.24512(19) 0.0659(13) Uani 0.8085(10) 1 d D U P A 1
H31A H 0.298772 0.465119 0.237006 0.079 Uiso 0.8085(10) 1 calc R U P A 1
C32A C 0.31894(13) 0.51888(16) 0.25038(18) 0.0627(12) Uani 0.8085(10) 1 d D U P A 1
C33A C 0.35952(13) 0.51106(19) 0.2471(2) 0.0692(13) Uani 0.8085(10) 1 d D U P A 1
H33A H 0.368668 0.486872 0.238024 0.083 Uiso 0.8085(10) 1 calc R U P A 1
C34A C 0.42246(13) 0.53153(17) 0.25709(17) 0.0674(13) Uani 0.8085(10) 1 d D U P A 1
C35A C 0.44420(14) 0.55746(18) 0.27751(18) 0.0701(13) Uani 0.8085(10) 1 d D U P A 1
H35A H 0.432445 0.578238 0.290850 0.084 Uiso 0.8085(10) 1 calc R U P A 1
C36A C 0.48339(14) 0.55337(18) 0.27869(17) 0.0724(14) Uani 0.8085(10) 1 d D U P A 1
H36A H 0.498227 0.571040 0.293230 0.087 Uiso 0.8085(10) 1 calc R U P A 1
C37A C 0.50070(13) 0.52361(18) 0.25871(17) 0.0708(13) Uani 0.8085(10) 1 d D U P A 1
C38A C 0.47919(14) 0.49788(19) 0.23777(19) 0.0774(14) Uani 0.8085(10) 1 d D U P A 1
H38A H 0.491191 0.477461 0.224104 0.093 Uiso 0.8085(10) 1 calc R U P A 1
C39A C 0.43960(15) 0.50157(19) 0.23642(19) 0.0748(14) Uani 0.8085(10) 1 d D U P A 1
H39A H 0.424771 0.484003 0.221734 0.090 Uiso 0.8085(10) 1 calc R U P A 1
C40A C 0.3462(2) 0.2091(3) 0.3715(4) 0.106(3) Uani 0.8085(10) 1 d D U P A 1
H40A H 0.342695 0.236967 0.375116 0.158 Uiso 0.8085(10) 1 calc R U P A 1
H40B H 0.325511 0.195127 0.384158 0.158 Uiso 0.8085(10) 1 calc R U P A 1
H40C H 0.346259 0.203078 0.343850 0.158 Uiso 0.8085(10) 1 calc R U P A 1
C41A C 0.38294(18) 0.1971(2) 0.3889(3) 0.0926(17) Uani 0.8085(10) 1 d D U P A 1
C42A C 0.3864(2) 0.1645(2) 0.4125(3) 0.101(2) Uani 0.8085(10) 1 d D U P A 1
H42A H 0.364567 0.150201 0.419690 0.121 Uiso 0.8085(10) 1 calc R U P A 1
C43A C 0.4216(2) 0.1530(2) 0.4252(3) 0.103(2) Uani 0.8085(10) 1 d D U P A 1
H43A H 0.424193 0.130670 0.440911 0.123 Uiso 0.8085(10) 1 calc R U P A 1
C44A C 0.4531(2) 0.1745(2) 0.4149(2) 0.0971(19) Uani 0.8085(10) 1 d D U P A 1
H44A H 0.477646 0.166994 0.423015 0.117 Uiso 0.8085(10) 1 calc R U P A 1
C45A C 0.44767(16) 0.20753(18) 0.3921(2) 0.0827(15) Uani 0.8085(10) 1 d D U P A 1
C46A C 0.47954(18) 0.23241(18) 0.3810(2) 0.0806(16) Uani 0.8085(10) 1 d D U P A 1
H46A H 0.504880 0.225411 0.386805 0.097 Uiso 0.8085(10) 1 calc R U P A 1
C47A C 0.50191(15) 0.28932(16) 0.35153(18) 0.0728(13) Uani 0.8085(10) 1 d D U P A 1
C48A C 0.53927(16) 0.27807(18) 0.3481(2) 0.0769(14) Uani 0.8085(10) 1 d D U P A 1
H48A H 0.546401 0.252359 0.354415 0.092 Uiso 0.8085(10) 1 calc R U P A 1
C49A C 0.56643(17) 0.30412(17) 0.3353(2) 0.0814(15) Uani 0.8085(10) 1 d D U P A 1
H49A H 0.592155 0.296391 0.333609 0.098 Uiso 0.8085(10) 1 calc R U P A 1
C50A C 0.55606(15) 0.34134(16) 0.32518(19) 0.0779(14) Uani 0.8085(10) 1 d D U P A 1
C51A C 0.51830(15) 0.35226(18) 0.32738(19) 0.0763(14) Uani 0.8085(10) 1 d D U P A 1
H51A H 0.510822 0.377517 0.319768 0.092 Uiso 0.8085(10) 1 calc R U P A 1
C52A C 0.49166(16) 0.32620(16) 0.34071(19) 0.0732(14) Uani 0.8085(10) 1 d D U P A 1
H52A H 0.465906 0.333842 0.342438 0.088 Uiso 0.8085(10) 1 calc R U P A 1
C53A C 0.6330(2) 0.2150(3) 0.6585(3) 0.102(2) Uani 0.8085(10) 1 d D U P A 1
H53A H 0.636690 0.202122 0.633498 0.153 Uiso 0.8085(10) 1 calc R U P A 1
H53B H 0.607784 0.226635 0.659297 0.153 Uiso 0.8085(10) 1 calc R U P A 1
H53C H 0.635397 0.195915 0.679289 0.153 Uiso 0.8085(10) 1 calc R U P A 1
C54A C 0.6623(2) 0.2458(2) 0.66349(18) 0.0877(16) Uani 0.8085(10) 1 d D U P A 1
C55A C 0.6825(2) 0.2489(2) 0.6979(2) 0.0982(18) Uani 0.8085(10) 1 d D U P A 1
H55A H 0.677357 0.231830 0.718691 0.118 Uiso 0.8085(10) 1 calc R U P A 1
C56A C 0.7096(3) 0.2768(2) 0.7015(2) 0.1022(18) Uani 0.8085(10) 1 d D U P A 1
H56A H 0.723385 0.278892 0.725014 0.123 Uiso 0.8085(10) 1 calc R U P A 1
C57A C 0.7173(2) 0.3019(2) 0.67142(18) 0.0937(16) Uani 0.8085(10) 1 d D U P A 1
H57A H 0.736299 0.321160 0.673793 0.112 Uiso 0.8085(10) 1 calc R U P A 1
C58A C 0.6964(2) 0.2981(2) 0.63750(17) 0.0853(14) Uani 0.8085(10) 1 d D U P A 1
C59A C 0.7025(2) 0.3213(2) 0.60298(16) 0.0813(15) Uani 0.8085(10) 1 d D U P A 1
H59A H 0.721828 0.340414 0.602413 0.098 Uiso 0.8085(10) 1 calc R U P A 1
C60A C 0.68709(16) 0.33610(18) 0.53771(15) 0.0753(13) Uani 0.8085(10) 1 d D U P A 1
C61A C 0.71831(17) 0.35887(19) 0.52927(18) 0.0806(15) Uani 0.8085(10) 1 d D U P A 1
H61A H 0.736698 0.363682 0.548694 0.097 Uiso 0.8085(10) 1 calc R U P A 1
C62A C 0.72291(18) 0.3746(2) 0.49296(16) 0.0824(15) Uani 0.8085(10) 1 d D U P A 1
H62A H 0.744981 0.389194 0.487257 0.099 Uiso 0.8085(10) 1 calc R U P A 1
C63A C 0.69567(16) 0.36930(19) 0.46479(15) 0.0821(15) Uani 0.8085(10) 1 d D U P A 1
C64A C 0.66356(16) 0.34749(19) 0.47322(17) 0.0797(15) Uani 0.8085(10) 1 d D U P A 1
H64A H 0.644557 0.343737 0.454189 0.096 Uiso 0.8085(10) 1 calc R U P A 1
C65A C 0.65960(17) 0.33125(19) 0.50983(15) 0.0784(15) Uani 0.8085(10) 1 d D U P A 1
H65A H 0.637612 0.316597 0.515693 0.094 Uiso 0.8085(10) 1 calc R U P A 1
C66A C 0.69090(16) 0.5186(2) 0.42979(18) 0.0666(12) Uani 0.8085(10) 1 d D U P A 1
C67A C 0.65858(15) 0.53798(17) 0.41280(15) 0.0606(11) Uani 0.8085(10) 1 d D U P A 1
C68A C 0.65720(17) 0.57476(18) 0.39474(17) 0.0669(12) Uani 0.8085(10) 1 d D U P A 1
H68A H 0.675634 0.593454 0.401781 0.080 Uiso 0.8085(10) 1 calc R U P A 1
C69A C 0.63009(19) 0.58495(18) 0.36707(19) 0.0687(13) Uani 0.8085(10) 1 d D U P A 1
C70A C 0.60144(15) 0.55771(16) 0.35551(15) 0.0608(11) Uani 0.8085(10) 1 d D U P A 1
C71A C 0.58099(15) 0.55591(19) 0.31923(16) 0.0645(12) Uani 0.8085(10) 1 d D U P A 1
H71A H 0.577935 0.578833 0.304447 0.077 Uiso 0.8085(10) 1 calc R U P A 1
C72A C 0.56558(16) 0.5211(2) 0.30539(16) 0.0652(12) Uani 0.8085(10) 1 d D U P A 1
C73A C 0.56899(15) 0.48579(18) 0.32633(16) 0.0637(11) Uani 0.8085(10) 1 d D U P A 1
C74A C 0.56829(16) 0.44686(19) 0.31153(18) 0.0684(13) Uani 0.8085(10) 1 d D U P A 1
H74A H 0.555604 0.442250 0.287782 0.082 Uiso 0.8085(10) 1 calc R U P A 1
C75A C 0.58513(19) 0.41578(19) 0.3300(2) 0.0725(13) Uani 0.8085(10) 1 d D U P A 1
C76A C 0.60567(16) 0.42211(17) 0.36567(17) 0.0650(12) Uani 0.8085(10) 1 d D U P A 1
C77A C 0.63611(17) 0.39960(19) 0.38128(18) 0.0714(13) Uani 0.8085(10) 1 d D U P A 1
H77A H 0.638281 0.373265 0.373810 0.086 Uiso 0.8085(10) 1 calc R U P A 1
C78A C 0.66266(17) 0.41473(19) 0.4070(2) 0.0697(13) Uani 0.8085(10) 1 d D U P A 1
C79A C 0.66119(15) 0.45382(17) 0.41944(16) 0.0617(11) Uani 0.8085(10) 1 d D U P A 1
C80A C 0.69162(16) 0.47823(18) 0.43259(17) 0.0673(12) Uani 0.8085(10) 1 d D U P A 1
H80A H 0.713237 0.466315 0.443713 0.081 Uiso 0.8085(10) 1 calc R U P A 1
C81A C 0.62759(14) 0.51389(16) 0.40592(15) 0.0559(11) Uani 0.8085(10) 1 d D U P A 1
C82A C 0.59975(15) 0.52448(15) 0.37803(15) 0.0578(11) Uani 0.8085(10) 1 d D U P A 1
C83A C 0.58400(14) 0.48993(16) 0.36341(15) 0.0579(11) Uani 0.8085(10) 1 d D U P A 1
C84A C 0.60127(15) 0.45850(15) 0.38227(16) 0.0582(11) Uani 0.8085(10) 1 d D U P A 1
C85A C 0.62830(14) 0.47341(16) 0.40846(15) 0.0573(11) Uani 0.8085(10) 1 d D U P A 1
S1B S 0.52693(4) 0.54495(6) 0.66193(4) 0.0693(4) Uani 0.8085(10) 1 d D U P A 1
S2B S 0.48373(4) 0.39193(5) 0.62930(4) 0.0677(4) Uani 0.8085(10) 1 d D U P A 1
S3B S 0.37046(4) 0.39566(5) 0.51519(4) 0.0680(4) Uani 0.8085(10) 1 d D U P A 1
S4B S 0.34336(4) 0.55126(5) 0.47709(4) 0.0669(4) Uani 0.8085(10) 1 d D U P A 1
S5B S 0.43940(4) 0.64379(5) 0.56829(5) 0.0693(4) Uani 0.8085(10) 1 d D U P A 1
N1B N 0.76937(13) 0.54838(16) 0.6451(2) 0.0756(14) Uani 0.8085(10) 1 d D U P A 1
N2B N 0.69559(11) 0.53947(15) 0.65240(13) 0.0602(10) Uani 0.8085(10) 1 d D U P A 1
N3B N 0.64416(14) 0.22639(16) 0.54462(17) 0.0790(14) Uani 0.8085(10) 1 d D U P A 1
N4B N 0.59000(14) 0.27283(15) 0.56743(14) 0.0679(12) Uani 0.8085(10) 1 d D U P A 1
N5B N 0.4022(2) 0.28372(17) 0.29578(15) 0.0780(13) Uani 0.8085(10) 1 d D U P A 1
N6B N 0.38828(15) 0.31980(15) 0.36096(13) 0.0683(11) Uani 0.8085(10) 1 d D U P A 1
N7B N 0.37064(17) 0.63944(16) 0.24649(13) 0.0763(12) Uani 0.8085(10) 1 d D U P A 1
N8B N 0.36580(14) 0.61683(16) 0.31894(12) 0.0620(11) Uani 0.8085(10) 1 d D U P A 1
N9B N 0.60203(17) 0.7959(2) 0.4639(2) 0.0992(17) Uani 0.8085(10) 1 d D U P A 1
N10B N 0.55492(14) 0.75140(15) 0.50270(16) 0.0717(12) Uani 0.8085(10) 1 d D U P A 1
C1B C 0.8192(2) 0.5959(2) 0.6417(4) 0.105(3) Uani 0.8085(10) 1 d D U P A 1
H1BA H 0.846915 0.596837 0.641421 0.158 Uiso 0.8085(10) 1 calc R U P A 1
H1BB H 0.809759 0.608930 0.664888 0.158 Uiso 0.8085(10) 1 calc R U P A 1
H1BC H 0.809348 0.608962 0.618663 0.158 Uiso 0.8085(10) 1 calc R U P A 1
C2B C 0.80649(16) 0.55486(19) 0.6418(3) 0.0868(16) Uani 0.8085(10) 1 d D U P A 1
C3B C 0.83140(19) 0.52385(19) 0.6385(3) 0.0931(18) Uani 0.8085(10) 1 d D U P A 1
H3B H 0.857737 0.528594 0.635817 0.112 Uiso 0.8085(10) 1 calc R U P A 1
C4B C 0.81831(17) 0.48648(19) 0.6391(2) 0.0858(16) Uani 0.8085(10) 1 d D U P A 1
H4B H 0.835487 0.465500 0.636632 0.103 Uiso 0.8085(10) 1 calc R U P A 1
C5B C 0.77954(16) 0.47942(19) 0.6433(2) 0.0801(15) Uani 0.8085(10) 1 d D U P A 1
H5B H 0.769594 0.453916 0.644177 0.096 Uiso 0.8085(10) 1 calc R U P A 1
C6B C 0.75641(14) 0.51177(16) 0.6461(2) 0.0718(13) Uani 0.8085(10) 1 d D U P A 1
C7B C 0.71521(14) 0.50809(17) 0.65072(17) 0.0639(12) Uani 0.8085(10) 1 d D U P A 1
H7B H 0.703467 0.483444 0.652402 0.077 Uiso 0.8085(10) 1 calc R U P A 1
C8B C 0.65542(12) 0.53750(17) 0.65469(14) 0.0605(11) Uani 0.8085(10) 1 d D U P A 1
C9B C 0.63424(13) 0.51855(17) 0.62668(16) 0.0640(13) Uani 0.8085(10) 1 d D U P A 1
H9B H 0.646613 0.504928 0.606474 0.077 Uiso 0.8085(10) 1 calc R U P A 1
C10B C 0.59492(13) 0.51949(18) 0.62819(15) 0.0656(13) Uani 0.8085(10) 1 d D U P A 1
H10B H 0.580444 0.505956 0.609444 0.079 Uiso 0.8085(10) 1 calc R U P A 1
C11B C 0.57681(12) 0.54034(18) 0.65727(15) 0.0647(12) Uani 0.8085(10) 1 d D U P A 1
C12B C 0.59837(14) 0.55755(18) 0.68569(15) 0.0648(13) Uani 0.8085(10) 1 d D U P A 1
H12B H 0.586198 0.570595 0.706402 0.078 Uiso 0.8085(10) 1 calc R U P A 1
C13B C 0.63718(14) 0.5561(2) 0.68448(16) 0.0658(13) Uani 0.8085(10) 1 d D U P A 1
H13B H 0.651545 0.568044 0.704367 0.079 Uiso 0.8085(10) 1 calc R U P A 1
C14B C 0.70979(19) 0.2102(3) 0.5543(3) 0.110(3) Uani 0.8085(10) 1 d D U P A 1
H14D H 0.728914 0.192729 0.543663 0.165 Uiso 0.8085(10) 1 calc R U P A 1
H14E H 0.707604 0.206015 0.582225 0.165 Uiso 0.8085(10) 1 calc R U P A 1
H14F H 0.717293 0.237078 0.549422 0.165 Uiso 0.8085(10) 1 calc R U P A 1
C15B C 0.67245(17) 0.2025(2) 0.5355(2) 0.0901(17) Uani 0.8085(10) 1 d D U P A 1
C16B C 0.6667(2) 0.1722(2) 0.5101(2) 0.1014(19) Uani 0.8085(10) 1 d D U P A 1
H16B H 0.687102 0.155330 0.504145 0.122 Uiso 0.8085(10) 1 calc R U P A 1
C17B C 0.6321(2) 0.1663(2) 0.4933(3) 0.1047(19) Uani 0.8085(10) 1 d D U P A 1
H17B H 0.628263 0.145267 0.476049 0.126 Uiso 0.8085(10) 1 calc R U P A 1
C18B C 0.6027(2) 0.1914(2) 0.5018(2) 0.0957(18) Uani 0.8085(10) 1 d D U P A 1
H18B H 0.578627 0.188850 0.489801 0.115 Uiso 0.8085(10) 1 calc R U P A 1
C19B C 0.60995(17) 0.22044(19) 0.5287(2) 0.0816(14) Uani 0.8085(10) 1 d D U P A 1
C20B C 0.58073(18) 0.24786(19) 0.54186(19) 0.0793(15) Uani 0.8085(10) 1 d D U P A 1
H20B H 0.555802 0.247003 0.531672 0.095 Uiso 0.8085(10) 1 calc R U P A 1
C21B C 0.56303(17) 0.30070(17) 0.57998(14) 0.0705(13) Uani 0.8085(10) 1 d D U P A 1
C22B C 0.54756(17) 0.32725(17) 0.55475(15) 0.0714(14) Uani 0.8085(10) 1 d D U P A 1
H22B H 0.553991 0.326484 0.528116 0.086 Uiso 0.8085(10) 1 calc R U P A 1
C23B C 0.52252(16) 0.35514(17) 0.56840(14) 0.0665(13) Uani 0.8085(10) 1 d D U P A 1
H23B H 0.511302 0.373017 0.551007 0.080 Uiso 0.8085(10) 1 calc R U P A 1
C24B C 0.51401(16) 0.35676(16) 0.60745(14) 0.0649(12) Uani 0.8085(10) 1 d D U P A 1
C25B C 0.52889(16) 0.32920(17) 0.63220(15) 0.0646(13) Uani 0.8085(10) 1 d D U P A 1
H25B H 0.521978 0.329447 0.658716 0.077 Uiso 0.8085(10) 1 calc R U P A 1
C26B C 0.55357(17) 0.30150(17) 0.61887(15) 0.0673(14) Uani 0.8085(10) 1 d D U P A 1
H26B H 0.564047 0.283049 0.636154 0.081 Uiso 0.8085(10) 1 calc R U P A 1
C27B C 0.4275(3) 0.2252(3) 0.2673(3) 0.108(3) Uani 0.8085(10) 1 d D U P A 1
H27D H 0.444026 0.220192 0.245107 0.162 Uiso 0.8085(10) 1 calc R U P A 1
H27E H 0.407754 0.205344 0.268438 0.162 Uiso 0.8085(10) 1 calc R U P A 1
H27F H 0.442407 0.224625 0.291092 0.162 Uiso 0.8085(10) 1 calc R U P A 1
C28B C 0.4096(3) 0.2641(2) 0.26286(18) 0.0930(17) Uani 0.8085(10) 1 d D U P A 1
C29B C 0.4024(3) 0.2807(2) 0.22719(19) 0.1000(19) Uani 0.8085(10) 1 d D U P A 1
H29B H 0.410338 0.267898 0.204308 0.120 Uiso 0.8085(10) 1 calc R U P A 1
C30B C 0.3838(2) 0.3155(2) 0.22459(19) 0.0983(18) Uani 0.8085(10) 1 d D U P A 1
H30B H 0.376070 0.325283 0.200210 0.118 Uiso 0.8085(10) 1 calc R U P A 1
C31B C 0.3767(2) 0.3361(2) 0.25809(16) 0.0864(16) Uani 0.8085(10) 1 d D U P A 1
H31B H 0.366246 0.361371 0.257289 0.104 Uiso 0.8085(10) 1 calc R U P A 1
C32B C 0.3854(2) 0.31825(18) 0.29292(15) 0.0773(14) Uani 0.8085(10) 1 d D U P A 1
C33B C 0.3786(2) 0.33725(18) 0.32986(15) 0.0747(14) Uani 0.8085(10) 1 d D U P A 1
H33B H 0.367101 0.362080 0.330856 0.090 Uiso 0.8085(10) 1 calc R U P A 1
C34B C 0.38340(17) 0.33924(16) 0.39703(14) 0.0695(12) Uani 0.8085(10) 1 d D U P A 1
C35B C 0.40064(18) 0.37458(16) 0.40315(15) 0.0718(14) Uani 0.8085(10) 1 d D U P A 1
H35B H 0.414674 0.386525 0.383028 0.086 Uiso 0.8085(10) 1 calc R U P A 1
C36B C 0.39731(17) 0.39269(17) 0.43915(14) 0.0694(13) Uani 0.8085(10) 1 d D U P A 1
H36B H 0.409079 0.416983 0.443579 0.083 Uiso 0.8085(10) 1 calc R U P A 1
C37B C 0.37668(16) 0.37493(15) 0.46838(13) 0.0653(12) Uani 0.8085(10) 1 d D U P A 1
C38B C 0.35991(18) 0.33936(18) 0.46179(16) 0.0699(13) Uani 0.8085(10) 1 d D U P A 1
H38B H 0.345162 0.327770 0.481591 0.084 Uiso 0.8085(10) 1 calc R U P A 1
C39B C 0.36428(18) 0.32028(18) 0.42664(15) 0.0699(14) Uani 0.8085(10) 1 d D U P A 1
H39B H 0.354473 0.294977 0.422974 0.084 Uiso 0.8085(10) 1 calc R U P A 1
C40B C 0.3611(3) 0.6199(3) 0.1805(2) 0.118(3) Uani 0.8085(10) 1 d D U P A 1
H40D H 0.366155 0.629354 0.154304 0.176 Uiso 0.8085(10) 1 calc R U P A 1
H40E H 0.334121 0.613779 0.183015 0.176 Uiso 0.8085(10) 1 calc R U P A 1
H40F H 0.376062 0.596537 0.185284 0.176 Uiso 0.8085(10) 1 calc R U P A 1
C41B C 0.3715(2) 0.65028(19) 0.20912(16) 0.0895(16) Uani 0.8085(10) 1 d D U P A 1
C42B C 0.3830(3) 0.6875(2) 0.1987(2) 0.1016(19) Uani 0.8085(10) 1 d D U P A 1
H42B H 0.381232 0.695386 0.172496 0.122 Uiso 0.8085(10) 1 calc R U P A 1
C43B C 0.3967(3) 0.7127(2) 0.2258(2) 0.1002(18) Uani 0.8085(10) 1 d D U P A 1
H43B H 0.406519 0.737092 0.218370 0.120 Uiso 0.8085(10) 1 calc R U P A 1
C44B C 0.3959(2) 0.70184(19) 0.26429(18) 0.0883(17) Uani 0.8085(10) 1 d D U P A 1
H44B H 0.404142 0.719053 0.283932 0.106 Uiso 0.8085(10) 1 calc R U P A 1
C45B C 0.3825(2) 0.66477(18) 0.27349(15) 0.0751(13) Uani 0.8085(10) 1 d D U P A 1
C46B C 0.37881(17) 0.65087(18) 0.31309(15) 0.0706(13) Uani 0.8085(10) 1 d D U P A 1
H46B H 0.385948 0.666824 0.334208 0.085 Uiso 0.8085(10) 1 calc R U P A 1
C47B C 0.36207(13) 0.60248(18) 0.35736(13) 0.0632(12) Uani 0.8085(10) 1 d D U P A 1
C48B C 0.32646(14) 0.59209(19) 0.37032(16) 0.0627(13) Uani 0.8085(10) 1 d D U P A 1
H48B H 0.305015 0.595525 0.354155 0.075 Uiso 0.8085(10) 1 calc R U P A 1
C49B C 0.32229(14) 0.57673(17) 0.40677(14) 0.0615(13) Uani 0.8085(10) 1 d D U P A 1
H49B H 0.297759 0.570049 0.415745 0.074 Uiso 0.8085(10) 1 calc R U P A 1
C50B C 0.35323(13) 0.57087(17) 0.43055(13) 0.0608(12) Uani 0.8085(10) 1 d D U P A 1
C51B C 0.38867(14) 0.5825(2) 0.41787(15) 0.0708(14) Uani 0.8085(10) 1 d D U P A 1
H51B H 0.409990 0.580005 0.434391 0.085 Uiso 0.8085(10) 1 calc R U P A 1
C52B C 0.39296(14) 0.59760(19) 0.38106(15) 0.0689(13) Uani 0.8085(10) 1 d D U P A 1
H52B H 0.417401 0.604665 0.372115 0.083 Uiso 0.8085(10) 1 calc R U P A 1
C53B C 0.6093(3) 0.8351(4) 0.4064(3) 0.135(3) Uani 0.8085(10) 1 d D U P A 1
H53D H 0.627543 0.852879 0.394714 0.202 Uiso 0.8085(10) 1 calc R U P A 1
H53E H 0.585756 0.848930 0.412026 0.202 Uiso 0.8085(10) 1 calc R U P A 1
H53F H 0.604051 0.813837 0.388388 0.202 Uiso 0.8085(10) 1 calc R U P A 1
C54B C 0.6253(2) 0.8190(3) 0.4430(2) 0.116(2) Uani 0.8085(10) 1 d D U P A 1
C55B C 0.6631(2) 0.8227(3) 0.4536(3) 0.127(2) Uani 0.8085(10) 1 d D U P A 1
H55B H 0.679714 0.837447 0.437843 0.152 Uiso 0.8085(10) 1 calc R U P A 1
C56B C 0.6768(2) 0.8057(3) 0.4862(3) 0.125(2) Uani 0.8085(10) 1 d D U P A 1
H56B H 0.702260 0.809767 0.493890 0.150 Uiso 0.8085(10) 1 calc R U P A 1
C57B C 0.65331(19) 0.7823(3) 0.5079(2) 0.1055(19) Uani 0.8085(10) 1 d D U P A 1
H57B H 0.662201 0.769727 0.530575 0.127 Uiso 0.8085(10) 1 calc R U P A 1
C58B C 0.61641(18) 0.7779(2) 0.4955(2) 0.0921(16) Uani 0.8085(10) 1 d D U P A 1
C59B C 0.58908(16) 0.7538(2) 0.51610(19) 0.0799(15) Uani 0.8085(10) 1 d D U P A 1
H59B H 0.596194 0.740119 0.538780 0.096 Uiso 0.8085(10) 1 calc R U P A 1
C60B C 0.52924(14) 0.72463(14) 0.51928(18) 0.0677(12) Uani 0.8085(10) 1 d D U P A 1
C61B C 0.53738(16) 0.68539(15) 0.52131(18) 0.0706(13) Uani 0.8085(10) 1 d D U P A 1
H61B H 0.561103 0.675990 0.512482 0.085 Uiso 0.8085(10) 1 calc R U P A 1
C62B C 0.51078(14) 0.65989(16) 0.53628(17) 0.0657(13) Uani 0.8085(10) 1 d D U P A 1
H62B H 0.516412 0.633078 0.537827 0.079 Uiso 0.8085(10) 1 calc R U P A 1
C63B C 0.47589(14) 0.67352(14) 0.54900(16) 0.0641(12) Uani 0.8085(10) 1 d D U P A 1
C64B C 0.46852(17) 0.71330(15) 0.54751(19) 0.0677(13) Uani 0.8085(10) 1 d D U P A 1
H64B H 0.445212 0.722975 0.557150 0.081 Uiso 0.8085(10) 1 calc R U P A 1
C65B C 0.49482(16) 0.73866(16) 0.53214(19) 0.0676(13) Uani 0.8085(10) 1 d D U P A 1
H65B H 0.489271 0.765480 0.530440 0.081 Uiso 0.8085(10) 1 calc R U P A 1
C66B C 0.51003(14) 0.54114(18) 0.61319(15) 0.0611(11) Uani 0.8085(10) 1 d D U P A 1
C67B C 0.50602(14) 0.50301(17) 0.59686(14) 0.0560(11) Uani 0.8085(10) 1 d D U P A 1
C68B C 0.50721(15) 0.46631(18) 0.61530(15) 0.0567(11) Uani 0.8085(10) 1 d D U P A 1
H68B H 0.520687 0.463683 0.638891 0.068 Uiso 0.8085(10) 1 calc R U P A 1
C69B C 0.48882(16) 0.43352(17) 0.59943(16) 0.0630(11) Uani 0.8085(10) 1 d D U P A 1
C70B C 0.46848(15) 0.43579(16) 0.56348(15) 0.0603(11) Uani 0.8085(10) 1 d D U P A 1
C71B C 0.43831(16) 0.41152(18) 0.54970(17) 0.0628(12) Uani 0.8085(10) 1 d D U P A 1
H71B H 0.436014 0.385985 0.559545 0.075 Uiso 0.8085(10) 1 calc R U P A 1
C72B C 0.41236(16) 0.42446(17) 0.52229(16) 0.0627(11) Uani 0.8085(10) 1 d D U P A 1
C73B C 0.41412(15) 0.46272(17) 0.50674(16) 0.0599(11) Uani 0.8085(10) 1 d D U P A 1
C74B C 0.38414(15) 0.48504(18) 0.48999(16) 0.0580(11) Uani 0.8085(10) 1 d D U P A 1
H74B H 0.362965 0.472162 0.479061 0.070 Uiso 0.8085(10) 1 calc R U P A 1
C75B C 0.38557(14) 0.52595(18) 0.48946(15) 0.0611(11) Uani 0.8085(10) 1 d D U P A 1
C76B C 0.41720(14) 0.54704(17) 0.50485(15) 0.0575(11) Uani 0.8085(10) 1 d D U P A 1
C77B C 0.41891(16) 0.58590(17) 0.51877(17) 0.0596(12) Uani 0.8085(10) 1 d D U P A 1
H77B H 0.400961 0.604098 0.509470 0.072 Uiso 0.8085(10) 1 calc R U P A 1
C78B C 0.44593(16) 0.59817(16) 0.54550(17) 0.0626(11) Uani 0.8085(10) 1 d D U P A 1
C79B C 0.47400(15) 0.57193(15) 0.56057(16) 0.0578(11) Uani 0.8085(10) 1 d D U P A 1
C80B C 0.49493(15) 0.57390(18) 0.59585(16) 0.0583(11) Uani 0.8085(10) 1 d D U P A 1
H80B H 0.498611 0.598340 0.607792 0.070 Uiso 0.8085(10) 1 calc R U P A 1
C81B C 0.49103(14) 0.50271(16) 0.55951(14) 0.0558(11) Uani 0.8085(10) 1 d D U P A 1
C82B C 0.47335(14) 0.47009(15) 0.54345(15) 0.0569(11) Uani 0.8085(10) 1 d D U P A 1
C83B C 0.44668(14) 0.48357(16) 0.51555(15) 0.0560(11) Uani 0.8085(10) 1 d D U P A 1
C84B C 0.44815(14) 0.52395(16) 0.51469(15) 0.0558(11) Uani 0.8085(10) 1 d D U P A 1
C85B C 0.47587(15) 0.53613(15) 0.54167(15) 0.0572(11) Uani 0.8085(10) 1 d D U P A 1
C301 C 0.7000(4) 0.3956(3) 0.2966(4) 0.157(3) Uani 1 1 d . U . . .
H301 H 0.698626 0.370042 0.286607 0.188 Uiso 1 1 calc R U . . .
C302 C 0.7275(3) 0.4032(4) 0.3219(3) 0.153(4) Uani 1 1 d . U . . .
H302 H 0.744443 0.383189 0.329277 0.184 Uiso 1 1 calc R U . . .
C303 C 0.7320(2) 0.4415(3) 0.3383(2) 0.131(3) Uani 1 1 d . U . . .
C304 C 0.7648(3) 0.4591(5) 0.3525(3) 0.160(4) Uani 1 1 d . U . . .
H304 H 0.785433 0.443463 0.360497 0.192 Uiso 1 1 calc R U . . .
C305 C 0.7676(2) 0.4988(4) 0.3550(2) 0.140(3) Uani 1 1 d . U . . .
H305 H 0.790058 0.509207 0.365960 0.168 Uiso 1 1 calc R U . . .
C306 C 0.7386(2) 0.5261(3) 0.3419(2) 0.124(2) Uani 1 1 d . U . . .
C307 C 0.7411(3) 0.5649(4) 0.3302(3) 0.141(3) Uani 1 1 d . U . . .
H307 H 0.761556 0.580419 0.338765 0.169 Uiso 1 1 calc R U . . .
C308 C 0.7146(3) 0.5801(3) 0.3067(3) 0.127(3) Uani 1 1 d . U . . .
H308 H 0.716671 0.606780 0.300499 0.152 Uiso 1 1 calc R U . . .
C309 C 0.6832(2) 0.5589(3) 0.2904(2) 0.114(2) Uani 1 1 d . U . . .
C310 C 0.6616(3) 0.5632(4) 0.2562(3) 0.133(3) Uani 1 1 d . U . . .
H310 H 0.660154 0.588409 0.245332 0.160 Uiso 1 1 calc R U . . .
C311 C 0.6436(2) 0.5356(3) 0.2382(2) 0.119(2) Uani 1 1 d . U . . .
H311 H 0.630200 0.541632 0.215162 0.143 Uiso 1 1 calc R U . . .
C312 C 0.64315(18) 0.4954(3) 0.2524(2) 0.115(2) Uani 1 1 d . U . . .
C313 C 0.6382(2) 0.4594(4) 0.2340(3) 0.141(3) Uani 1 1 d . U . . .
H313 H 0.624784 0.459306 0.210219 0.170 Uiso 1 1 calc R U . . .
C314 C 0.6512(3) 0.4238(4) 0.2478(3) 0.137(3) Uani 1 1 d . U . . .
H314 H 0.645931 0.400758 0.233941 0.165 Uiso 1 1 calc R U . . .
C315 C 0.6731(3) 0.4223(3) 0.2837(3) 0.128(2) Uani 1 1 d . U . . .
C316 C 0.6744(2) 0.4569(2) 0.3053(2) 0.1022(17) Uani 1 1 d . U . . .
C317 C 0.70246(18) 0.4671(3) 0.33200(19) 0.0994(17) Uani 1 1 d . U . . .
C318 C 0.70455(16) 0.5068(2) 0.33231(17) 0.0923(16) Uani 1 1 d . U . . .
C319 C 0.67776(18) 0.5219(2) 0.30682(18) 0.0927(15) Uani 1 1 d . U . . .
C320 C 0.65878(16) 0.4912(2) 0.28955(19) 0.0944(16) Uani 1 1 d . U . . .
B1 B 0.8025(3) 0.3719(3) 0.6357(3) 0.153(5) Uani 1 1 d D U . . .
F1 F 0.8242(4) 0.3696(4) 0.6018(4) 0.171(5) Uiso 0.514(11) 1 d D U P B 1
F2 F 0.8166(3) 0.3948(3) 0.6608(3) 0.133(4) Uiso 0.514(11) 1 d D U P B 1
F3 F 0.7938(3) 0.3339(3) 0.6434(3) 0.128(4) Uiso 0.514(11) 1 d D U P B 1
F4 F 0.7685(3) 0.3885(3) 0.6189(4) 0.116(3) Uiso 0.514(11) 1 d D U P B 1
F3' F 0.8053(4) 0.3523(3) 0.6743(4) 0.155(5) Uiso 0.486(11) 1 d D U P B 2
F2' F 0.8338(5) 0.3966(4) 0.6406(6) 0.198(7) Uiso 0.486(11) 1 d D U P B 2
F1' F 0.7691(4) 0.3904(4) 0.6367(5) 0.158(5) Uiso 0.486(11) 1 d D U P B 2
F4' F 0.8107(5) 0.3418(5) 0.6131(5) 0.204(7) Uiso 0.486(11) 1 d D U P B 2
B2 B 0.5646(3) 0.3367(3) 0.9056(3) 0.150(4) Uiso 1 1 d D U . . .
F5 F 0.5638(7) 0.3648(5) 0.9329(6) 0.242(9) Uiso 0.463(11) 1 d D U P C 1
F6 F 0.6062(3) 0.3332(3) 0.9011(3) 0.127(4) Uiso 0.463(11) 1 d D U P C 1
F7 F 0.5559(3) 0.3026(3) 0.9262(3) 0.125(4) Uiso 0.463(11) 1 d D U P C 1
F8 F 0.5486(3) 0.3380(4) 0.8719(3) 0.125(4) Uiso 0.463(11) 1 d D U P C 1
F5' F 0.5630(4) 0.3165(4) 0.8705(3) 0.168(4) Uiso 0.537(11) 1 d D U P C 2
F8' F 0.5455(3) 0.3210(3) 0.9347(3) 0.117(3) Uiso 0.537(11) 1 d D U P C 2
F7' F 0.5952(3) 0.3565(3) 0.9109(3) 0.138(4) Uiso 0.537(11) 1 d D U P C 2
F6' F 0.5354(5) 0.3644(5) 0.8930(6) 0.245(8) Uiso 0.537(11) 1 d D U P C 2
B3 B 0.5224(3) 0.2378(3) 0.7198(3) 0.146(4) Uiso 1 1 d D U . . .
F12 F 0.49109(19) 0.21803(18) 0.70917(19) 0.165(2) Uiso 1 1 d D U . . .
F9 F 0.5513(3) 0.2371(4) 0.6933(3) 0.138(4) Uiso 0.515(12) 1 d D U P D 1
F10 F 0.5155(3) 0.2788(3) 0.7120(3) 0.142(4) Uiso 0.515(12) 1 d D U P D 1
F11 F 0.5271(3) 0.2342(4) 0.7580(3) 0.125(4) Uiso 0.515(12) 1 d D U P D 1
F9' F 0.5528(4) 0.2094(4) 0.7192(5) 0.201(7) Uiso 0.485(12) 1 d D U P D 2
F10' F 0.5403(4) 0.2597(4) 0.6937(3) 0.148(4) Uiso 0.485(12) 1 d D U P D 2
F11' F 0.5257(4) 0.2497(4) 0.7584(3) 0.132(4) Uiso 0.485(12) 1 d D U P D 2
B4 B 0.3605(3) 0.4178(3) 0.1872(3) 0.121(3) Uiso 1 1 d D U . . .
F13 F 0.3869(4) 0.3966(3) 0.1679(3) 0.152(4) Uiso 0.538(13) 1 d D U P E 1
F14 F 0.3672(5) 0.4551(3) 0.1719(4) 0.188(5) Uiso 0.538(13) 1 d D U P E 1
F15 F 0.3599(4) 0.4159(3) 0.2245(2) 0.127(3) Uiso 0.538(13) 1 d D U P E 1
F16 F 0.3250(4) 0.4060(6) 0.1728(6) 0.283(8) Uiso 0.538(13) 1 d D U P E 1
F16' F 0.3822(5) 0.4216(4) 0.2202(4) 0.161(5) Uiso 0.462(13) 1 d D U P E 2
F14' F 0.3677(6) 0.3837(4) 0.1680(4) 0.176(6) Uiso 0.462(13) 1 d D U P E 2
F13' F 0.3271(5) 0.4024(5) 0.2063(7) 0.233(8) Uiso 0.462(13) 1 d D U P E 2
F15' F 0.3420(5) 0.4471(4) 0.1712(4) 0.177(6) Uiso 0.462(13) 1 d D U P E 2
B5 B 0.250000 0.250000 0.4533(4) 0.126(4) Uani 1 2 d S TU P . .
F17 F 0.27566(17) 0.2303(2) 0.43165(15) 0.166(2) Uani 1 1 d . U . . .
F18 F 0.2669(2) 0.27667(19) 0.4764(2) 0.183(3) Uani 1 1 d . U . . .
O1S O 0.5180(4) 0.4097(4) 0.1967(4) 0.176(4) Uiso 0.678(7) 1 d D U P F 1
C50S C 0.5627(7) 0.4375(7) 0.1607(7) 0.229(9) Uiso 0.678(7) 1 d D U P F 1
H50A H 0.588872 0.439267 0.151438 0.343 Uiso 0.678(7) 1 calc R U P F 1
H50B H 0.545762 0.433190 0.138738 0.343 Uiso 0.678(7) 1 calc R U P F 1
H50C H 0.555809 0.461691 0.173680 0.343 Uiso 0.678(7) 1 calc R U P F 1
C51S C 0.5595(5) 0.4061(6) 0.1873(6) 0.182(6) Uiso 0.678(7) 1 d D U P F 1
H51C H 0.575616 0.409804 0.210325 0.218 Uiso 0.678(7) 1 calc R U P F 1
H51D H 0.565455 0.380978 0.174985 0.218 Uiso 0.678(7) 1 calc R U P F 1
C52S C 0.5096(5) 0.3808(5) 0.2217(5) 0.168(5) Uiso 0.678(7) 1 d D U P F 1
H52C H 0.528726 0.380928 0.242565 0.202 Uiso 0.678(7) 1 calc R U P F 1
H52D H 0.512074 0.355925 0.207788 0.202 Uiso 0.678(7) 1 calc R U P F 1
C53S C 0.4730(6) 0.3820(6) 0.2391(6) 0.177(6) Uiso 0.678(7) 1 d D U P F 1
H53G H 0.470013 0.359838 0.256508 0.266 Uiso 0.678(7) 1 calc R U P F 1
H53H H 0.470253 0.406035 0.253862 0.266 Uiso 0.678(7) 1 calc R U P F 1
H53I H 0.453545 0.380948 0.218968 0.266 Uiso 0.678(7) 1 calc R U P F 1
C50T C 0.4713(11) 0.4393(11) 0.1054(10) 0.172(12) Uiso 0.322(7) 1 d D U P F 2
H50D H 0.453838 0.435502 0.083724 0.258 Uiso 0.322(7) 1 calc R U P F 2
H50E H 0.466897 0.464827 0.116903 0.258 Uiso 0.322(7) 1 calc R U P F 2
H50F H 0.497389 0.437695 0.096111 0.258 Uiso 0.322(7) 1 calc R U P F 2
C51T C 0.4655(13) 0.4128(11) 0.1312(11) 0.188(9) Uiso 0.322(7) 1 d D U P F 2
H51X H 0.468364 0.388105 0.116988 0.226 Uiso 0.322(7) 1 calc R U P F 2
H51Y H 0.438288 0.414866 0.137496 0.226 Uiso 0.322(7) 1 calc R U P F 2
C52T C 0.4687(13) 0.3702(10) 0.1846(11) 0.184(7) Uiso 0.322(7) 1 d D U P F 2
H52X H 0.443685 0.364914 0.172904 0.220 Uiso 0.322(7) 1 calc R U P F 2
H52Y H 0.485699 0.348864 0.176762 0.220 Uiso 0.322(7) 1 calc R U P F 2
C53T C 0.4649(13) 0.3684(12) 0.2201(12) 0.178(10) Uiso 0.322(7) 1 d D U P F 2
H53J H 0.454955 0.342862 0.227208 0.267 Uiso 0.322(7) 1 calc R U P F 2
H53K H 0.489479 0.372294 0.232591 0.267 Uiso 0.322(7) 1 calc R U P F 2
H53Z H 0.447233 0.388433 0.228711 0.267 Uiso 0.322(7) 1 calc R U P F 2
O1T O 0.4835(9) 0.4064(8) 0.1670(8) 0.206(7) Uiso 0.322(7) 1 d D U P F 2
O3S O 0.6603(3) 0.2700(3) 0.3587(3) 0.150(3) Uiso 0.75 1 d D . P . .
C58S C 0.6801(6) 0.2865(6) 0.2953(5) 0.204(7) Uiso 0.75 1 d D U P . .
H58A H 0.697375 0.304259 0.282108 0.307 Uiso 0.75 1 calc R U P . .
H58B H 0.687163 0.259747 0.289238 0.307 Uiso 0.75 1 calc R U P . .
H58C H 0.654158 0.291308 0.286698 0.307 Uiso 0.75 1 calc R U P . .
C59S C 0.6826(5) 0.2925(4) 0.3367(4) 0.155(5) Uiso 0.75 1 d D U P . .
H59U H 0.709176 0.288389 0.344737 0.186 Uiso 0.75 1 calc R U P . .
H59V H 0.676270 0.319855 0.342205 0.186 Uiso 0.75 1 calc R U P . .
C60S C 0.6527(5) 0.2780(4) 0.3978(4) 0.161(5) Uiso 0.75 1 d D U P . .
H60A H 0.676545 0.288115 0.408895 0.193 Uiso 0.75 1 calc R U P . .
H60B H 0.634473 0.299656 0.397985 0.193 Uiso 0.75 1 calc R U P . .
C61S C 0.6400(6) 0.2525(6) 0.4222(5) 0.189(6) Uiso 0.75 1 d D U P . .
H61C H 0.636840 0.264557 0.447585 0.283 Uiso 0.75 1 calc R U P . .
H61D H 0.615527 0.242665 0.413164 0.283 Uiso 0.75 1 calc R U P . .
H61T H 0.657983 0.231019 0.424173 0.283 Uiso 0.75 1 calc R U P . .
O4S O 0.8007(5) 0.4208(5) 0.4799(4) 0.087(4) Uiso 0.25 1 d D U P G 1
C62S C 0.8200(8) 0.4234(8) 0.4429(7) 0.090(5) Uiso 0.25 1 d D U P G 1
H62U H 0.847502 0.426679 0.446867 0.108 Uiso 0.25 1 calc R U P G 1
H62V H 0.810426 0.445840 0.428072 0.108 Uiso 0.25 1 calc R U P G 1
C63S C 0.8125(7) 0.3875(6) 0.4217(6) 0.074(5) Uiso 0.25 1 d D U P G 1
H63A H 0.825187 0.388439 0.396589 0.111 Uiso 0.25 1 calc R U P G 1
H63B H 0.822126 0.365483 0.436604 0.111 Uiso 0.25 1 calc R U P G 1
H63Q H 0.785195 0.384569 0.417883 0.111 Uiso 0.25 1 calc R U P G 1
C64S C 0.8002(9) 0.4575(7) 0.4999(8) 0.094(5) Uiso 0.25 1 d D U P G 1
H64C H 0.813061 0.477751 0.484486 0.113 Uiso 0.25 1 calc R U P G 1
H64D H 0.773925 0.465881 0.505176 0.113 Uiso 0.25 1 calc R U P G 1
C65S C 0.8201(11) 0.4502(10) 0.5349(9) 0.136(8) Uiso 0.25 1 d D U P G 1
H65C H 0.821013 0.473903 0.550332 0.204 Uiso 0.25 1 calc R U P G 1
H65D H 0.806976 0.429920 0.549449 0.204 Uiso 0.25 1 calc R U P G 1
H65E H 0.845844 0.441709 0.528900 0.204 Uiso 0.25 1 calc R U P G 1
C63T C 0.8233(7) 0.4090(6) 0.4272(6) 0.071(5) Uiso 0.25 1 d D U P H 2
H63C H 0.836581 0.413989 0.402899 0.106 Uiso 0.25 1 calc R U P H 2
H63D H 0.838202 0.391018 0.442994 0.106 Uiso 0.25 1 calc R U P H 2
H63E H 0.798515 0.397543 0.421750 0.106 Uiso 0.25 1 calc R U P H 2
C62T C 0.8181(7) 0.4465(7) 0.4489(6) 0.087(4) Uiso 0.25 1 d D U P H 2
H62C H 0.843154 0.458226 0.453963 0.105 Uiso 0.25 1 calc R U P H 2
H62D H 0.803453 0.464754 0.432712 0.105 Uiso 0.25 1 calc R U P H 2
C64T C 0.7942(9) 0.4752(8) 0.5064(7) 0.101(5) Uiso 0.25 1 d D U P H 2
H64E H 0.778833 0.494786 0.492698 0.121 Uiso 0.25 1 calc R U P H 2
H64F H 0.818722 0.486864 0.513992 0.121 Uiso 0.25 1 calc R U P H 2
C65T C 0.7738(6) 0.4593(6) 0.5405(6) 0.076(5) Uiso 0.25 1 d D U P H 2
H65F H 0.768396 0.480228 0.558783 0.115 Uiso 0.25 1 calc R U P H 2
H65G H 0.749980 0.447545 0.532005 0.115 Uiso 0.25 1 calc R U P H 2
H65H H 0.789510 0.439694 0.553107 0.115 Uiso 0.25 1 calc R U P H 2
O4T O 0.7996(5) 0.4412(6) 0.4834(5) 0.088(3) Uiso 0.25 1 d D U P H 2
Cu5' Cu 0.66143(18) 0.2843(2) 0.5824(2) 0.108(2) Uani 0.1915(10) 1 d . . P A 2
Cu3' Cu 0.3633(2) 0.5684(2) 0.2641(2) 0.109(2) Uani 0.1915(10) 1 d . . P A 2
Cu4' Cu 0.4350(2) 0.2674(3) 0.3559(2) 0.126(3) Uani 0.1915(10) 1 d . . P A 2
Cu1' Cu 0.7291(3) 0.5986(4) 0.6329(3) 0.112(4) Uani 0.1915(10) 1 d . . P A 2
Cu2' Cu 0.5377(4) 0.7764(4) 0.4406(4) 0.161(5) Uani 0.1915(10) 1 d . . P A 2
S1C S 0.7154(2) 0.5858(3) 0.4237(2) 0.094(2) Uani 0.1915(10) 1 d D U P A 2
S2C S 0.6035(3) 0.6204(2) 0.3144(2) 0.101(2) Uani 0.1915(10) 1 d D U P A 2
S3C S 0.5466(2) 0.4770(3) 0.2582(2) 0.0908(19) Uani 0.1915(10) 1 d D U P A 2
S4C S 0.6183(2) 0.3571(2) 0.3390(3) 0.0929(19) Uani 0.1915(10) 1 d D U P A 2
S5C S 0.7238(2) 0.4270(3) 0.4416(2) 0.0901(19) Uani 0.1915(10) 1 d D U P A 2
N1C N 0.7238(9) 0.6527(5) 0.6648(4) 0.080(3) Uiso 0.1915(10) 1 d D U P A 2
N2C N 0.7262(7) 0.6346(5) 0.5896(3) 0.072(3) Uiso 0.1915(10) 1 d D U P A 2
N3C N 0.4942(6) 0.8090(7) 0.4325(7) 0.091(3) Uiso 0.1915(10) 1 d D U P A 2
N4C N 0.5296(6) 0.7537(6) 0.3929(7) 0.085(3) Uiso 0.1915(10) 1 d D U P A 2
N5C N 0.3112(3) 0.5384(4) 0.2587(7) 0.063(2) Uiso 0.1915(10) 1 d D U P A 2
N6C N 0.3834(3) 0.5207(5) 0.2497(6) 0.069(3) Uiso 0.1915(10) 1 d D U P A 2
N7C N 0.4230(4) 0.2126(6) 0.3815(10) 0.085(3) Uiso 0.1915(10) 1 d D U P A 2
N8C N 0.4845(4) 0.2536(5) 0.3640(7) 0.076(3) Uiso 0.1915(10) 1 d D U P A 2
N9C N 0.6828(7) 0.2813(6) 0.6374(4) 0.084(3) Uiso 0.1915(10) 1 d D U P A 2
N10C N 0.7000(6) 0.3246(5) 0.5769(4) 0.082(3) Uiso 0.1915(10) 1 d D U P A 2
C1C C 0.7247(17) 0.6282(8) 0.7300(6) 0.091(7) Uiso 0.1915(10) 1 d D U P A 2
H1CA H 0.722995 0.637828 0.756552 0.136 Uiso 0.1915(10) 1 calc R U P A 2
H1CB H 0.704038 0.610012 0.725090 0.136 Uiso 0.1915(10) 1 calc R U P A 2
H1CC H 0.749008 0.615083 0.726308 0.136 Uiso 0.1915(10) 1 calc R U P A 2
C2C C 0.7219(10) 0.6614(6) 0.7025(4) 0.083(3) Uiso 0.1915(10) 1 d D U P A 2
C3C C 0.7172(12) 0.6994(7) 0.7152(5) 0.088(3) Uiso 0.1915(10) 1 d D U P A 2
H3C H 0.715546 0.704756 0.742047 0.106 Uiso 0.1915(10) 1 calc R U P A 2
C4C C 0.7151(11) 0.7290(6) 0.6888(6) 0.091(3) Uiso 0.1915(10) 1 d D U P A 2
H4C H 0.711837 0.754987 0.697139 0.109 Uiso 0.1915(10) 1 calc R U P A 2
C5C C 0.7178(10) 0.7205(5) 0.6496(5) 0.086(3) Uiso 0.1915(10) 1 d D U P A 2
H5C H 0.717112 0.740375 0.630689 0.104 Uiso 0.1915(10) 1 calc R U P A 2
C6C C 0.7214(7) 0.6818(5) 0.6390(4) 0.078(3) Uiso 0.1915(10) 1 d D U P A 2
C7C C 0.7221(7) 0.6703(5) 0.5982(4) 0.075(3) Uiso 0.1915(10) 1 d D U P A 2
H7C H 0.719608 0.689140 0.578418 0.090 Uiso 0.1915(10) 1 calc R U P A 2
C8C C 0.7247(6) 0.6232(5) 0.5500(3) 0.074(3) Uiso 0.1915(10) 1 d D U P A 2
C9C C 0.7345(7) 0.6484(4) 0.5202(4) 0.081(3) Uiso 0.1915(10) 1 d D U P A 2
H9C H 0.743213 0.673708 0.526113 0.097 Uiso 0.1915(10) 1 calc R U P A 2
C10C C 0.7316(7) 0.6366(4) 0.4821(3) 0.085(3) Uiso 0.1915(10) 1 d D U P A 2
H10C H 0.738686 0.653830 0.462010 0.102 Uiso 0.1915(10) 1 calc R U P A 2
C11C C 0.7183(5) 0.5999(4) 0.4730(3) 0.085(3) Uiso 0.1915(10) 1 d D U P A 2
C12C C 0.7086(7) 0.5750(4) 0.5026(3) 0.079(3) Uiso 0.1915(10) 1 d D U P A 2
H12C H 0.699426 0.549894 0.496715 0.095 Uiso 0.1915(10) 1 calc R U P A 2
C13C C 0.7123(7) 0.5865(5) 0.5408(3) 0.076(3) Uiso 0.1915(10) 1 d D U P A 2
H13C H 0.706115 0.568831 0.560849 0.092 Uiso 0.1915(10) 1 calc R U P A 2
C14C C 0.4943(9) 0.8477(11) 0.4907(8) 0.100(7) Uiso 0.1915(10) 1 d D U P A 2
H14G H 0.478105 0.866448 0.503998 0.150 Uiso 0.1915(10) 1 calc R U P A 2
H14H H 0.498481 0.825276 0.507478 0.150 Uiso 0.1915(10) 1 calc R U P A 2
H14I H 0.518651 0.859776 0.484571 0.150 Uiso 0.1915(10) 1 calc R U P A 2
C15C C 0.4755(6) 0.8349(6) 0.4541(6) 0.097(3) Uiso 0.1915(10) 1 d D U P A 2
C16C C 0.4405(6) 0.8493(7) 0.4431(7) 0.104(3) Uiso 0.1915(10) 1 d D U P A 2
H16C H 0.427635 0.867271 0.459194 0.125 Uiso 0.1915(10) 1 calc R U P A 2
C17C C 0.4243(6) 0.8374(7) 0.4088(7) 0.106(3) Uiso 0.1915(10) 1 d D U P A 2
H17C H 0.400412 0.847218 0.400960 0.127 Uiso 0.1915(10) 1 calc R U P A 2
C18C C 0.4435(6) 0.8110(7) 0.3859(7) 0.102(3) Uiso 0.1915(10) 1 d D U P A 2
H18C H 0.433366 0.802657 0.361932 0.122 Uiso 0.1915(10) 1 calc R U P A 2
C19C C 0.4782(5) 0.7972(6) 0.3993(6) 0.092(3) Uiso 0.1915(10) 1 d D U P A 2
C20C C 0.4991(6) 0.7670(6) 0.3784(6) 0.087(3) Uiso 0.1915(10) 1 d D U P A 2
H20C H 0.490053 0.757502 0.354372 0.105 Uiso 0.1915(10) 1 calc R U P A 2
C21C C 0.5477(5) 0.7222(5) 0.3741(5) 0.082(3) Uiso 0.1915(10) 1 d D U P A 2
C22C C 0.5751(6) 0.7015(6) 0.3938(5) 0.084(3) Uiso 0.1915(10) 1 d D U P A 2
H22C H 0.582730 0.709324 0.418907 0.101 Uiso 0.1915(10) 1 calc R U P A 2
C23C C 0.5915(6) 0.6695(5) 0.3766(5) 0.085(3) Uiso 0.1915(10) 1 d D U P A 2
H23C H 0.610078 0.655000 0.390150 0.102 Uiso 0.1915(10) 1 calc R U P A 2
C24C C 0.5807(5) 0.6584(4) 0.3398(4) 0.088(3) Uiso 0.1915(10) 1 d D U P A 2
C25C C 0.5528(6) 0.6788(5) 0.3203(5) 0.088(4) Uiso 0.1915(10) 1 d D U P A 2
H25C H 0.544945 0.670695 0.295357 0.105 Uiso 0.1915(10) 1 calc R U P A 2
C26C C 0.5366(6) 0.7109(5) 0.3374(5) 0.084(3) Uiso 0.1915(10) 1 d D U P A 2
H26C H 0.517800 0.725187 0.323960 0.101 Uiso 0.1915(10) 1 calc R U P A 2
C27C C 0.2676(6) 0.5895(5) 0.2753(11) 0.069(5) Uiso 0.1915(10) 1 d D U P A 2
H27G H 0.240448 0.593289 0.279844 0.104 Uiso 0.1915(10) 1 calc R U P A 2
H27H H 0.281698 0.596647 0.298568 0.104 Uiso 0.1915(10) 1 calc R U P A 2
H27I H 0.275681 0.605852 0.253684 0.104 Uiso 0.1915(10) 1 calc R U P A 2
C28C C 0.2749(4) 0.5480(4) 0.2658(6) 0.063(2) Uiso 0.1915(10) 1 d D U P A 2
C29C C 0.2462(4) 0.5208(5) 0.2627(7) 0.060(3) Uiso 0.1915(10) 1 d D U P A 2
H29C H 0.220915 0.527737 0.268735 0.072 Uiso 0.1915(10) 1 calc R U P A 2
C30C C 0.2545(4) 0.4836(5) 0.2510(7) 0.062(3) Uiso 0.1915(10) 1 d D U P A 2
H30C H 0.234941 0.464847 0.248672 0.075 Uiso 0.1915(10) 1 calc R U P A 2
C31C C 0.2916(4) 0.4739(4) 0.2428(7) 0.064(3) Uiso 0.1915(10) 1 d D U P A 2
H31C H 0.298046 0.448749 0.234012 0.077 Uiso 0.1915(10) 1 calc R U P A 2
C32C C 0.3191(3) 0.5021(4) 0.2477(6) 0.063(3) Uiso 0.1915(10) 1 d D U P A 2
C33C C 0.3594(3) 0.4932(5) 0.2434(7) 0.065(3) Uiso 0.1915(10) 1 d D U P A 2
H33C H 0.367688 0.468101 0.236174 0.078 Uiso 0.1915(10) 1 calc R U P A 2
C34C C 0.4229(3) 0.5127(5) 0.2490(5) 0.070(3) Uiso 0.1915(10) 1 d D U P A 2
C35C C 0.4470(3) 0.5354(5) 0.2707(6) 0.072(2) Uiso 0.1915(10) 1 d D U P A 2
H35C H 0.437620 0.557759 0.283491 0.086 Uiso 0.1915(10) 1 calc R U P A 2
C36C C 0.4851(3) 0.5256(5) 0.2740(6) 0.076(3) Uiso 0.1915(10) 1 d D U P A 2
H36C H 0.501572 0.541031 0.289305 0.091 Uiso 0.1915(10) 1 calc R U P A 2
C37C C 0.4990(3) 0.4934(5) 0.2550(5) 0.082(3) Uiso 0.1915(10) 1 d D U P A 2
C38C C 0.4750(3) 0.4712(5) 0.2324(6) 0.080(3) Uiso 0.1915(10) 1 d D U P A 2
H38C H 0.484645 0.449187 0.219208 0.096 Uiso 0.1915(10) 1 calc R U P A 2
C39C C 0.4370(3) 0.4809(5) 0.2290(6) 0.076(3) Uiso 0.1915(10) 1 d D U P A 2
H39C H 0.420809 0.465838 0.213087 0.091 Uiso 0.1915(10) 1 calc R U P A 2
C40C C 0.3547(5) 0.2103(11) 0.3788(17) 0.103(7) Uiso 0.1915(10) 1 d D U P A 2
H40G H 0.333964 0.192901 0.385826 0.154 Uiso 0.1915(10) 1 calc R U P A 2
H40H H 0.351915 0.234824 0.392661 0.154 Uiso 0.1915(10) 1 calc R U P A 2
H40I H 0.354156 0.215105 0.350904 0.154 Uiso 0.1915(10) 1 calc R U P A 2
C41C C 0.3916(5) 0.1921(7) 0.3894(9) 0.093(3) Uiso 0.1915(10) 1 d D U P A 2
C42C C 0.3937(6) 0.1556(7) 0.4066(10) 0.098(3) Uiso 0.1915(10) 1 d D U P A 2
H42C H 0.371256 0.141510 0.412098 0.118 Uiso 0.1915(10) 1 calc R U P A 2
C43C C 0.4286(7) 0.1400(6) 0.4155(9) 0.100(3) Uiso 0.1915(10) 1 d D U P A 2
H43C H 0.430267 0.115317 0.427508 0.121 Uiso 0.1915(10) 1 calc R U P A 2
C44C C 0.4611(6) 0.1606(5) 0.4069(8) 0.095(3) Uiso 0.1915(10) 1 d D U P A 2
H44C H 0.485406 0.150345 0.412329 0.114 Uiso 0.1915(10) 1 calc R U P A 2
C45C C 0.4568(5) 0.1971(5) 0.3900(7) 0.085(3) Uiso 0.1915(10) 1 d D U P A 2
C46C C 0.4898(5) 0.2207(5) 0.3801(8) 0.080(3) Uiso 0.1915(10) 1 d D U P A 2
H46C H 0.514706 0.211835 0.385423 0.097 Uiso 0.1915(10) 1 calc R U P A 2
C47C C 0.5162(4) 0.2778(4) 0.3560(6) 0.075(3) Uiso 0.1915(10) 1 d D U P A 2
C48C C 0.5530(4) 0.2639(4) 0.3569(7) 0.081(4) Uiso 0.1915(10) 1 d D U P A 2
H48C H 0.557376 0.237116 0.360683 0.097 Uiso 0.1915(10) 1 calc R U P A 2
C49C C 0.5834(4) 0.2886(4) 0.3523(7) 0.082(3) Uiso 0.1915(10) 1 d D U P A 2
H49C H 0.608472 0.278762 0.353517 0.098 Uiso 0.1915(10) 1 calc R U P A 2
C50C C 0.5776(3) 0.3279(3) 0.3459(6) 0.084(3) Uiso 0.1915(10) 1 d D U P A 2
C51C C 0.5408(4) 0.3416(4) 0.3443(7) 0.079(3) Uiso 0.1915(10) 1 d D U P A 2
H51E H 0.536333 0.368312 0.339820 0.095 Uiso 0.1915(10) 1 calc R U P A 2
C52C C 0.5104(4) 0.3168(4) 0.3494(7) 0.077(3) Uiso 0.1915(10) 1 d D U P A 2
H52E H 0.485325 0.326642 0.348244 0.092 Uiso 0.1915(10) 1 calc R U P A 2
C53C C 0.6443(10) 0.2283(9) 0.6617(8) 0.088(5) Uiso 0.1915(10) 1 d D U P A 2
H53L H 0.621257 0.239709 0.650913 0.132 Uiso 0.1915(10) 1 calc R U P A 2
H53M H 0.638424 0.215754 0.686365 0.132 Uiso 0.1915(10) 1 calc R U P A 2
H53N H 0.654439 0.209093 0.643644 0.132 Uiso 0.1915(10) 1 calc R U P A 2
C54C C 0.6731(6) 0.2593(6) 0.6681(5) 0.089(3) Uiso 0.1915(10) 1 d D U P A 2
C55C C 0.6897(8) 0.2652(7) 0.7041(5) 0.094(3) Uiso 0.1915(10) 1 d D U P A 2
H55C H 0.682409 0.249710 0.725507 0.112 Uiso 0.1915(10) 1 calc R U P A 2
C56C C 0.7167(8) 0.2934(7) 0.7087(4) 0.098(3) Uiso 0.1915(10) 1 d D U P A 2
H56C H 0.727964 0.297594 0.733256 0.118 Uiso 0.1915(10) 1 calc R U P A 2
C57C C 0.7274(7) 0.3158(7) 0.6774(5) 0.096(3) Uiso 0.1915(10) 1 d D U P A 2
H57C H 0.746351 0.335119 0.679785 0.115 Uiso 0.1915(10) 1 calc R U P A 2
C58C C 0.7094(6) 0.3090(5) 0.6424(4) 0.086(3) Uiso 0.1915(10) 1 d D U P A 2
C59C C 0.7181(6) 0.3323(6) 0.6084(4) 0.084(3) Uiso 0.1915(10) 1 d D U P A 2
H59C H 0.736338 0.352459 0.609415 0.101 Uiso 0.1915(10) 1 calc R U P A 2
C60C C 0.7071(5) 0.3491(5) 0.5449(4) 0.080(3) Uiso 0.1915(10) 1 d D U P A 2
C61C C 0.7401(5) 0.3706(6) 0.5416(4) 0.083(3) Uiso 0.1915(10) 1 d D U P A 2
H61E H 0.759333 0.368445 0.560664 0.099 Uiso 0.1915(10) 1 calc R U P A 2
C62C C 0.7450(4) 0.3951(6) 0.5105(4) 0.083(3) Uiso 0.1915(10) 1 d D U P A 2
H62E H 0.767603 0.409762 0.507852 0.100 Uiso 0.1915(10) 1 calc R U P A 2
C63C C 0.7165(4) 0.3981(5) 0.4831(4) 0.086(3) Uiso 0.1915(10) 1 d D U P A 2
C64C C 0.6832(4) 0.3771(6) 0.4867(5) 0.082(3) Uiso 0.1915(10) 1 d D U P A 2
H64G H 0.663705 0.379778 0.468100 0.098 Uiso 0.1915(10) 1 calc R U P A 2
C65C C 0.6787(5) 0.3522(6) 0.5178(5) 0.081(3) Uiso 0.1915(10) 1 d D U P A 2
H65I H 0.656266 0.337323 0.520288 0.097 Uiso 0.1915(10) 1 calc R U P A 2
C66C C 0.6817(3) 0.5483(3) 0.4217(4) 0.075(2) Uiso 0.1915(10) 1 d D U P A 2
C67C C 0.6458(4) 0.5561(3) 0.4032(4) 0.065(3) Uiso 0.1915(10) 1 d D U P A 2
C68C C 0.6362(5) 0.5865(4) 0.3772(5) 0.071(3) Uiso 0.1915(10) 1 d D U P A 2
H68C H 0.649358 0.610368 0.379356 0.085 Uiso 0.1915(10) 1 calc R U P A 2
C69C C 0.6085(4) 0.5829(3) 0.3488(4) 0.076(2) Uiso 0.1915(10) 1 d D U P A 2
C70C C 0.5863(4) 0.5483(3) 0.3445(4) 0.066(3) Uiso 0.1915(10) 1 d D U P A 2
C71C C 0.5681(6) 0.5340(4) 0.3099(4) 0.063(3) Uiso 0.1915(10) 1 d D U P A 2
H71C H 0.560039 0.551899 0.290751 0.076 Uiso 0.1915(10) 1 calc R U P A 2
C72C C 0.5623(4) 0.4944(4) 0.3040(3) 0.074(2) Uiso 0.1915(10) 1 d D U P A 2
C73C C 0.5720(4) 0.4659(3) 0.3324(4) 0.065(3) Uiso 0.1915(10) 1 d D U P A 2
C74C C 0.5811(6) 0.4259(4) 0.3266(5) 0.069(3) Uiso 0.1915(10) 1 d D U P A 2
H74C H 0.570274 0.413005 0.305011 0.083 Uiso 0.1915(10) 1 calc R U P A 2
C75C C 0.6047(4) 0.4049(3) 0.3508(4) 0.075(3) Uiso 0.1915(10) 1 d D U P A 2
C76C C 0.6218(4) 0.4227(3) 0.3845(4) 0.067(2) Uiso 0.1915(10) 1 d D U P A 2
C77C C 0.6562(5) 0.4119(4) 0.4038(6) 0.073(3) Uiso 0.1915(10) 1 d D U P A 2
H77C H 0.664363 0.385780 0.402656 0.088 Uiso 0.1915(10) 1 calc R U P A 2
C78C C 0.6779(3) 0.4385(3) 0.4240(4) 0.074(3) Uiso 0.1915(10) 1 d D U P A 2
C79C C 0.6669(3) 0.4780(3) 0.4280(4) 0.065(3) Uiso 0.1915(10) 1 d D U P A 2
C80C C 0.6910(5) 0.5110(4) 0.4339(6) 0.069(3) Uiso 0.1915(10) 1 d D U P A 2
H80C H 0.714493 0.507139 0.446691 0.083 Uiso 0.1915(10) 1 calc R U P A 2
C81C C 0.6213(4) 0.5244(3) 0.4017(4) 0.058(3) Uiso 0.1915(10) 1 d D U P A 2
C82C C 0.5926(4) 0.5207(3) 0.3732(4) 0.060(3) Uiso 0.1915(10) 1 d D U P A 2
C83C C 0.5853(4) 0.4810(3) 0.3673(4) 0.059(3) Uiso 0.1915(10) 1 d D U P A 2
C84C C 0.6092(4) 0.4601(3) 0.3921(4) 0.060(3) Uiso 0.1915(10) 1 d D U P A 2
C85C C 0.6311(3) 0.4869(3) 0.4133(4) 0.055(3) Uiso 0.1915(10) 1 d D U P A 2
S1D S 0.52100(18) 0.5789(2) 0.64819(19) 0.0759(16) Uani 0.1915(10) 1 d D U P A 2
S2D S 0.5096(2) 0.4155(2) 0.64606(18) 0.0755(16) Uani 0.1915(10) 1 d D U P A 2
S3D S 0.3977(2) 0.3741(2) 0.53518(19) 0.0786(16) Uani 0.1915(10) 1 d D U P A 2
S4D S 0.34093(18) 0.5125(2) 0.46780(18) 0.0745(15) Uani 0.1915(10) 1 d D U P A 2
S5D S 0.41626(18) 0.63917(19) 0.5387(2) 0.0762(15) Uani 0.1915(10) 1 d D U P A 2
N1D N 0.7651(4) 0.5528(4) 0.6399(10) 0.080(3) Uiso 0.1915(10) 1 d D U P A 2
N2D N 0.6893(3) 0.5573(5) 0.6432(5) 0.062(3) Uiso 0.1915(10) 1 d D U P A 2
N3D N 0.6519(4) 0.2405(5) 0.5446(6) 0.085(3) Uiso 0.1915(10) 1 d D U P A 2
N4D N 0.6037(5) 0.2917(4) 0.5738(5) 0.067(3) Uiso 0.1915(10) 1 d D U P A 2
N5D N 0.4079(8) 0.2805(6) 0.3045(5) 0.083(3) Uiso 0.1915(10) 1 d D U P A 2
N6D N 0.4040(6) 0.3140(5) 0.3730(3) 0.074(3) Uiso 0.1915(10) 1 d D U P A 2
N7D N 0.3727(7) 0.6216(4) 0.2469(4) 0.077(3) Uiso 0.1915(10) 1 d D U P A 2
N8D N 0.3671(5) 0.5934(5) 0.3173(3) 0.067(3) Uiso 0.1915(10) 1 d D U P A 2
N9D N 0.5910(6) 0.7978(7) 0.4657(7) 0.104(3) Uiso 0.1915(10) 1 d D U P A 2
N10D N 0.5406(4) 0.7451(5) 0.4891(6) 0.078(3) Uiso 0.1915(10) 1 d D U P A 2
C1D C 0.8234(7) 0.5876(7) 0.6314(15) 0.097(7) Uiso 0.1915(10) 1 d D U P A 2
H1DA H 0.850595 0.582588 0.628785 0.145 Uiso 0.1915(10) 1 calc R U P A 2
H1DB H 0.814248 0.600889 0.608183 0.145 Uiso 0.1915(10) 1 calc R U P A 2
H1DC H 0.818973 0.603941 0.654057 0.145 Uiso 0.1915(10) 1 calc R U P A 2
C2D C 0.8029(4) 0.5502(5) 0.6361(9) 0.087(3) Uiso 0.1915(10) 1 d D U P A 2
C3D C 0.8216(4) 0.5147(6) 0.6351(10) 0.087(3) Uiso 0.1915(10) 1 d D U P A 2
H3D H 0.848380 0.513841 0.632583 0.105 Uiso 0.1915(10) 1 calc R U P A 2
C4D C 0.8011(5) 0.4810(5) 0.6379(9) 0.086(3) Uiso 0.1915(10) 1 d D U P A 2
H4D H 0.813381 0.456542 0.637168 0.103 Uiso 0.1915(10) 1 calc R U P A 2
C5D C 0.7620(5) 0.4833(4) 0.6418(8) 0.079(3) Uiso 0.1915(10) 1 d D U P A 2
H5D H 0.747102 0.460578 0.643906 0.095 Uiso 0.1915(10) 1 calc R U P A 2
C6D C 0.7452(4) 0.5197(4) 0.6425(7) 0.072(2) Uiso 0.1915(10) 1 d D U P A 2
C7D C 0.7038(4) 0.5236(5) 0.6450(7) 0.064(3) Uiso 0.1915(10) 1 d D U P A 2
H7D H 0.688249 0.501446 0.647911 0.077 Uiso 0.1915(10) 1 calc R U P A 2
C8D C 0.6493(3) 0.5624(5) 0.6435(4) 0.065(3) Uiso 0.1915(10) 1 d D U P A 2
C9D C 0.6285(3) 0.5659(6) 0.6095(4) 0.072(4) Uiso 0.1915(10) 1 d D U P A 2
H9D H 0.641044 0.565523 0.585282 0.087 Uiso 0.1915(10) 1 calc R U P A 2
C10D C 0.5896(3) 0.5701(6) 0.6109(4) 0.070(3) Uiso 0.1915(10) 1 d D U P A 2
H10D H 0.575635 0.572312 0.587569 0.084 Uiso 0.1915(10) 1 calc R U P A 2
C11D C 0.5706(2) 0.5709(5) 0.6460(4) 0.071(3) Uiso 0.1915(10) 1 d D U P A 2
C12D C 0.5914(3) 0.5678(7) 0.6797(4) 0.067(3) Uiso 0.1915(10) 1 d D U P A 2
H12D H 0.578885 0.568240 0.703967 0.080 Uiso 0.1915(10) 1 calc R U P A 2
C13D C 0.6303(3) 0.5641(7) 0.6784(4) 0.065(3) Uiso 0.1915(10) 1 d D U P A 2
H13D H 0.644219 0.562588 0.701872 0.078 Uiso 0.1915(10) 1 calc R U P A 2
C14D C 0.7178(5) 0.2220(9) 0.5401(10) 0.102(7) Uiso 0.1915(10) 1 d D U P A 2
H14J H 0.733647 0.203352 0.526247 0.153 Uiso 0.1915(10) 1 calc R U P A 2
H14K H 0.726100 0.248331 0.533896 0.153 Uiso 0.1915(10) 1 calc R U P A 2
H14L H 0.720113 0.217671 0.567975 0.153 Uiso 0.1915(10) 1 calc R U P A 2
C15D C 0.6774(4) 0.2170(5) 0.5282(6) 0.092(3) Uiso 0.1915(10) 1 d D U P A 2
C16D C 0.6673(6) 0.1891(6) 0.5013(7) 0.099(3) Uiso 0.1915(10) 1 d D U P A 2
H16D H 0.685851 0.172446 0.490518 0.119 Uiso 0.1915(10) 1 calc R U P A 2
C17D C 0.6299(6) 0.1858(6) 0.4902(7) 0.098(3) Uiso 0.1915(10) 1 d D U P A 2
H17D H 0.622508 0.167288 0.471443 0.117 Uiso 0.1915(10) 1 calc R U P A 2
C18D C 0.6032(5) 0.2100(6) 0.5069(7) 0.092(3) Uiso 0.1915(10) 1 d D U P A 2
H18D H 0.577210 0.207960 0.500292 0.110 Uiso 0.1915(10) 1 calc R U P A 2
C19D C 0.6155(4) 0.2374(5) 0.5337(6) 0.079(2) Uiso 0.1915(10) 1 d D U P A 2
C20D C 0.5901(5) 0.2665(5) 0.5509(6) 0.075(3) Uiso 0.1915(10) 1 d D U P A 2
H20D H 0.563913 0.266466 0.544872 0.090 Uiso 0.1915(10) 1 calc R U P A 2
C21D C 0.5809(5) 0.3215(3) 0.5899(4) 0.069(3) Uiso 0.1915(10) 1 d D U P A 2
C22D C 0.5818(5) 0.3584(4) 0.5745(5) 0.078(4) Uiso 0.1915(10) 1 d D U P A 2
H22D H 0.597241 0.363755 0.552753 0.094 Uiso 0.1915(10) 1 calc R U P A 2
C23D C 0.5602(5) 0.3876(4) 0.5908(5) 0.071(4) Uiso 0.1915(10) 1 d D U P A 2
H23D H 0.560543 0.412751 0.579836 0.086 Uiso 0.1915(10) 1 calc R U P A 2
C24D C 0.5381(4) 0.3801(3) 0.6229(4) 0.068(3) Uiso 0.1915(10) 1 d D U P A 2
C25D C 0.5375(6) 0.3432(4) 0.6385(5) 0.067(3) Uiso 0.1915(10) 1 d D U P A 2
H25D H 0.522378 0.338007 0.660621 0.081 Uiso 0.1915(10) 1 calc R U P A 2
C26D C 0.5586(6) 0.3140(4) 0.6221(5) 0.067(3) Uiso 0.1915(10) 1 d D U P A 2
H26D H 0.557981 0.288723 0.632810 0.081 Uiso 0.1915(10) 1 calc R U P A 2
C27D C 0.4385(13) 0.2297(11) 0.2681(9) 0.102(7) Uiso 0.1915(10) 1 d D U P A 2
H27J H 0.438490 0.218757 0.241938 0.153 Uiso 0.1915(10) 1 calc R U P A 2
H27K H 0.463933 0.239177 0.274271 0.153 Uiso 0.1915(10) 1 calc R U P A 2
H27L H 0.431251 0.209664 0.286657 0.153 Uiso 0.1915(10) 1 calc R U P A 2
C28D C 0.4109(8) 0.2625(7) 0.2700(5) 0.093(3) Uiso 0.1915(10) 1 d D U P A 2
C29D C 0.3921(9) 0.2762(7) 0.2376(5) 0.098(3) Uiso 0.1915(10) 1 d D U P A 2
H29D H 0.393158 0.262249 0.213973 0.118 Uiso 0.1915(10) 1 calc R U P A 2
C30D C 0.3720(8) 0.3103(7) 0.2400(5) 0.094(3) Uiso 0.1915(10) 1 d D U P A 2
H30D H 0.359331 0.320248 0.217870 0.113 Uiso 0.1915(10) 1 calc R U P A 2
C31D C 0.3703(7) 0.3299(6) 0.2748(5) 0.086(3) Uiso 0.1915(10) 1 d D U P A 2
H31D H 0.357275 0.353824 0.276946 0.104 Uiso 0.1915(10) 1 calc R U P A 2
C32D C 0.3883(6) 0.3136(5) 0.3066(4) 0.078(2) Uiso 0.1915(10) 1 d D U P A 2
C33D C 0.3868(7) 0.3313(6) 0.3451(4) 0.073(3) Uiso 0.1915(10) 1 d D U P A 2
H33D H 0.373497 0.354778 0.349287 0.088 Uiso 0.1915(10) 1 calc R U P A 2
C34D C 0.4022(5) 0.3304(5) 0.4109(3) 0.072(3) Uiso 0.1915(10) 1 d D U P A 2
C35D C 0.4346(4) 0.3458(6) 0.4273(4) 0.076(4) Uiso 0.1915(10) 1 d D U P A 2
H35D H 0.457379 0.346525 0.412846 0.091 Uiso 0.1915(10) 1 calc R U P A 2
C36D C 0.4340(4) 0.3602(6) 0.4649(4) 0.075(4) Uiso 0.1915(10) 1 d D U P A 2
H36D H 0.456420 0.370303 0.476069 0.090 Uiso 0.1915(10) 1 calc R U P A 2
C37D C 0.4006(4) 0.3597(5) 0.4859(3) 0.070(2) Uiso 0.1915(10) 1 d D U P A 2
C38D C 0.3678(4) 0.3463(7) 0.4687(4) 0.071(3) Uiso 0.1915(10) 1 d D U P A 2
H38D H 0.344590 0.347569 0.482464 0.085 Uiso 0.1915(10) 1 calc R U P A 2
C39D C 0.3684(4) 0.3310(7) 0.4315(4) 0.071(3) Uiso 0.1915(10) 1 d D U P A 2
H39D H 0.345866 0.321102 0.420288 0.085 Uiso 0.1915(10) 1 calc R U P A 2
C40D C 0.3749(12) 0.6039(7) 0.1793(5) 0.100(7) Uiso 0.1915(10) 1 d D U P A 2
H40J H 0.379605 0.615930 0.154083 0.150 Uiso 0.1915(10) 1 calc R U P A 2
H40K H 0.393542 0.583340 0.183652 0.150 Uiso 0.1915(10) 1 calc R U P A 2
H40L H 0.349417 0.592810 0.179632 0.150 Uiso 0.1915(10) 1 calc R U P A 2
C41D C 0.3783(7) 0.6336(5) 0.2103(4) 0.088(3) Uiso 0.1915(10) 1 d D U P A 2
C42D C 0.3881(9) 0.6719(5) 0.2024(5) 0.093(3) Uiso 0.1915(10) 1 d D U P A 2
H42D H 0.392379 0.680076 0.176594 0.111 Uiso 0.1915(10) 1 calc R U P A 2
C43D C 0.3914(9) 0.6979(5) 0.2325(5) 0.093(3) Uiso 0.1915(10) 1 d D U P A 2
H43D H 0.397720 0.724134 0.227411 0.112 Uiso 0.1915(10) 1 calc R U P A 2
C44D C 0.3855(8) 0.6857(4) 0.2702(5) 0.083(3) Uiso 0.1915(10) 1 d D U P A 2
H44D H 0.387414 0.703265 0.291275 0.099 Uiso 0.1915(10) 1 calc R U P A 2
C45D C 0.3766(6) 0.6468(4) 0.2762(4) 0.072(3) Uiso 0.1915(10) 1 d D U P A 2
C46D C 0.3721(7) 0.6300(5) 0.3149(4) 0.066(3) Uiso 0.1915(10) 1 d D U P A 2
H46D H 0.372829 0.645735 0.337367 0.079 Uiso 0.1915(10) 1 calc R U P A 2
C47D C 0.3620(4) 0.5748(4) 0.3536(3) 0.065(3) Uiso 0.1915(10) 1 d D U P A 2
C48D C 0.3300(5) 0.5816(6) 0.3757(5) 0.064(3) Uiso 0.1915(10) 1 d D U P A 2
H48D H 0.311339 0.599198 0.366811 0.077 Uiso 0.1915(10) 1 calc R U P A 2
C49D C 0.3251(5) 0.5630(6) 0.4107(4) 0.062(3) Uiso 0.1915(10) 1 d D U P A 2
H49D H 0.303342 0.568255 0.425891 0.074 Uiso 0.1915(10) 1 calc R U P A 2
C50D C 0.3518(4) 0.5366(4) 0.4238(3) 0.068(3) Uiso 0.1915(10) 1 d D U P A 2
C51D C 0.3835(4) 0.5295(5) 0.4014(4) 0.078(4) Uiso 0.1915(10) 1 d D U P A 2
H51F H 0.401910 0.511428 0.409977 0.093 Uiso 0.1915(10) 1 calc R U P A 2
C52D C 0.3886(4) 0.5485(5) 0.3665(4) 0.072(4) Uiso 0.1915(10) 1 d D U P A 2
H52F H 0.410524 0.543440 0.351399 0.086 Uiso 0.1915(10) 1 calc R U P A 2
C53D C 0.6027(9) 0.8504(9) 0.4208(8) 0.112(7) Uiso 0.1915(10) 1 d D U P A 2
H53O H 0.621888 0.870234 0.415728 0.168 Uiso 0.1915(10) 1 calc R U P A 2
H53P H 0.600142 0.833669 0.398143 0.168 Uiso 0.1915(10) 1 calc R U P A 2
H53Q H 0.578426 0.862870 0.426321 0.168 Uiso 0.1915(10) 1 calc R U P A 2
C54D C 0.6145(6) 0.8267(6) 0.4549(6) 0.116(3) Uiso 0.1915(10) 1 d D U P A 2
C55D C 0.6483(6) 0.8336(7) 0.4746(8) 0.121(3) Uiso 0.1915(10) 1 d D U P A 2
H55D H 0.664621 0.853845 0.466520 0.145 Uiso 0.1915(10) 1 calc R U P A 2
C56D C 0.6577(6) 0.8110(7) 0.5058(8) 0.114(3) Uiso 0.1915(10) 1 d D U P A 2
H56D H 0.680588 0.815557 0.519434 0.137 Uiso 0.1915(10) 1 calc R U P A 2
C57D C 0.6337(5) 0.7814(7) 0.5171(7) 0.100(3) Uiso 0.1915(10) 1 d D U P A 2
H57D H 0.639972 0.765254 0.538370 0.120 Uiso 0.1915(10) 1 calc R U P A 2
C58D C 0.6002(5) 0.7760(6) 0.4968(6) 0.093(3) Uiso 0.1915(10) 1 d D U P A 2
C59D C 0.5714(5) 0.7481(6) 0.5087(6) 0.081(3) Uiso 0.1915(10) 1 d D U P A 2
H59D H 0.575379 0.732300 0.530806 0.097 Uiso 0.1915(10) 1 calc R U P A 2
C60D C 0.5125(4) 0.7181(4) 0.5005(5) 0.073(3) Uiso 0.1915(10) 1 d D U P A 2
C61D C 0.5055(5) 0.6841(4) 0.4803(5) 0.074(4) Uiso 0.1915(10) 1 d D U P A 2
H61F H 0.520315 0.677984 0.458293 0.088 Uiso 0.1915(10) 1 calc R U P A 2
C62D C 0.4771(5) 0.6591(4) 0.4920(5) 0.075(4) Uiso 0.1915(10) 1 d D U P A 2
H62F H 0.472563 0.635975 0.478060 0.090 Uiso 0.1915(10) 1 calc R U P A 2
C63D C 0.4554(4) 0.6680(4) 0.5242(4) 0.071(3) Uiso 0.1915(10) 1 d D U P A 2
C64D C 0.4629(6) 0.7015(5) 0.5451(6) 0.067(3) Uiso 0.1915(10) 1 d D U P A 2
H64H H 0.448640 0.707252 0.567631 0.080 Uiso 0.1915(10) 1 calc R U P A 2
C65D C 0.4911(6) 0.7266(5) 0.5330(6) 0.067(3) Uiso 0.1915(10) 1 d D U P A 2
H65J H 0.495841 0.749639 0.547057 0.081 Uiso 0.1915(10) 1 calc R U P A 2
C66D C 0.5030(4) 0.5620(4) 0.6032(3) 0.062(3) Uiso 0.1915(10) 1 d D U P A 2
C67D C 0.5074(4) 0.5217(3) 0.5941(4) 0.057(3) Uiso 0.1915(10) 1 d D U P A 2
C68D C 0.5145(5) 0.4899(4) 0.6190(4) 0.056(3) Uiso 0.1915(10) 1 d D U P A 2
H68D H 0.527749 0.494435 0.642424 0.067 Uiso 0.1915(10) 1 calc R U P A 2
C69D C 0.5028(4) 0.4519(3) 0.6107(3) 0.059(3) Uiso 0.1915(10) 1 d D U P A 2
C70D C 0.4836(4) 0.4430(3) 0.5750(4) 0.061(3) Uiso 0.1915(10) 1 d D U P A 2
C71D C 0.4585(5) 0.4114(4) 0.5669(5) 0.064(3) Uiso 0.1915(10) 1 d D U P A 2
H71D H 0.461321 0.388177 0.581273 0.076 Uiso 0.1915(10) 1 calc R U P A 2
C72D C 0.4303(4) 0.4133(3) 0.5390(4) 0.066(3) Uiso 0.1915(10) 1 d D U P A 2
C73D C 0.4252(4) 0.4466(3) 0.5150(4) 0.060(3) Uiso 0.1915(10) 1 d D U P A 2
C74D C 0.3920(4) 0.4598(4) 0.4954(5) 0.063(3) Uiso 0.1915(10) 1 d D U P A 2
H74D H 0.373663 0.441368 0.487460 0.075 Uiso 0.1915(10) 1 calc R U P A 2
C75D C 0.3854(3) 0.4993(4) 0.4874(4) 0.060(3) Uiso 0.1915(10) 1 d D U P A 2
C76D C 0.4125(3) 0.5286(3) 0.4972(4) 0.057(3) Uiso 0.1915(10) 1 d D U P A 2
C77D C 0.4071(4) 0.5689(3) 0.5037(5) 0.062(3) Uiso 0.1915(10) 1 d D U P A 2
H77D H 0.386458 0.581273 0.491217 0.074 Uiso 0.1915(10) 1 calc R U P A 2
C78D C 0.4302(4) 0.5913(3) 0.5274(4) 0.063(3) Uiso 0.1915(10) 1 d D U P A 2
C79D C 0.4634(4) 0.5754(3) 0.5456(4) 0.061(3) Uiso 0.1915(10) 1 d D U P A 2
C80D C 0.4828(5) 0.5873(4) 0.5797(4) 0.061(3) Uiso 0.1915(10) 1 d D U P A 2
H80D H 0.481933 0.613816 0.586746 0.073 Uiso 0.1915(10) 1 calc R U P A 2
C81D C 0.4922(4) 0.5117(3) 0.5581(4) 0.055(3) Uiso 0.1915(10) 1 d D U P A 2
C82D C 0.4810(4) 0.4737(3) 0.5493(4) 0.058(3) Uiso 0.1915(10) 1 d D U P A 2
C83D C 0.4526(4) 0.4752(3) 0.5202(4) 0.056(3) Uiso 0.1915(10) 1 d D U P A 2
C84D C 0.4466(3) 0.5142(3) 0.5116(4) 0.055(3) Uiso 0.1915(10) 1 d D U P A 2
C85D C 0.4710(4) 0.5370(3) 0.5346(4) 0.058(3) Uiso 0.1915(10) 1 d D U P A 2

loop_
_atom_site_aniso_label
_atom_site_aniso_U_11
_atom_site_aniso_U_22
_atom_site_aniso_U_33
_atom_site_aniso_U_23
_atom_site_aniso_U_13
_atom_site_aniso_U_12
Cu1 0.0495(6) 0.1025(10) 0.0634(10) -0.0029(6) -0.0094(5) -0.0035(6)
Cu2 0.0711(6) 0.0909(7) 0.0712(8) 0.0098(6) -0.0034(5) 0.0010(5)
Cu3 0.0526(5) 0.1096(9) 0.0548(5) 0.0004(6) -0.0112(4) 0.0032(6)
Cu4 0.0668(7) 0.0877(6) 0.0582(5) -0.0085(4) 0.0018(5) -0.0029(5)
Cu5 0.0619(7) 0.0940(8) 0.0654(5) 0.0046(5) 0.0041(5) 0.0256(6)
S1A 0.0529(8) 0.1391(15) 0.0599(9) -0.0058(9) 0.0040(7) -0.0130(9)
S2A 0.0892(12) 0.0958(12) 0.0730(10) 0.0142(9) 0.0275(9) 0.0075(9)
S3A 0.0453(8) 0.1566(17) 0.0517(8) 0.0072(9) 0.0034(6) 0.0137(9)
S4A 0.0766(11) 0.1121(13) 0.0849(12) -0.0268(10) 0.0308(9) -0.0127(10)
S5A 0.0656(10) 0.1191(14) 0.0862(12) 0.0211(10) 0.0241(9) 0.0366(9)
N1A 0.068(3) 0.085(3) 0.073(3) -0.003(2) -0.012(2) -0.006(3)
N2A 0.058(2) 0.092(3) 0.069(3) 0.001(2) -0.006(2) -0.003(2)
N3A 0.084(3) 0.095(3) 0.082(3) 0.005(2) -0.004(3) 0.002(3)
N4A 0.070(3) 0.095(3) 0.075(3) 0.006(3) -0.004(2) 0.002(2)
N5A 0.056(2) 0.082(3) 0.056(2) 0.000(2) -0.0122(19) 0.003(2)
N6A 0.057(2) 0.082(3) 0.064(3) 0.002(2) -0.006(2) 0.005(2)
N7A 0.080(3) 0.087(3) 0.071(3) -0.009(2) -0.004(3) -0.002(2)
N8A 0.073(3) 0.086(3) 0.061(3) -0.009(2) -0.001(2) 0.002(2)
N9A 0.077(3) 0.090(3) 0.074(3) -0.004(2) 0.001(2) 0.020(2)
N10A 0.065(3) 0.090(3) 0.075(3) -0.006(2) 0.001(2) 0.018(3)
C1A 0.095(5) 0.112(6) 0.079(4) 0.003(4) -0.027(4) 0.001(5)
C2A 0.075(3) 0.095(3) 0.077(3) -0.007(3) -0.012(3) -0.007(3)
C3A 0.088(3) 0.095(4) 0.085(3) -0.014(3) -0.004(3) -0.007(3)
C4A 0.091(4) 0.089(3) 0.096(3) -0.016(3) 0.000(3) -0.004(3)
C5A 0.084(3) 0.087(3) 0.089(3) 0.000(3) 0.001(3) 0.005(3)
C6A 0.074(3) 0.085(3) 0.076(3) 0.000(2) -0.006(3) -0.003(3)
C7A 0.067(3) 0.082(3) 0.073(3) 0.001(3) -0.008(2) -0.001(3)
C8A 0.057(3) 0.092(3) 0.066(3) 0.001(2) -0.004(2) -0.004(3)
C9A 0.075(3) 0.095(3) 0.077(3) 0.002(2) 0.000(3) -0.005(3)
C10A 0.074(3) 0.105(3) 0.074(3) 0.001(3) 0.005(3) -0.005(3)
C11A 0.058(3) 0.112(3) 0.060(3) -0.001(3) 0.000(2) -0.004(3)
C12A 0.063(3) 0.100(3) 0.061(3) -0.004(3) -0.003(2) -0.005(3)
C13A 0.060(3) 0.098(3) 0.060(3) 0.001(3) -0.009(2) 0.000(3)
C14A 0.119(6) 0.116(6) 0.091(5) -0.006(4) -0.001(4) 0.006(5)
C15A 0.097(4) 0.097(3) 0.092(3) 0.005(3) -0.002(3) 0.007(3)
C16A 0.107(4) 0.108(4) 0.105(4) -0.001(3) -0.002(3) 0.016(3)
C17A 0.108(4) 0.112(4) 0.106(4) 0.008(3) -0.010(3) 0.020(3)
C18A 0.099(4) 0.110(4) 0.098(4) 0.006(3) -0.005(3) 0.012(3)
C19A 0.083(3) 0.098(3) 0.086(3) 0.003(3) -0.005(3) 0.002(3)
C20A 0.073(3) 0.098(3) 0.085(3) 0.001(3) -0.008(3) 0.002(3)
C21A 0.071(3) 0.085(3) 0.070(3) 0.008(2) -0.003(2) -0.001(2)
C22A 0.082(3) 0.094(3) 0.068(3) 0.000(3) -0.008(3) 0.004(3)
C23A 0.082(3) 0.092(3) 0.069(3) 0.004(3) -0.005(3) 0.007(3)
C24A 0.080(3) 0.087(3) 0.066(3) 0.010(3) 0.009(3) 0.006(3)
C25A 0.090(3) 0.093(3) 0.069(3) 0.009(3) 0.007(3) 0.005(3)
C26A 0.081(3) 0.091(3) 0.072(3) 0.011(3) 0.000(3) 0.005(3)
C27A 0.075(4) 0.100(5) 0.073(4) -0.010(4) -0.012(3) 0.012(4)
C28A 0.056(2) 0.082(3) 0.055(3) -0.001(3) -0.012(2) 0.009(2)
C29A 0.053(3) 0.090(3) 0.063(3) 0.004(3) -0.013(2) 0.002(2)
C30A 0.055(2) 0.084(3) 0.060(3) 0.004(3) -0.019(2) -0.005(2)
C31A 0.063(2) 0.076(3) 0.059(3) 0.003(3) -0.010(2) 0.001(2)
C32A 0.056(2) 0.076(3) 0.056(2) 0.003(2) -0.010(2) 0.004(2)
C33A 0.060(3) 0.080(3) 0.067(3) 0.002(3) -0.007(2) 0.005(2)
C34A 0.054(2) 0.086(3) 0.062(3) 0.008(2) -0.005(2) 0.005(2)
C35A 0.056(2) 0.087(3) 0.067(3) 0.003(3) -0.003(2) 0.006(2)
C36A 0.056(3) 0.097(3) 0.064(3) 0.008(3) -0.007(2) 0.003(3)
C37A 0.049(2) 0.106(3) 0.058(3) 0.011(2) 0.002(2) 0.008(2)
C38A 0.062(3) 0.099(3) 0.071(3) -0.001(3) 0.001(2) 0.009(2)
C39A 0.063(3) 0.089(3) 0.072(3) -0.003(3) -0.006(2) 0.004(2)
C40A 0.083(5) 0.123(6) 0.111(7) -0.003(5) -0.003(5) -0.008(4)
C41A 0.090(3) 0.098(3) 0.090(3) -0.007(3) 0.001(3) -0.005(3)
C42A 0.100(4) 0.102(4) 0.100(4) 0.000(3) 0.001(3) -0.008(3)
C43A 0.109(4) 0.096(4) 0.103(4) 0.002(3) -0.006(3) -0.006(3)
C44A 0.100(4) 0.099(3) 0.093(4) 0.000(3) -0.007(3) 0.003(3)
C45A 0.083(3) 0.087(3) 0.078(3) -0.006(3) -0.007(3) 0.001(3)
C46A 0.078(3) 0.090(3) 0.075(3) -0.011(3) -0.007(3) 0.006(3)
C47A 0.065(3) 0.090(3) 0.063(3) -0.008(2) -0.001(2) 0.006(2)
C48A 0.070(3) 0.086(3) 0.074(3) -0.009(3) -0.003(3) 0.006(2)
C49A 0.073(3) 0.095(3) 0.076(3) -0.013(3) 0.006(3) 0.001(3)
C50A 0.069(3) 0.099(3) 0.065(3) -0.015(3) 0.007(3) -0.006(3)
C51A 0.068(3) 0.095(3) 0.066(3) -0.007(3) 0.004(3) -0.001(3)
C52A 0.064(3) 0.090(3) 0.066(3) -0.004(3) 0.001(2) 0.002(2)
C53A 0.090(6) 0.116(6) 0.100(5) 0.015(5) 0.007(4) 0.015(4)
C54A 0.087(3) 0.097(3) 0.080(3) 0.006(3) 0.001(3) 0.018(3)
C55A 0.101(4) 0.108(4) 0.085(3) 0.005(3) -0.004(3) 0.011(3)
C56A 0.104(4) 0.116(4) 0.087(3) -0.003(3) -0.007(3) 0.005(3)
C57A 0.093(3) 0.101(3) 0.087(3) -0.011(3) -0.003(3) 0.000(3)
C58A 0.084(3) 0.092(3) 0.079(3) -0.006(2) -0.002(3) 0.013(3)
C59A 0.072(3) 0.088(3) 0.084(3) -0.011(3) -0.003(3) 0.017(3)
C60A 0.064(3) 0.085(3) 0.077(3) -0.001(3) 0.005(2) 0.016(2)
C61A 0.070(3) 0.089(3) 0.083(3) 0.004(3) 0.001(3) 0.014(3)
C62A 0.074(3) 0.088(3) 0.085(3) 0.004(3) 0.006(2) 0.013(3)
C63A 0.070(3) 0.096(3) 0.080(3) 0.008(3) 0.012(3) 0.024(3)
C64A 0.069(3) 0.093(3) 0.078(3) 0.008(3) 0.010(3) 0.021(3)
C65A 0.073(3) 0.090(3) 0.072(3) 0.003(3) 0.006(3) 0.014(3)
C66A 0.049(2) 0.105(3) 0.046(2) 0.000(2) 0.004(2) -0.001(2)
C67A 0.055(2) 0.082(3) 0.046(2) -0.003(2) 0.0094(19) 0.003(2)
C68A 0.063(3) 0.083(3) 0.055(3) -0.008(2) 0.012(2) -0.004(2)
C69A 0.062(3) 0.086(3) 0.058(3) 0.003(2) 0.014(2) 0.007(2)
C70A 0.049(2) 0.082(3) 0.051(2) -0.004(2) 0.0119(19) 0.012(2)
C71A 0.047(2) 0.087(3) 0.059(3) 0.009(2) 0.012(2) 0.016(2)
C72A 0.039(2) 0.099(3) 0.058(2) -0.002(2) 0.007(2) 0.010(2)
C73A 0.041(2) 0.091(3) 0.059(2) 0.001(2) 0.009(2) 0.002(2)
C74A 0.049(2) 0.096(3) 0.061(3) -0.011(2) 0.012(2) -0.006(2)
C75A 0.055(3) 0.091(3) 0.071(3) -0.012(3) 0.014(2) -0.005(2)
C76A 0.053(2) 0.082(3) 0.060(2) -0.001(2) 0.015(2) 0.001(2)
C77A 0.060(3) 0.084(3) 0.071(3) 0.000(2) 0.020(2) 0.010(2)
C78A 0.055(3) 0.093(3) 0.061(3) 0.009(2) 0.019(2) 0.016(2)
C79A 0.049(2) 0.085(3) 0.052(2) 0.009(2) 0.0113(19) 0.011(2)
C80A 0.049(2) 0.101(3) 0.052(3) 0.007(2) 0.007(2) 0.014(2)
C81A 0.043(2) 0.078(2) 0.046(2) -0.001(2) 0.0107(18) 0.009(2)
C82A 0.043(2) 0.085(2) 0.046(2) -0.002(2) 0.0116(19) 0.010(2)
C83A 0.039(2) 0.084(3) 0.050(2) 0.005(2) 0.0113(18) 0.006(2)
C84A 0.043(2) 0.081(2) 0.051(2) 0.000(2) 0.0125(19) -0.001(2)
C85A 0.048(2) 0.078(2) 0.046(2) 0.002(2) 0.0141(18) 0.005(2)
S1B 0.0433(7) 0.1175(13) 0.0472(7) -0.0067(8) 0.0005(6) 0.0033(7)
S2B 0.0542(8) 0.0954(10) 0.0535(8) 0.0099(7) 0.0101(6) 0.0197(7)
S3B 0.0574(8) 0.0940(10) 0.0527(8) -0.0080(7) 0.0076(6) -0.0024(7)
S4B 0.0415(7) 0.1086(12) 0.0505(7) 0.0102(7) 0.0004(6) 0.0150(7)
S5B 0.0560(8) 0.0873(10) 0.0647(9) -0.0035(7) 0.0140(7) 0.0080(7)
N1B 0.055(2) 0.105(3) 0.067(3) 0.002(3) -0.005(2) 0.000(2)
N2B 0.049(2) 0.078(2) 0.054(2) -0.001(2) -0.0073(18) 0.0037(19)
N3B 0.077(3) 0.081(3) 0.079(3) 0.006(2) 0.009(2) 0.017(2)
N4B 0.065(2) 0.080(3) 0.058(2) 0.003(2) 0.001(2) 0.017(2)
N5B 0.072(3) 0.096(3) 0.066(3) -0.011(2) 0.003(2) 0.001(2)
N6B 0.065(3) 0.084(3) 0.056(2) -0.006(2) -0.003(2) -0.001(2)
N7B 0.070(3) 0.092(3) 0.067(2) 0.004(2) -0.003(2) 0.004(2)
N8B 0.053(2) 0.078(3) 0.055(2) 0.005(2) -0.0037(18) 0.006(2)
N9B 0.091(3) 0.108(3) 0.098(3) 0.012(3) 0.001(3) -0.006(3)
N10B 0.063(2) 0.084(3) 0.068(3) 0.003(2) -0.004(2) 0.000(2)
C1B 0.055(4) 0.132(5) 0.129(8) 0.001(5) 0.002(4) -0.008(4)
C2B 0.063(3) 0.113(3) 0.085(4) 0.002(3) -0.005(3) -0.007(3)
C3B 0.072(3) 0.117(4) 0.090(4) 0.004(3) -0.003(3) 0.003(3)
C4B 0.062(3) 0.113(3) 0.082(3) 0.000(3) -0.006(3) 0.012(3)
C5B 0.061(3) 0.105(3) 0.075(3) 0.000(3) -0.003(3) 0.013(2)
C6B 0.059(2) 0.094(3) 0.062(3) 0.001(2) -0.006(2) 0.007(2)
C7B 0.056(2) 0.081(3) 0.055(3) -0.004(2) -0.008(2) 0.004(2)
C8B 0.049(2) 0.079(3) 0.053(2) -0.002(2) -0.0043(19) 0.001(2)
C9B 0.047(2) 0.088(3) 0.057(3) -0.008(2) -0.004(2) 0.006(2)
C10B 0.047(2) 0.098(3) 0.052(3) -0.004(3) -0.003(2) -0.001(2)
C11B 0.048(2) 0.092(3) 0.055(2) 0.003(2) 0.003(2) 0.007(2)
C12B 0.057(2) 0.085(3) 0.052(3) -0.002(2) -0.001(2) 0.012(2)
C13B 0.059(2) 0.086(3) 0.052(3) -0.001(2) -0.005(2) 0.008(2)
C14B 0.074(4) 0.113(6) 0.143(7) -0.020(5) 0.013(4) 0.028(4)
C15B 0.085(3) 0.091(3) 0.094(3) 0.003(3) 0.009(3) 0.022(3)
C16B 0.102(3) 0.100(4) 0.102(4) -0.004(3) 0.002(3) 0.021(3)
C17B 0.108(4) 0.101(4) 0.105(4) -0.011(3) -0.001(3) 0.014(3)
C18B 0.097(3) 0.096(3) 0.094(3) -0.010(3) -0.002(3) 0.007(3)
C19B 0.082(3) 0.088(3) 0.075(3) 0.000(3) 0.003(2) 0.014(2)
C20B 0.076(3) 0.087(3) 0.075(3) 0.002(3) -0.004(3) 0.013(3)
C21B 0.065(3) 0.084(3) 0.063(2) 0.003(2) -0.001(2) 0.015(2)
C22B 0.071(3) 0.089(3) 0.054(3) 0.003(2) 0.002(2) 0.022(3)
C23B 0.055(3) 0.090(3) 0.055(3) 0.008(3) 0.000(2) 0.022(2)
C24B 0.055(3) 0.084(3) 0.056(2) 0.008(2) 0.008(2) 0.014(2)
C25B 0.058(3) 0.078(3) 0.058(3) 0.001(2) 0.001(2) 0.010(2)
C26B 0.065(3) 0.078(3) 0.059(3) 0.002(2) 0.000(2) 0.008(3)
C27B 0.118(7) 0.124(6) 0.082(5) -0.022(4) 0.013(5) 0.019(6)
C28B 0.096(3) 0.109(3) 0.074(3) -0.012(3) 0.003(3) 0.002(3)
C29B 0.106(4) 0.114(4) 0.080(3) -0.006(3) 0.003(3) 0.004(3)
C30B 0.099(4) 0.118(4) 0.078(3) -0.004(3) 0.003(3) -0.002(3)
C31B 0.087(3) 0.100(3) 0.072(3) 0.003(3) 0.000(3) 0.002(3)
C32B 0.071(3) 0.093(3) 0.067(3) -0.001(2) -0.001(2) -0.001(2)
C33B 0.072(3) 0.084(3) 0.069(3) 0.001(2) -0.005(3) -0.002(3)
C34B 0.064(3) 0.082(3) 0.063(2) -0.005(2) -0.003(2) 0.002(2)
C35B 0.069(3) 0.089(3) 0.058(3) -0.004(2) 0.006(2) -0.005(3)
C36B 0.066(3) 0.085(3) 0.058(3) -0.005(2) 0.002(2) -0.002(3)
C37B 0.059(3) 0.082(3) 0.055(3) -0.005(2) 0.003(2) 0.003(2)
C38B 0.060(3) 0.087(3) 0.063(3) -0.005(2) 0.001(2) -0.007(2)
C39B 0.063(3) 0.081(3) 0.065(3) -0.007(2) 0.002(2) -0.005(3)
C40B 0.133(7) 0.140(6) 0.079(5) 0.007(4) -0.009(5) -0.019(6)
C41B 0.089(3) 0.107(3) 0.073(3) 0.008(3) -0.003(3) -0.003(3)
C42B 0.103(4) 0.112(4) 0.090(3) 0.018(3) 0.003(3) 0.000(3)
C43B 0.099(4) 0.102(4) 0.100(3) 0.023(3) 0.000(3) -0.006(3)
C44B 0.085(4) 0.092(3) 0.088(3) 0.009(3) 0.006(3) -0.004(3)
C45B 0.069(3) 0.084(3) 0.072(3) 0.006(2) 0.000(2) 0.005(2)
C46B 0.062(3) 0.085(3) 0.065(3) 0.001(2) -0.004(2) 0.012(2)
C47B 0.054(2) 0.082(3) 0.054(2) 0.002(2) -0.0048(19) 0.007(2)
C48B 0.055(2) 0.076(3) 0.057(3) 0.007(2) -0.006(2) 0.009(2)
C49B 0.049(2) 0.075(3) 0.060(3) 0.002(2) 0.002(2) 0.010(2)
C50B 0.050(2) 0.084(3) 0.048(2) 0.004(2) 0.0024(19) 0.013(2)
C51B 0.051(3) 0.103(4) 0.058(3) 0.011(3) -0.009(2) 0.008(3)
C52B 0.051(3) 0.096(3) 0.060(3) 0.011(3) -0.003(2) 0.000(3)
C53B 0.131(7) 0.146(7) 0.126(6) 0.041(6) 0.010(5) -0.025(6)
C54B 0.108(4) 0.124(4) 0.117(4) 0.014(3) 0.009(3) -0.014(3)
C55B 0.113(4) 0.136(4) 0.132(4) 0.014(4) -0.002(4) -0.024(4)
C56B 0.109(4) 0.138(4) 0.127(4) 0.013(4) -0.003(4) -0.026(4)
C57B 0.090(3) 0.120(4) 0.106(4) 0.002(3) -0.007(3) -0.014(3)
C58B 0.084(3) 0.104(3) 0.089(3) 0.002(3) -0.003(3) -0.007(3)
C59B 0.074(3) 0.091(3) 0.074(3) -0.005(3) -0.008(3) -0.002(3)
C60B 0.062(2) 0.081(3) 0.060(3) -0.002(2) -0.004(2) 0.000(2)
C61B 0.059(3) 0.085(3) 0.068(3) 0.000(3) 0.006(2) 0.005(2)
C62B 0.056(3) 0.076(3) 0.065(3) 0.001(3) 0.002(2) 0.006(2)
C63B 0.058(2) 0.078(3) 0.056(3) 0.000(2) 0.003(2) 0.003(2)
C64B 0.067(3) 0.076(3) 0.060(3) -0.011(2) 0.002(2) 0.007(2)
C65B 0.068(3) 0.074(3) 0.061(3) -0.004(3) -0.003(2) 0.007(2)
C66B 0.040(2) 0.088(3) 0.055(2) -0.004(2) 0.0048(19) 0.002(2)
C67B 0.036(2) 0.078(2) 0.054(2) -0.001(2) 0.0081(18) 0.004(2)
C68B 0.039(2) 0.085(3) 0.047(2) 0.002(2) 0.0054(19) 0.014(2)
C69B 0.047(2) 0.086(3) 0.056(2) 0.002(2) 0.010(2) 0.016(2)
C70B 0.049(2) 0.081(3) 0.051(2) -0.003(2) 0.0107(19) 0.015(2)
C71B 0.051(2) 0.080(3) 0.057(3) -0.003(2) 0.013(2) 0.011(2)
C72B 0.059(2) 0.078(3) 0.051(2) -0.005(2) 0.011(2) 0.008(2)
C73B 0.054(2) 0.080(3) 0.046(2) -0.004(2) 0.006(2) 0.009(2)
C74B 0.046(2) 0.083(3) 0.045(2) -0.005(2) 0.0029(19) 0.003(2)
C75B 0.049(2) 0.089(3) 0.045(2) 0.006(2) 0.0033(19) 0.006(2)
C76B 0.052(2) 0.075(3) 0.045(2) 0.003(2) 0.0046(19) 0.007(2)
C77B 0.049(2) 0.080(3) 0.050(2) 0.006(2) 0.006(2) 0.007(2)
C78B 0.051(2) 0.080(3) 0.056(2) 0.002(2) 0.008(2) 0.003(2)
C79B 0.045(2) 0.079(2) 0.050(2) 0.004(2) 0.0080(19) -0.001(2)
C80B 0.044(2) 0.079(3) 0.051(2) -0.001(2) 0.008(2) 0.000(2)
C81B 0.037(2) 0.083(3) 0.047(2) 0.003(2) 0.0122(17) 0.008(2)
C82B 0.042(2) 0.079(2) 0.050(2) -0.005(2) 0.0151(19) 0.012(2)
C83B 0.044(2) 0.083(3) 0.041(2) -0.003(2) 0.0121(18) 0.006(2)
C84B 0.046(2) 0.079(2) 0.043(2) 0.003(2) 0.0116(18) 0.009(2)
C85B 0.042(2) 0.081(2) 0.048(2) 0.000(2) 0.0115(18) 0.003(2)
C301 0.165(8) 0.149(7) 0.157(8) 0.035(6) 0.108(6) 0.027(6)
C302 0.152(7) 0.168(6) 0.138(8) 0.076(5) 0.096(5) 0.077(6)
C303 0.097(5) 0.205(7) 0.092(5) 0.063(5) 0.045(4) 0.045(5)
C304 0.105(5) 0.288(9) 0.087(6) 0.054(7) 0.032(4) 0.044(7)
C305 0.065(4) 0.296(10) 0.059(4) 0.000(6) 0.008(3) -0.010(6)
C306 0.102(5) 0.205(7) 0.066(4) -0.023(4) 0.036(3) -0.017(4)
C307 0.131(7) 0.185(7) 0.105(6) -0.025(5) 0.052(4) -0.030(6)
C308 0.128(6) 0.148(6) 0.104(6) -0.015(4) 0.070(4) -0.026(5)
C309 0.101(4) 0.151(5) 0.090(4) 0.008(4) 0.050(3) 0.028(4)
C310 0.095(5) 0.192(8) 0.113(6) 0.028(5) 0.047(4) 0.044(5)
C311 0.066(4) 0.215(7) 0.077(4) 0.035(5) 0.025(3) 0.039(4)
C312 0.053(3) 0.196(6) 0.095(4) -0.003(4) 0.023(3) 0.008(4)
C313 0.078(5) 0.233(8) 0.113(6) -0.023(6) 0.034(4) -0.037(6)
C314 0.101(6) 0.184(7) 0.128(6) -0.048(6) 0.062(4) -0.048(5)
C315 0.107(5) 0.143(5) 0.134(6) 0.000(4) 0.073(4) -0.008(4)
C316 0.078(4) 0.133(4) 0.096(4) -0.001(3) 0.052(3) -0.005(3)
C317 0.066(3) 0.155(5) 0.077(4) 0.025(4) 0.037(3) 0.023(3)
C318 0.060(3) 0.157(5) 0.060(3) 0.007(3) 0.027(2) 0.000(3)
C319 0.070(3) 0.134(4) 0.074(3) 0.005(3) 0.037(3) 0.019(3)
C320 0.051(3) 0.156(5) 0.076(3) 0.002(3) 0.026(2) 0.011(3)
B1 0.132(9) 0.125(8) 0.203(12) -0.014(8) 0.063(9) 0.016(7)
B5 0.120(10) 0.181(12) 0.075(7) 0.000 0.000 -0.001(7)
F17 0.133(4) 0.270(7) 0.096(3) -0.009(4) -0.007(3) 0.045(4)
F18 0.238(8) 0.168(5) 0.144(5) -0.006(4) -0.032(5) -0.012(5)
Cu5' 0.063(3) 0.122(5) 0.141(5) 0.010(3) 0.022(3) 0.008(3)
Cu3' 0.090(4) 0.137(6) 0.100(4) -0.017(4) -0.012(3) 0.004(4)
Cu4' 0.083(4) 0.171(6) 0.124(5) -0.038(4) -0.005(4) -0.002(4)
Cu1' 0.096(4) 0.152(9) 0.089(7) -0.019(5) 0.002(4) -0.030(5)
Cu2' 0.191(11) 0.167(7) 0.126(8) 0.000(6) -0.005(6) -0.023(7)
S1C 0.077(4) 0.129(4) 0.076(4) -0.007(4) 0.008(3) -0.023(4)
S2C 0.106(4) 0.109(4) 0.088(4) 0.008(4) 0.022(4) 0.000(4)
S3C 0.068(3) 0.129(5) 0.075(4) -0.015(4) -0.003(3) 0.011(3)
S4C 0.072(4) 0.108(4) 0.099(4) -0.021(4) 0.015(3) -0.001(3)
S5C 0.063(3) 0.122(4) 0.086(4) 0.006(4) 0.007(3) 0.012(3)
S1D 0.060(3) 0.099(4) 0.069(3) -0.009(3) -0.001(3) 0.004(3)
S2D 0.066(3) 0.098(4) 0.063(3) -0.004(3) 0.011(3) 0.012(3)
S3D 0.071(3) 0.093(3) 0.071(3) -0.009(3) 0.009(3) -0.002(3)
S4D 0.061(3) 0.099(3) 0.064(3) -0.003(3) 0.004(3) 0.000(3)
S5D 0.060(3) 0.094(3) 0.074(3) -0.007(3) 0.008(3) 0.005(3)

loop_
_atom_type_symbol
_atom_type_description
_atom_type_scat_dispersion_real
_atom_type_scat_dispersion_imag
_atom_type_scat_source
C C 0.0032 0.0016 'International Tables Vol C Tables 4.2.6.8 and 6.1.1.4'
H H 0.0000 0.0000 'International Tables Vol C Tables 4.2.6.8 and 6.1.1.4'
N N 0.0061 0.0032 'International Tables Vol C Tables 4.2.6.8 and 6.1.1.4'
O O 0.0106 0.0058 'International Tables Vol C Tables 4.2.6.8 and 6.1.1.4'
S S 0.1203 0.1179 'International Tables Vol C Tables 4.2.6.8 and 6.1.1.4'
Cu Cu 0.3309 1.2061 'International Tables Vol C Tables 4.2.6.8 and 6.1.1.4'
B B 0.0013 0.0007 'International Tables Vol C Tables 4.2.6.8 and 6.1.1.4'
F F 0.0168 0.0099 'International Tables Vol C Tables 4.2.6.8 and 6.1.1.4'

loop_
_geom_angle_atom_site_label_1
_geom_angle_atom_site_label_2
_geom_angle_atom_site_label_3
_geom_angle
_geom_angle_site_symmetry_1
_geom_angle_site_symmetry_3
_geom_angle_publ_flag
N1A Cu1 N2B 131.8(2) . . ?
N1A Cu1 N1B 132.3(3) . . ?
N2B Cu1 N1B 81.0(2) . . ?
N1A Cu1 N2A 83.1(2) . . ?
N2B Cu1 N2A 119.0(2) . . ?
N1B Cu1 N2A 112.9(3) . . ?
N3A Cu2 N9B 130.5(3) . . ?
N3A Cu2 N10B 129.7(3) . . ?
N9B Cu2 N10B 81.5(2) . . ?
N3A Cu2 N4A 83.4(2) . . ?
N9B Cu2 N4A 116.6(3) . . ?
N10B Cu2 N4A 119.5(3) . . ?
N5A Cu3 N6A 83.02(19) . . ?
N5A Cu3 N7B 131.1(2) . . ?
N6A Cu3 N7B 122.8(2) . . ?
N5A Cu3 N8B 123.9(2) . . ?
N6A Cu3 N8B 120.6(2) . . ?
N7B Cu3 N8B 80.92(19) . . ?
N7A Cu4 N8A 82.9(2) . . ?
N7A Cu4 N5B 132.4(3) . . ?
N8A Cu4 N5B 116.4(3) . . ?
N7A Cu4 N6B 130.2(2) . . ?
N8A Cu4 N6B 120.0(2) . . ?
N5B Cu4 N6B 79.56(19) . . ?
N9A Cu5 N4B 130.6(2) . . ?
N9A Cu5 N10A 83.3(2) . . ?
N4B Cu5 N10A 123.8(2) . . ?
N9A Cu5 N3B 124.4(2) . . ?
N4B Cu5 N3B 80.8(2) . . ?
N10A Cu5 N3B 119.4(2) . . ?
C66A S1A C11A 103.8(3) . . ?
C69A S2A C24A 104.0(3) . . ?
C37A S3A C72A 103.7(3) . . ?
C75A S4A C50A 103.0(3) . . ?
C63A S5A C78A 103.5(3) . . ?
C2A N1A C6A 119.0(5) . . ?
C2A N1A Cu1 128.8(4) . . ?
C6A N1A Cu1 112.2(3) . . ?
C7A N2A C8A 120.3(5) . . ?
C7A N2A Cu1 111.3(4) . . ?
C8A N2A Cu1 128.3(4) . . ?
C15A N3A C19A 118.3(5) . . ?
C15A N3A Cu2 130.1(4) . . ?
C19A N3A Cu2 111.6(4) . . ?
C20A N4A C21A 122.1(5) . . ?
C20A N4A Cu2 110.5(4) . . ?
C21A N4A Cu2 127.2(4) . . ?
C32A N5A C28A 119.4(4) . . ?
C32A N5A Cu3 112.2(3) . . ?
C28A N5A Cu3 128.1(4) . . ?
C33A N6A C34A 119.1(5) . . ?
C33A N6A Cu3 112.3(4) . . ?
C34A N6A Cu3 128.6(4) . . ?
C45A N7A C41A 118.8(5) . . ?
C45A N7A Cu4 111.6(4) . . ?
C41A N7A Cu4 129.5(4) . . ?
C46A N8A C47A 119.9(5) . . ?
C46A N8A Cu4 111.8(4) . . ?
C47A N8A Cu4 128.1(4) . . ?
C54A N9A C58A 119.9(5) . . ?
C54A N9A Cu5 128.2(4) . . ?
C58A N9A Cu5 111.9(4) . . ?
C59A N10A C60A 121.8(6) . . ?
C59A N10A Cu5 111.0(4) . . ?
C60A N10A Cu5 126.8(4) . . ?
C2A C1A H1AA 109.5 . . ?
C2A C1A H1AB 109.5 . . ?
H1AA C1A H1AB 109.5 . . ?
C2A C1A H1AC 109.5 . . ?
H1AA C1A H1AC 109.5 . . ?
H1AB C1A H1AC 109.5 . . ?
N1A C2A C3A 120.7(5) . . ?
N1A C2A C1A 116.6(5) . . ?
C3A C2A C1A 122.7(6) . . ?
C4A C3A C2A 120.4(6) . . ?
C4A C3A H3A 119.8 . . ?
C2A C3A H3A 119.8 . . ?
C3A C4A C5A 119.7(6) . . ?
C3A C4A H4A 120.2 . . ?
C5A C4A H4A 120.2 . . ?
C4A C5A C6A 117.1(6) . . ?
C4A C5A H5A 121.5 . . ?
C6A C5A H5A 121.5 . . ?
N1A C6A C5A 123.0(5) . . ?
N1A C6A C7A 115.7(5) . . ?
C5A C6A C7A 121.2(5) . . ?
N2A C7A C6A 117.5(5) . . ?
N2A C7A H7A 121.2 . . ?
C6A C7A H7A 121.2 . . ?
C13A C8A C9A 119.8(5) . . ?
C13A C8A N2A 117.0(5) . . ?
C9A C8A N2A 123.0(5) . . ?
C10A C9A C8A 119.6(5) . . ?
C10A C9A H9A 120.2 . . ?
C8A C9A H9A 120.2 . . ?
C9A C10A C11A 120.5(5) . . ?
C9A C10A H10A 119.7 . . ?
C11A C10A H10A 119.7 . . ?
C12A C11A C10A 119.8(5) . . ?
C12A C11A S1A 120.6(4) . . ?
C10A C11A S1A 119.5(4) . . ?
C11A C12A C13A 119.6(5) . . ?
C11A C12A H12A 120.2 . . ?
C13A C12A H12A 120.2 . . ?
C8A C13A C12A 120.7(5) . . ?
C8A C13A H13A 119.7 . . ?
C12A C13A H13A 119.7 . . ?
C15A C14A H14A 109.5 . . ?
C15A C14A H14B 109.5 . . ?
H14A C14A H14B 109.5 . . ?
C15A C14A H14C 109.5 . . ?
H14A C14A H14C 109.5 . . ?
H14B C14A H14C 109.5 . . ?
N3A C15A C16A 121.3(6) . . ?
N3A C15A C14A 117.1(6) . . ?
C16A C15A C14A 121.6(6) . . ?
C17A C16A C15A 120.6(6) . . ?
C17A C16A H16A 119.7 . . ?
C15A C16A H16A 119.7 . . ?
C16A C17A C18A 118.6(6) . . ?
C16A C17A H17A 120.7 . . ?
C18A C17A H17A 120.7 . . ?
C17A C18A C19A 118.3(6) . . ?
C17A C18A H18A 120.9 . . ?
C19A C18A H18A 120.9 . . ?
N3A C19A C18A 122.9(5) . . ?
N3A C19A C20A 115.1(5) . . ?
C18A C19A C20A 122.0(5) . . ?
N4A C20A C19A 119.4(6) . . ?
N4A C20A H20A 120.3 . . ?
C19A C20A H20A 120.3 . . ?
C22A C21A C26A 119.9(5) . . ?
C22A C21A N4A 117.1(5) . . ?
C26A C21A N4A 122.9(5) . . ?
C23A C22A C21A 120.0(5) . . ?
C23A C22A H22A 120.0 . . ?
C21A C22A H22A 120.0 . . ?
C22A C23A C24A 120.8(5) . . ?
C22A C23A H23A 119.6 . . ?
C24A C23A H23A 119.6 . . ?
C25A C24A C23A 118.9(5) . . ?
C25A C24A S2A 118.3(4) . . ?
C23A C24A S2A 122.4(4) . . ?
C24A C25A C26A 120.4(5) . . ?
C24A C25A H25A 119.8 . . ?
C26A C25A H25A 119.8 . . ?
C21A C26A C25A 119.9(5) . . ?
C21A C26A H26A 120.0 . . ?
C25A C26A H26A 120.0 . . ?
C28A C27A H27A 109.5 . . ?
C28A C27A H27B 109.5 . . ?
H27A C27A H27B 109.5 . . ?
C28A C27A H27C 109.5 . . ?
H27A C27A H27C 109.5 . . ?
H27B C27A H27C 109.5 . . ?
N5A C28A C29A 120.3(5) . . ?
N5A C28A C27A 116.7(5) . . ?
C29A C28A C27A 123.0(5) . . ?
C30A C29A C28A 120.2(5) . . ?
C30A C29A H29A 119.9 . . ?
C28A C29A H29A 119.9 . . ?
C29A C30A C31A 119.7(5) . . ?
C29A C30A H30A 120.2 . . ?
C31A C30A H30A 120.2 . . ?
C30A C31A C32A 117.8(5) . . ?
C30A C31A H31A 121.1 . . ?
C32A C31A H31A 121.1 . . ?
N5A C32A C31A 122.5(4) . . ?
N5A C32A C33A 115.1(4) . . ?
C31A C32A C33A 122.3(5) . . ?
N6A C33A C32A 117.0(5) . . ?
N6A C33A H33A 121.5 . . ?
C32A C33A H33A 121.5 . . ?
C35A C34A C39A 120.2(4) . . ?
C35A C34A N6A 115.9(5) . . ?
C39A C34A N6A 123.8(5) . . ?
C34A C35A C36A 120.3(5) . . ?
C34A C35A H35A 119.9 . . ?
C36A C35A H35A 119.9 . . ?
C37A C36A C35A 120.1(5) . . ?
C37A C36A H36A 120.0 . . ?
C35A C36A H36A 120.0 . . ?
C38A C37A C36A 120.0(4) . . ?
C38A C37A S3A 118.9(4) . . ?
C36A C37A S3A 120.9(4) . . ?
C37A C38A C39A 120.6(5) . . ?
C37A C38A H38A 119.7 . . ?
C39A C38A H38A 119.7 . . ?
C34A C39A C38A 118.8(5) . . ?
C34A C39A H39A 120.6 . . ?
C38A C39A H39A 120.6 . . ?
C41A C40A H40A 109.5 . . ?
C41A C40A H40B 109.5 . . ?
H40A C40A H40B 109.5 . . ?
C41A C40A H40C 109.5 . . ?
H40A C40A H40C 109.5 . . ?
H40B C40A H40C 109.5 . . ?
N7A C41A C42A 121.1(6) . . ?
N7A C41A C40A 116.3(6) . . ?
C42A C41A C40A 122.5(6) . . ?
C43A C42A C41A 119.9(6) . . ?
C43A C42A H42A 120.1 . . ?
C41A C42A H42A 120.1 . . ?
C42A C43A C44A 119.3(6) . . ?
C42A C43A H43A 120.3 . . ?
C44A C43A H43A 120.3 . . ?
C43A C44A C45A 118.2(6) . . ?
C43A C44A H44A 120.9 . . ?
C45A C44A H44A 120.9 . . ?
N7A C45A C44A 122.6(5) . . ?
N7A C45A C46A 116.0(5) . . ?
C44A C45A C46A 121.4(5) . . ?
N8A C46A C45A 117.6(6) . . ?
N8A C46A H46A 121.2 . . ?
C45A C46A H46A 121.2 . . ?
C52A C47A C48A 119.2(5) . . ?
C52A C47A N8A 116.6(5) . . ?
C48A C47A N8A 124.0(5) . . ?
C47A C48A C49A 120.4(5) . . ?
C47A C48A H48A 119.8 . . ?
C49A C48A H48A 119.8 . . ?
C50A C49A C48A 120.1(5) . . ?
C50A C49A H49A 120.0 . . ?
C48A C49A H49A 120.0 . . ?
C49A C50A C51A 119.6(5) . . ?
C49A C50A S4A 118.3(4) . . ?
C51A C50A S4A 121.7(4) . . ?
C52A C51A C50A 119.7(5) . . ?
C52A C51A H51A 120.1 . . ?
C50A C51A H51A 120.1 . . ?
C47A C52A C51A 121.0(5) . . ?
C47A C52A H52A 119.5 . . ?
C51A C52A H52A 119.5 . . ?
C54A C53A H53A 109.5 . . ?
C54A C53A H53B 109.5 . . ?
H53A C53A H53B 109.5 . . ?
C54A C53A H53C 109.5 . . ?
H53A C53A H53C 109.5 . . ?
H53B C53A H53C 109.5 . . ?
N9A C54A C55A 120.4(6) . . ?
N9A C54A C53A 118.9(6) . . ?
C55A C54A C53A 120.7(6) . . ?
C56A C55A C54A 119.7(6) . . ?
C56A C55A H55A 120.1 . . ?
C54A C55A H55A 120.1 . . ?
C55A C56A C57A 120.7(6) . . ?
C55A C56A H56A 119.7 . . ?
C57A C56A H56A 119.7 . . ?
C56A C57A C58A 118.1(6) . . ?
C56A C57A H57A 120.9 . . ?
C58A C57A H57A 120.9 . . ?
N9A C58A C57A 121.2(5) . . ?
N9A C58A C59A 114.6(5) . . ?
C57A C58A C59A 124.1(6) . . ?
N10A C59A C58A 119.1(6) . . ?
N10A C59A H59A 120.5 . . ?
C58A C59A H59A 120.5 . . ?
C65A C60A C61A 118.8(5) . . ?
C65A C60A N10A 116.0(5) . . ?
C61A C60A N10A 125.2(5) . . ?
C62A C61A C60A 120.6(6) . . ?
C62A C61A H61A 119.7 . . ?
C60A C61A H61A 119.7 . . ?
C61A C62A C63A 120.5(6) . . ?
C61A C62A H62A 119.7 . . ?
C63A C62A H62A 119.7 . . ?
C62A C63A C64A 119.4(5) . . ?
C62A C63A S5A 120.6(4) . . ?
C64A C63A S5A 119.7(4) . . ?
C65A C64A C63A 119.4(5) . . ?
C65A C64A H64A 120.3 . . ?
C63A C64A H64A 120.3 . . ?
C60A C65A C64A 121.1(5) . . ?
C60A C65A H65A 119.5 . . ?
C64A C65A H65A 119.5 . . ?
C80A C66A C67A 120.3(5) . . ?
C80A C66A S1A 117.5(5) . . ?
C67A C66A S1A 120.7(5) . . ?
C81A C67A C68A 115.7(5) . . ?
C81A C67A C66A 114.3(5) . . ?
C68A C67A C66A 128.4(5) . . ?
C69A C68A C67A 123.4(6) . . ?
C69A C68A H68A 118.3 . . ?
C67A C68A H68A 118.3 . . ?
C68A C69A C70A 120.5(5) . . ?
C68A C69A S2A 118.0(5) . . ?
C70A C69A S2A 120.3(5) . . ?
C82A C70A C69A 114.5(5) . . ?
C82A C70A C71A 115.4(5) . . ?
C69A C70A C71A 128.3(5) . . ?
C72A C71A C70A 121.7(5) . . ?
C72A C71A H71A 119.2 . . ?
C70A C71A H71A 119.2 . . ?
C71A C72A C73A 121.8(5) . . ?
C71A C72A S3A 116.6(5) . . ?
C73A C72A S3A 120.2(5) . . ?
C83A C73A C72A 114.4(5) . . ?
C83A C73A C74A 115.4(5) . . ?
C72A C73A C74A 128.1(5) . . ?
C75A C74A C73A 123.6(6) . . ?
C75A C74A H74A 118.2 . . ?
C73A C74A H74A 118.2 . . ?
C74A C75A C76A 119.5(5) . . ?
C74A C75A S4A 118.6(5) . . ?
C76A C75A S4A 120.1(5) . . ?
C84A C76A C77A 114.8(5) . . ?
C84A C76A C75A 115.6(5) . . ?
C77A C76A C75A 128.0(5) . . ?
C78A C77A C76A 122.8(6) . . ?
C78A C77A H77A 118.6 . . ?
C76A C77A H77A 118.6 . . ?
C77A C78A C79A 121.7(5) . . ?
C77A C78A S5A 117.0(5) . . ?
C79A C78A S5A 120.3(5) . . ?
C85A C79A C78A 114.1(5) . . ?
C85A C79A C80A 115.0(5) . . ?
C78A C79A C80A 128.8(5) . . ?
C66A C80A C79A 123.3(5) . . ?
C66A C80A H80A 118.4 . . ?
C79A C80A H80A 118.4 . . ?
C67A C81A C85A 124.8(5) . . ?
C67A C81A C82A 120.2(5) . . ?
C85A C81A C82A 108.1(4) . . ?
C70A C82A C83A 121.0(5) . . ?
C70A C82A C81A 124.2(5) . . ?
C83A C82A C81A 107.3(4) . . ?
C73A C83A C84A 120.8(5) . . ?
C73A C83A C82A 124.5(5) . . ?
C84A C83A C82A 108.4(4) . . ?
C76A C84A C83A 123.7(5) . . ?
C76A C84A C85A 121.2(5) . . ?
C83A C84A C85A 108.0(4) . . ?
C79A C85A C81A 121.0(5) . . ?
C79A C85A C84A 124.0(5) . . ?
C81A C85A C84A 108.2(4) . . ?
C11B S1B C66B 103.8(2) . . ?
C69B S2B C24B 104.1(2) . . ?
C37B S3B C72B 104.1(2) . . ?
C50B S4B C75B 103.9(2) . . ?
C78B S5B C63B 104.6(3) . . ?
C2B N1B C6B 119.6(5) . . ?
C2B N1B Cu1 127.6(4) . . ?
C6B N1B Cu1 112.6(3) . . ?
C7B N2B C8B 119.9(5) . . ?
C7B N2B Cu1 113.3(3) . . ?
C8B N2B Cu1 126.3(4) . . ?
C15B N3B C19B 118.8(5) . . ?
C15B N3B Cu5 128.0(4) . . ?
C19B N3B Cu5 113.2(3) . . ?
C20B N4B C21B 119.8(5) . . ?
C20B N4B Cu5 114.1(4) . . ?
C21B N4B Cu5 125.8(4) . . ?
C32B N5B C28B 118.2(5) . . ?
C32B N5B Cu4 113.9(3) . . ?
C28B N5B Cu4 127.9(4) . . ?
C33B N6B C34B 118.7(5) . . ?
C33B N6B Cu4 113.3(4) . . ?
C34B N6B Cu4 127.4(4) . . ?
C41B N7B C45B 118.5(5) . . ?
C41B N7B Cu3 128.5(4) . . ?
C45B N7B Cu3 112.9(3) . . ?
C46B N8B C47B 120.1(5) . . ?
C46B N8B Cu3 112.7(4) . . ?
C47B N8B Cu3 127.1(4) . . ?
C54B N9B C58B 118.3(6) . . ?
C54B N9B Cu2 128.3(5) . . ?
C58B N9B Cu2 113.3(4) . . ?
C59B N10B C60B 119.5(5) . . ?
C59B N10B Cu2 112.5(4) . . ?
C60B N10B Cu2 127.1(4) . . ?
C2B C1B H1BA 109.5 . . ?
C2B C1B H1BB 109.5 . . ?
H1BA C1B H1BB 109.5 . . ?
C2B C1B H1BC 109.5 . . ?
H1BA C1B H1BC 109.5 . . ?
H1BB C1B H1BC 109.5 . . ?
N1B C2B C3B 119.9(5) . . ?
N1B C2B C1B 117.2(5) . . ?
C3B C2B C1B 122.9(6) . . ?
C4B C3B C2B 120.7(6) . . ?
C4B C3B H3B 119.7 . . ?
C2B C3B H3B 119.7 . . ?
C3B C4B C5B 119.7(6) . . ?
C3B C4B H4B 120.1 . . ?
C5B C4B H4B 120.1 . . ?
C6B C5B C4B 116.3(5) . . ?
C6B C5B H5B 121.8 . . ?
C4B C5B H5B 121.8 . . ?
N1B C6B C5B 123.7(5) . . ?
N1B C6B C7B 114.9(4) . . ?
C5B C6B C7B 121.4(5) . . ?
N2B C7B C6B 117.7(5) . . ?
N2B C7B H7B 121.1 . . ?
C6B C7B H7B 121.1 . . ?
C13B C8B C9B 119.4(4) . . ?
C13B C8B N2B 119.1(4) . . ?
C9B C8B N2B 121.4(4) . . ?
C8B C9B C10B 120.1(5) . . ?
C8B C9B H9B 120.0 . . ?
C10B C9B H9B 120.0 . . ?
C9B C10B C11B 119.9(5) . . ?
C9B C10B H10B 120.1 . . ?
C11B C10B H10B 120.1 . . ?
C12B C11B C10B 119.0(4) . . ?
C12B C11B S1B 116.4(4) . . ?
C10B C11B S1B 124.6(4) . . ?
C13B C12B C11B 120.9(5) . . ?
C13B C12B H12B 119.5 . . ?
C11B C12B H12B 119.5 . . ?
C12B C13B C8B 120.5(5) . . ?
C12B C13B H13B 119.7 . . ?
C8B C13B H13B 119.7 . . ?
C15B C14B H14D 109.5 . . ?
C15B C14B H14E 109.5 . . ?
H14D C14B H14E 109.5 . . ?
C15B C14B H14F 109.5 . . ?
H14D C14B H14F 109.5 . . ?
H14E C14B H14F 109.5 . . ?
N3B C15B C16B 120.7(6) . . ?
N3B C15B C14B 116.5(5) . . ?
C16B C15B C14B 122.8(5) . . ?
C17B C16B C15B 120.9(6) . . ?
C17B C16B H16B 119.5 . . ?
C15B C16B H16B 119.5 . . ?
C16B C17B C18B 119.1(6) . . ?
C16B C17B H17B 120.4 . . ?
C18B C17B H17B 120.4 . . ?
C17B C18B C19B 117.1(6) . . ?
C17B C18B H18B 121.5 . . ?
C19B C18B H18B 121.5 . . ?
N3B C19B C18B 123.3(5) . . ?
N3B C19B C20B 113.9(5) . . ?
C18B C19B C20B 122.8(5) . . ?
N4B C20B C19B 118.0(5) . . ?
N4B C20B H20B 121.0 . . ?
C19B C20B H20B 121.0 . . ?
C22B C21B C26B 120.4(4) . . ?
C22B C21B N4B 121.5(4) . . ?
C26B C21B N4B 118.1(4) . . ?
C21B C22B C23B 119.9(5) . . ?
C21B C22B H22B 120.1 . . ?
C23B C22B H22B 120.1 . . ?
C24B C23B C22B 119.8(4) . . ?
C24B C23B H23B 120.1 . . ?
C22B C23B H23B 120.1 . . ?
C25B C24B C23B 119.5(4) . . ?
C25B C24B S2B 115.7(3) . . ?
C23B C24B S2B 124.7(4) . . ?
C26B C25B C24B 120.8(5) . . ?
C26B C25B H25B 119.6 . . ?
C24B C25B H25B 119.6 . . ?
C25B C26B C21B 119.5(5) . . ?
C25B C26B H26B 120.3 . . ?
C21B C26B H26B 120.3 . . ?
C28B C27B H27D 109.5 . . ?
C28B C27B H27E 109.5 . . ?
H27D C27B H27E 109.5 . . ?
C28B C27B H27F 109.5 . . ?
H27D C27B H27F 109.5 . . ?
H27E C27B H27F 109.5 . . ?
N5B C28B C29B 120.5(5) . . ?
N5B C28B C27B 116.6(6) . . ?
C29B C28B C27B 122.8(6) . . ?
C30B C29B C28B 120.6(6) . . ?
C30B C29B H29B 119.7 . . ?
C28B C29B H29B 119.7 . . ?
C29B C30B C31B 118.9(6) . . ?
C29B C30B H30B 120.6 . . ?
C31B C30B H30B 120.6 . . ?
C30B C31B C32B 117.3(6) . . ?
C30B C31B H31B 121.3 . . ?
C32B C31B H31B 121.3 . . ?
N5B C32B C31B 124.0(5) . . ?
N5B C32B C33B 114.3(5) . . ?
C31B C32B C33B 121.6(5) . . ?
N6B C33B C32B 118.7(5) . . ?
N6B C33B H33B 120.7 . . ?
C32B C33B H33B 120.7 . . ?
C35B C34B C39B 121.2(4) . . ?
C35B C34B N6B 119.8(5) . . ?
C39B C34B N6B 118.7(5) . . ?
C34B C35B C36B 119.7(5) . . ?
C34B C35B H35B 120.2 . . ?
C36B C35B H35B 120.2 . . ?
C37B C36B C35B 119.6(5) . . ?
C37B C36B H36B 120.2 . . ?
C35B C36B H36B 120.2 . . ?
C38B C37B C36B 119.8(4) . . ?
C38B C37B S3B 117.0(4) . . ?
C36B C37B S3B 123.2(4) . . ?
C37B C38B C39B 121.2(5) . . ?
C37B C38B H38B 119.4 . . ?
C39B C38B H38B 119.4 . . ?
C34B C39B C38B 118.3(5) . . ?
C34B C39B H39B 120.8 . . ?
C38B C39B H39B 120.8 . . ?
C41B C40B H40D 109.5 . . ?
C41B C40B H40E 109.5 . . ?
H40D C40B H40E 109.5 . . ?
C41B C40B H40F 109.5 . . ?
H40D C40B H40F 109.5 . . ?
H40E C40B H40F 109.5 . . ?
N7B C41B C42B 120.7(5) . . ?
N7B C41B C40B 115.9(6) . . ?
C42B C41B C40B 123.3(6) . . ?
C43B C42B C41B 120.8(6) . . ?
C43B C42B H42B 119.6 . . ?
C41B C42B H42B 119.6 . . ?
C42B C43B C44B 118.7(6) . . ?
C42B C43B H43B 120.6 . . ?
C44B C43B H43B 120.6 . . ?
C43B C44B C45B 118.2(6) . . ?
C43B C44B H44B 120.9 . . ?
C45B C44B H44B 120.9 . . ?
N7B C45B C44B 122.8(5) . . ?
N7B C45B C46B 114.2(5) . . ?
C44B C45B C46B 123.0(5) . . ?
N8B C46B C45B 118.9(5) . . ?
N8B C46B H46B 120.5 . . ?
C45B C46B H46B 120.5 . . ?
C52B C47B C48B 119.8(4) . . ?
C52B C47B N8B 121.7(4) . . ?
C48B C47B N8B 118.5(4) . . ?
C49B C48B C47B 119.6(5) . . ?
C49B C48B H48B 120.2 . . ?
C47B C48B H48B 120.2 . . ?
C48B C49B C50B 121.1(5) . . ?
C48B C49B H49B 119.4 . . ?
C50B C49B H49B 119.4 . . ?
C49B C50B C51B 118.9(4) . . ?
C49B C50B S4B 116.0(3) . . ?
C51B C50B S4B 125.0(4) . . ?
C52B C51B C50B 119.9(4) . . ?
C52B C51B H51B 120.0 . . ?
C50B C51B H51B 120.0 . . ?
C47B C52B C51B 120.5(5) . . ?
C47B C52B H52B 119.8 . . ?
C51B C52B H52B 119.8 . . ?
C54B C53B H53D 109.5 . . ?
C54B C53B H53E 109.5 . . ?
H53D C53B H53E 109.5 . . ?
C54B C53B H53F 109.5 . . ?
H53D C53B H53F 109.5 . . ?
H53E C53B H53F 109.5 . . ?
N9B C54B C55B 119.7(6) . . ?
N9B C54B C53B 116.2(6) . . ?
C55B C54B C53B 123.6(7) . . ?
C56B C55B C54B 121.3(7) . . ?
C56B C55B H55B 119.3 . . ?
C54B C55B H55B 119.3 . . ?
C55B C56B C57B 119.4(7) . . ?
C55B C56B H56B 120.3 . . ?
C57B C56B H56B 120.3 . . ?
C56B C57B C58B 117.5(6) . . ?
C56B C57B H57B 121.2 . . ?
C58B C57B H57B 121.2 . . ?
N9B C58B C57B 123.6(6) . . ?
N9B C58B C59B 114.0(5) . . ?
C57B C58B C59B 122.4(6) . . ?
N10B C59B C58B 118.5(5) . . ?
N10B C59B H59B 120.7 . . ?
C58B C59B H59B 120.7 . . ?
C65B C60B C61B 120.5(5) . . ?
C65B C60B N10B 117.7(5) . . ?
C61B C60B N10B 121.7(5) . . ?
C60B C61B C62B 119.9(5) . . ?
C60B C61B H61B 120.0 . . ?
C62B C61B H61B 120.0 . . ?
C61B C62B C63B 120.2(5) . . ?
C61B C62B H62B 119.9 . . ?
C63B C62B H62B 119.9 . . ?
C62B C63B C64B 119.0(4) . . ?
C62B C63B S5B 124.4(4) . . ?
C64B C63B S5B 116.5(4) . . ?
C65B C64B C63B 120.7(5) . . ?
C65B C64B H64B 119.6 . . ?
C63B C64B H64B 119.6 . . ?
C60B C65B C64B 119.5(5) . . ?
C60B C65B H65B 120.3 . . ?
C64B C65B H65B 120.3 . . ?
C80B C66B C67B 122.6(5) . . ?
C80B C66B S1B 118.3(4) . . ?
C67B C66B S1B 117.9(4) . . ?
C81B C67B C68B 114.8(5) . . ?
C81B C67B C66B 114.0(5) . . ?
C68B C67B C66B 129.6(5) . . ?
C69B C68B C67B 121.8(5) . . ?
C69B C68B H68B 119.1 . . ?
C67B C68B H68B 119.1 . . ?
C68B C69B C70B 121.4(5) . . ?
C68B C69B S2B 117.9(4) . . ?
C70B C69B S2B 119.7(5) . . ?
C82B C70B C69B 114.7(5) . . ?
C82B C70B C71B 115.2(5) . . ?
C69B C70B C71B 128.7(5) . . ?
C72B C71B C70B 121.8(5) . . ?
C72B C71B H71B 119.1 . . ?
C70B C71B H71B 119.1 . . ?
C71B C72B C73B 121.7(5) . . ?
C71B C72B S3B 117.2(5) . . ?
C73B C72B S3B 119.7(4) . . ?
C83B C73B C72B 115.6(5) . . ?
C83B C73B C74B 114.9(5) . . ?
C72B C73B C74B 128.2(5) . . ?
C75B C74B C73B 121.1(5) . . ?
C75B C74B H74B 119.4 . . ?
C73B C74B H74B 119.4 . . ?
C74B C75B C76B 122.0(5) . . ?
C74B C75B S4B 117.6(4) . . ?
C76B C75B S4B 119.4(4) . . ?
C84B C76B C77B 115.0(5) . . ?
C84B C76B C75B 114.2(5) . . ?
C77B C76B C75B 129.4(5) . . ?
C78B C77B C76B 122.6(5) . . ?
C78B C77B H77B 118.7 . . ?
C76B C77B H77B 118.7 . . ?
C77B C78B C79B 121.3(5) . . ?
C77B C78B S5B 118.3(4) . . ?
C79B C78B S5B 119.1(4) . . ?
C85B C79B C80B 114.6(5) . . ?
C85B C79B C78B 114.8(5) . . ?
C80B C79B C78B 129.4(5) . . ?
C66B C80B C79B 122.0(5) . . ?
C66B C80B H80B 119.0 . . ?
C79B C80B H80B 119.0 . . ?
C67B C81B C82B 122.8(5) . . ?
C67B C81B C85B 122.8(5) . . ?
C82B C81B C85B 108.3(4) . . ?
C70B C82B C81B 123.0(5) . . ?
C70B C82B C83B 122.4(5) . . ?
C81B C82B C83B 107.4(4) . . ?
C73B C83B C84B 122.9(5) . . ?
C73B C83B C82B 121.7(5) . . ?
C84B C83B C82B 108.4(4) . . ?
C76B C84B C83B 123.2(5) . . ?
C76B C84B C85B 122.2(5) . . ?
C83B C84B C85B 108.0(4) . . ?
C79B C85B C81B 122.4(5) . . ?
C79B C85B C84B 122.5(5) . . ?
C81B C85B C84B 107.8(4) . . ?
C302 C301 C315 125.0(13) . . ?
C302 C301 H301 117.5 . . ?
C315 C301 H301 117.5 . . ?
C301 C302 C303 121.1(10) . . ?
C301 C302 H302 119.4 . . ?
C303 C302 H302 119.4 . . ?
C317 C303 C304 113.8(11) . . ?
C317 C303 C302 116.0(10) . . ?
C304 C303 C302 128.7(10) . . ?
C305 C304 C303 121.0(11) . . ?
C305 C304 H304 119.5 . . ?
C303 C304 H304 119.5 . . ?
C304 C305 C306 124.8(10) . . ?
C304 C305 H305 117.6 . . ?
C306 C305 H305 117.6 . . ?
C307 C306 C318 115.7(10) . . ?
C307 C306 C305 131.3(10) . . ?
C318 C306 C305 111.4(9) . . ?
C308 C307 C306 120.4(10) . . ?
C308 C307 H307 119.8 . . ?
C306 C307 H307 119.8 . . ?
C307 C308 C309 124.8(10) . . ?
C307 C308 H308 117.6 . . ?
C309 C308 H308 117.6 . . ?
C319 C309 C310 111.1(9) . . ?
C319 C309 C308 113.9(8) . . ?
C310 C309 C308 133.3(9) . . ?
C311 C310 C309 125.7(10) . . ?
C311 C310 H310 117.2 . . ?
C309 C310 H310 117.2 . . ?
C310 C311 C312 122.4(8) . . ?
C310 C311 H311 118.8 . . ?
C312 C311 H311 118.8 . . ?
C320 C312 C313 111.8(9) . . ?
C320 C312 C311 113.4(9) . . ?
C313 C312 C311 133.1(9) . . ?
C314 C313 C312 125.6(10) . . ?
C314 C313 H313 117.2 . . ?
C312 C313 H313 117.2 . . ?
C313 C314 C315 119.7(10) . . ?
C313 C314 H314 120.1 . . ?
C315 C314 H314 120.1 . . ?
C301 C315 C316 111.6(11) . . ?
C301 C315 C314 130.9(11) . . ?
C316 C315 C314 115.9(9) . . ?
C317 C316 C315 125.9(8) . . ?
C317 C316 C320 108.5(7) . . ?
C315 C316 C320 119.5(8) . . ?
C318 C317 C303 126.5(8) . . ?
C318 C317 C316 107.2(6) . . ?
C303 C317 C316 118.5(9) . . ?
C317 C318 C319 109.3(7) . . ?
C317 C318 C306 121.2(8) . . ?
C319 C318 C306 123.4(8) . . ?
C320 C319 C318 108.5(7) . . ?
C320 C319 C309 125.6(7) . . ?
C318 C319 C309 120.0(7) . . ?
C319 C320 C312 120.4(8) . . ?
C319 C320 C316 106.5(6) . . ?
C312 C320 C316 126.2(8) . . ?
F4' B1 F1' 125.1(14) . . ?
F2 B1 F3 123.2(11) . . ?
F2 B1 F1 113.0(11) . . ?
F3 B1 F1 103.3(9) . . ?
F4' B1 F2' 111.9(12) . . ?
F1' B1 F2' 113.6(12) . . ?
F2 B1 F4 110.5(9) . . ?
F3 B1 F4 105.7(9) . . ?
F1 B1 F4 98.0(10) . . ?
F4' B1 F3' 99.1(11) . . ?
F1' B1 F3' 104.5(11) . . ?
F2' B1 F3' 96.5(11) . . ?
F7' B2 F8' 122.1(11) . . ?
F8 B2 F5 126.2(14) . . ?
F7' B2 F5' 115.0(11) . . ?
F8' B2 F5' 115.7(10) . . ?
F8 B2 F7 112.8(10) . . ?
F5 B2 F7 104.0(12) . . ?
F7' B2 F6' 106.4(12) . . ?
F8' B2 F6' 97.7(11) . . ?
F5' B2 F6' 92.3(11) . . ?
F8 B2 F6 110.1(10) . . ?
F5 B2 F6 98.7(12) . . ?
F7 B2 F6 101.7(10) . . ?
F10' B3 F12 119.5(10) . . ?
F11 B3 F12 108.8(9) . . ?
F11 B3 F9 124.5(11) . . ?
F12 B3 F9 114.8(9) . . ?
F10' B3 F11' 116.0(11) . . ?
F12 B3 F11' 118.3(9) . . ?
F10' B3 F9' 91.3(10) . . ?
F12 B3 F9' 105.0(10) . . ?
F11' B3 F9' 98.6(11) . . ?
F11 B3 F10 107.0(10) . . ?
F12 B3 F10 107.7(9) . . ?
F9 B3 F10 91.1(8) . . ?
F15 B4 F13 118.3(10) . . ?
F15' B4 F14' 122.8(12) . . ?
F15' B4 F16' 123.2(11) . . ?
F14' B4 F16' 112.2(11) . . ?
F15 B4 F16 108.8(11) . . ?
F13 B4 F16 106.1(11) . . ?
F15 B4 F14 115.1(10) . . ?
F13 B4 F14 101.2(10) . . ?
F16 B4 F14 106.3(11) . . ?
F15' B4 F13' 94.0(12) . . ?
F14' B4 F13' 93.0(12) . . ?
F16' B4 F13' 96.3(12) . . ?
F17 B5 F18 106.2(4) . 2 ?
F17 B5 F17 113.0(11) . 2 ?
F18 B5 F17 111.8(5) 2 2 ?
F17 B5 F18 111.8(5) . . ?
F18 B5 F18 107.8(11) 2 . ?
F17 B5 F18 106.2(4) 2 . ?
C52S O1S C51S 106.9(13) . . ?
C51S C50S H50A 109.5 . . ?
C51S C50S H50B 109.5 . . ?
H50A C50S H50B 109.5 . . ?
C51S C50S H50C 109.5 . . ?
H50A C50S H50C 109.5 . . ?
H50B C50S H50C 109.5 . . ?
C50S C51S O1S 98.9(16) . . ?
C50S C51S H51C 112.0 . . ?
O1S C51S H51C 112.0 . . ?
C50S C51S H51D 112.0 . . ?
O1S C51S H51D 112.0 . . ?
H51C C51S H51D 109.7 . . ?
O1S C52S C53S 116.5(16) . . ?
O1S C52S H52C 108.2 . . ?
C53S C52S H52C 108.2 . . ?
O1S C52S H52D 108.2 . . ?
C53S C52S H52D 108.2 . . ?
H52C C52S H52D 107.3 . . ?
C52S C53S H53G 109.5 . . ?
C52S C53S H53H 109.5 . . ?
H53G C53S H53H 109.5 . . ?
C52S C53S H53I 109.5 . . ?
H53G C53S H53I 109.5 . . ?
H53H C53S H53I 109.5 . . ?
C51T C50T H50D 109.5 . . ?
C51T C50T H50E 109.5 . . ?
H50D C50T H50E 109.5 . . ?
C51T C50T H50F 109.5 . . ?
H50D C50T H50F 109.5 . . ?
H50E C50T H50F 109.5 . . ?
C50T C51T O1T 130(4) . . ?
C50T C51T H51X 104.7 . . ?
O1T C51T H51X 104.7 . . ?
C50T C51T H51Y 104.7 . . ?
O1T C51T H51Y 104.7 . . ?
H51X C51T H51Y 105.7 . . ?
C53T C52T O1T 119(3) . . ?
C53T C52T H52X 107.5 . . ?
O1T C52T H52X 107.5 . . ?
C53T C52T H52Y 107.5 . . ?
O1T C52T H52Y 107.5 . . ?
H52X C52T H52Y 107.0 . . ?
C52T C53T H53J 109.5 . . ?
C52T C53T H53K 109.5 . . ?
H53J C53T H53K 109.5 . . ?
C52T C53T H53Z 109.5 . . ?
H53J C53T H53Z 109.5 . . ?
H53K C53T H53Z 109.5 . . ?
C51T O1T C52T 110(3) . . ?
C59S O3S C60S 122.8(12) . . ?
C59S C58S H58A 109.5 . . ?
C59S C58S H58B 109.5 . . ?
H58A C58S H58B 109.5 . . ?
C59S C58S H58C 109.5 . . ?
H58A C58S H58C 109.5 . . ?
H58B C58S H58C 109.5 . . ?
O3S C59S C58S 116.1(14) . . ?
O3S C59S H59U 108.3 . . ?
C58S C59S H59U 108.3 . . ?
O3S C59S H59V 108.3 . . ?
C58S C59S H59V 108.3 . . ?
H59U C59S H59V 107.4 . . ?
C61S C60S O3S 123.9(15) . . ?
C61S C60S H60A 106.4 . . ?
O3S C60S H60A 106.4 . . ?
C61S C60S H60B 106.4 . . ?
O3S C60S H60B 106.4 . . ?
H60A C60S H60B 106.4 . . ?
C60S C61S H61C 109.5 . . ?
C60S C61S H61D 109.5 . . ?
H61C C61S H61D 109.5 . . ?
C60S C61S H61T 109.5 . . ?
H61C C61S H61T 109.5 . . ?
H61D C61S H61T 109.5 . . ?
C64S O4S C62S 112.0(18) . . ?
O4S C62S C63S 107.7(19) . . ?
O4S C62S H62U 110.2 . . ?
C63S C62S H62U 110.2 . . ?
O4S C62S H62V 110.2 . . ?
C63S C62S H62V 110.2 . . ?
H62U C62S H62V 108.5 . . ?
C62S C63S H63A 109.5 . . ?
C62S C63S H63B 109.5 . . ?
H63A C63S H63B 109.5 . . ?
C62S C63S H63Q 109.5 . . ?
H63A C63S H63Q 109.5 . . ?
H63B C63S H63Q 109.5 . . ?
C65S C64S O4S 104(2) . . ?
C65S C64S H64C 110.9 . . ?
O4S C64S H64C 110.9 . . ?
C65S C64S H64D 110.9 . . ?
O4S C64S H64D 110.9 . . ?
H64C C64S H64D 108.9 . . ?
C64S C65S H65C 109.5 . . ?
C64S C65S H65D 109.5 . . ?
H65C C65S H65D 109.5 . . ?
C64S C65S H65E 109.5 . . ?
H65C C65S H65E 109.5 . . ?
H65D C65S H65E 109.5 . . ?
C62T C63T H63C 109.5 . . ?
C62T C63T H63D 109.5 . . ?
H63C C63T H63D 109.5 . . ?
C62T C63T H63E 109.5 . . ?
H63C C63T H63E 109.5 . . ?
H63D C63T H63E 109.5 . . ?
O4T C62T C63T 112(2) . . ?
O4T C62T H62C 109.2 . . ?
C63T C62T H62C 109.2 . . ?
O4T C62T H62D 109.2 . . ?
C63T C62T H62D 109.2 . . ?
H62C C62T H62D 107.9 . . ?
O4T C64T C65T 101.6(18) . . ?
O4T C64T H64E 111.5 . . ?
C65T C64T H64E 111.5 . . ?
O4T C64T H64F 111.5 . . ?
C65T C64T H64F 111.5 . . ?
H64E C64T H64F 109.3 . . ?
C64T C65T H65F 109.5 . . ?
C64T C65T H65G 109.5 . . ?
H65F C65T H65G 109.5 . . ?
C64T C65T H65H 109.5 . . ?
H65F C65T H65H 109.5 . . ?
H65G C65T H65H 109.5 . . ?
C62T O4T C64T 115.8(18) . . ?
N10C Cu5' N3D 125.8(9) . . ?
N10C Cu5' N9C 82.5(7) . . ?
N3D Cu5' N9C 128.5(10) . . ?
N10C Cu5' N4D 125.6(8) . . ?
N3D Cu5' N4D 80.6(6) . . ?
N9C Cu5' N4D 120.0(9) . . ?
N6C Cu3' N7D 133.3(9) . . ?
N6C Cu3' N8D 126.3(9) . . ?
N7D Cu3' N8D 82.3(6) . . ?
N6C Cu3' N5C 82.8(6) . . ?
N7D Cu3' N5C 125.3(9) . . ?
N8D Cu3' N5C 110.0(8) . . ?
N8C Cu4' N6D 132.5(9) . . ?
N8C Cu4' N5D 129.1(11) . . ?
N6D Cu4' N5D 80.2(7) . . ?
N8C Cu4' N7C 83.9(7) . . ?
N6D Cu4' N7C 118.2(10) . . ?
N5D Cu4' N7C 117.3(12) . . ?
N2C Cu1' N2D 123.0(10) . . ?
N2C Cu1' N1D 128.1(12) . . ?
N2D Cu1' N1D 82.4(7) . . ?
N2C Cu1' N1C 80.5(7) . . ?
N2D Cu1' N1C 117.0(10) . . ?
N1D Cu1' N1C 131.2(12) . . ?
N4C Cu2' N3C 89.7(9) . . ?
N4C Cu2' N10D 121.9(12) . . ?
N3C Cu2' N10D 118.7(12) . . ?
N4C Cu2' N9D 128.9(13) . . ?
N3C Cu2' N9D 122.8(12) . . ?
N10D Cu2' N9D 78.8(7) . . ?
C66C S1C C11C 106.2(6) . . ?
C69C S2C C24C 104.7(6) . . ?
C37C S3C C72C 103.9(6) . . ?
C75C S4C C50C 106.2(6) . . ?
C63C S5C C78C 105.8(6) . . ?
C2C N1C C6C 118.3(8) . . ?
C2C N1C Cu1' 133.5(9) . . ?
C6C N1C Cu1' 108.2(8) . . ?
C7C N2C C8C 119.3(10) . . ?
C7C N2C Cu1' 116.2(9) . . ?
C8C N2C Cu1' 124.2(10) . . ?
C15C N3C C19C 118.1(8) . . ?
C15C N3C Cu2' 134.6(11) . . ?
C19C N3C Cu2' 106.4(9) . . ?
C20C N4C C21C 118.6(10) . . ?
C20C N4C Cu2' 109.3(9) . . ?
C21C N4C Cu2' 131.5(11) . . ?
C32C N5C C28C 118.7(8) . . ?
C32C N5C Cu3' 107.6(7) . . ?
C28C N5C Cu3' 133.7(8) . . ?
C33C N6C C34C 119.7(10) . . ?
C33C N6C Cu3' 116.6(8) . . ?
C34C N6C Cu3' 123.4(9) . . ?
C45C N7C C41C 118.6(8) . . ?
C45C N7C Cu4' 105.6(8) . . ?
C41C N7C Cu4' 135.8(9) . . ?
C46C N8C C47C 119.2(10) . . ?
C46C N8C Cu4' 116.1(8) . . ?
C47C N8C Cu4' 124.5(10) . . ?
C54C N9C C58C 118.4(8) . . ?
C54C N9C Cu5' 131.7(9) . . ?
C58C N9C Cu5' 109.8(8) . . ?
C59C N10C C60C 116.5(10) . . ?
C59C N10C Cu5' 114.2(8) . . ?
C60C N10C Cu5' 128.7(9) . . ?
C2C C1C H1CA 109.5 . . ?
C2C C1C H1CB 109.5 . . ?
H1CA C1C H1CB 109.5 . . ?
C2C C1C H1CC 109.5 . . ?
H1CA C1C H1CC 109.5 . . ?
H1CB C1C H1CC 109.5 . . ?
N1C C2C C3C 121.6(7) . . ?
N1C C2C C1C 116.4(8) . . ?
C3C C2C C1C 122.0(9) . . ?
C4C C3C C2C 119.9(8) . . ?
C4C C3C H3C 120.1 . . ?
C2C C3C H3C 120.1 . . ?
C3C C4C C5C 119.0(8) . . ?
C3C C4C H4C 120.5 . . ?
C5C C4C H4C 120.5 . . ?
C4C C5C C6C 117.9(7) . . ?
C4C C5C H5C 121.1 . . ?
C6C C5C H5C 121.1 . . ?
N1C C6C C5C 123.3(7) . . ?
N1C C6C C7C 115.6(7) . . ?
C5C C6C C7C 121.1(8) . . ?
N2C C7C C6C 119.4(9) . . ?
N2C C7C H7C 120.3 . . ?
C6C C7C H7C 120.3 . . ?
C13C C8C C9C 118.9(7) . . ?
C13C C8C N2C 119.3(9) . . ?
C9C C8C N2C 121.8(9) . . ?
C10C C9C C8C 120.1(7) . . ?
C10C C9C H9C 119.9 . . ?
C8C C9C H9C 119.9 . . ?
C9C C10C C11C 120.7(7) . . ?
C9C C10C H10C 119.6 . . ?
C11C C10C H10C 119.6 . . ?
C12C C11C C10C 119.0(6) . . ?
C12C C11C S1C 121.7(8) . . ?
C10C C11C S1C 119.2(8) . . ?
C11C C12C C13C 120.4(7) . . ?
C11C C12C H12C 119.8 . . ?
C13C C12C H12C 119.8 . . ?
C8C C13C C12C 120.8(7) . . ?
C8C C13C H13C 119.6 . . ?
C12C C13C H13C 119.6 . . ?
C15C C14C H14G 109.5 . . ?
C15C C14C H14H 109.5 . . ?
H14G C14C H14H 109.5 . . ?
C15C C14C H14I 109.5 . . ?
H14G C14C H14I 109.5 . . ?
H14H C14C H14I 109.5 . . ?
N3C C15C C16C 121.8(8) . . ?
N3C C15C C14C 116.8(8) . . ?
C16C C15C C14C 121.4(9) . . ?
C17C C16C C15C 119.9(8) . . ?
C17C C16C H16C 120.1 . . ?
C15C C16C H16C 120.1 . . ?
C16C C17C C18C 119.0(8) . . ?
C16C C17C H17C 120.5 . . ?
C18C C17C H17C 120.5 . . ?
C17C C18C C19C 117.9(7) . . ?
C17C C18C H18C 121.1 . . ?
C19C C18C H18C 121.1 . . ?
N3C C19C C18C 123.3(7) . . ?
N3C C19C C20C 115.0(7) . . ?
C18C C19C C20C 121.6(8) . . ?
N4C C20C C19C 119.3(9) . . ?
N4C C20C H20C 120.4 . . ?
C19C C20C H20C 120.4 . . ?
C22C C21C C26C 120.3(7) . . ?
C22C C21C N4C 119.2(9) . . ?
C26C C21C N4C 120.4(9) . . ?
C21C C22C C23C 119.7(7) . . ?
C21C C22C H22C 120.1 . . ?
C23C C22C H22C 120.1 . . ?
C22C C23C C24C 120.1(7) . . ?
C22C C23C H23C 119.9 . . ?
C24C C23C H23C 119.9 . . ?
C23C C24C C25C 120.2(7) . . ?
C23C C24C S2C 122.4(8) . . ?
C25C C24C S2C 117.3(8) . . ?
C26C C25C C24C 119.7(7) . . ?
C26C C25C H25C 120.1 . . ?
C24C C25C H25C 120.1 . . ?
C25C C26C C21C 120.0(7) . . ?
C25C C26C H26C 120.0 . . ?
C21C C26C H26C 120.0 . . ?
C28C C27C H27G 109.5 . . ?
C28C C27C H27H 109.5 . . ?
H27G C27C H27H 109.5 . . ?
C28C C27C H27I 109.5 . . ?
H27G C27C H27I 109.5 . . ?
H27H C27C H27I 109.5 . . ?
N5C C28C C29C 121.0(7) . . ?
N5C C28C C27C 116.3(8) . . ?
C29C C28C C27C 122.7(9) . . ?
C30C C29C C28C 120.1(7) . . ?
C30C C29C H29C 120.0 . . ?
C28C C29C H29C 120.0 . . ?
C29C C30C C31C 119.0(8) . . ?
C29C C30C H30C 120.5 . . ?
C31C C30C H30C 120.5 . . ?
C30C C31C C32C 118.1(7) . . ?
C30C C31C H31C 121.0 . . ?
C32C C31C H31C 121.0 . . ?
N5C C32C C31C 123.1(7) . . ?
N5C C32C C33C 115.3(7) . . ?
C31C C32C C33C 121.5(8) . . ?
N6C C33C C32C 117.8(9) . . ?
N6C C33C H33C 121.1 . . ?
C32C C33C H33C 121.1 . . ?
C35C C34C C39C 119.8(7) . . ?
C35C C34C N6C 118.9(9) . . ?
C39C C34C N6C 121.1(9) . . ?
C34C C35C C36C 120.2(7) . . ?
C34C C35C H35C 119.9 . . ?
C36C C35C H35C 119.9 . . ?
C37C C36C C35C 120.0(7) . . ?
C37C C36C H36C 120.0 . . ?
C35C C36C H36C 120.0 . . ?
C36C C37C C38C 119.9(6) . . ?
C36C C37C S3C 124.3(8) . . ?
C38C C37C S3C 115.9(8) . . ?
C37C C38C C39C 120.4(7) . . ?
C37C C38C H38C 119.8 . . ?
C39C C38C H38C 119.8 . . ?
C38C C39C C34C 119.7(7) . . ?
C38C C39C H39C 120.1 . . ?
C34C C39C H39C 120.1 . . ?
C41C C40C H40G 109.5 . . ?
C41C C40C H40H 109.5 . . ?
H40G C40C H40H 109.5 . . ?
C41C C40C H40I 109.5 . . ?
H40G C40C H40I 109.5 . . ?
H40H C40C H40I 109.5 . . ?
N7C C41C C42C 121.3(7) . . ?
N7C C41C C40C 116.5(8) . . ?
C42C C41C C40C 122.2(9) . . ?
C43C C42C C41C 119.7(8) . . ?
C43C C42C H42C 120.1 . . ?
C41C C42C H42C 120.1 . . ?
C42C C43C C44C 119.4(8) . . ?
C42C C43C H43C 120.3 . . ?
C44C C43C H43C 120.3 . . ?
C43C C44C C45C 117.8(7) . . ?
C43C C44C H44C 121.1 . . ?
C45C C44C H44C 121.1 . . ?
N7C C45C C44C 123.2(7) . . ?
N7C C45C C46C 115.7(8) . . ?
C44C C45C C46C 121.1(8) . . ?
N8C C46C C45C 118.6(9) . . ?
N8C C46C H46C 120.7 . . ?
C45C C46C H46C 120.7 . . ?
C52C C47C C48C 118.6(7) . . ?
C52C C47C N8C 119.1(9) . . ?
C48C C47C N8C 122.1(9) . . ?
C49C C48C C47C 121.0(7) . . ?
C49C C48C H48C 119.5 . . ?
C47C C48C H48C 119.5 . . ?
C48C C49C C50C 120.3(7) . . ?
C48C C49C H49C 119.8 . . ?
C50C C49C H49C 119.8 . . ?
C51C C50C C49C 118.7(6) . . ?
C51C C50C S4C 124.2(8) . . ?
C49C C50C S4C 117.1(8) . . ?
C50C C51C C52C 120.7(7) . . ?
C50C C51C H51E 119.6 . . ?
C52C C51C H51E 119.6 . . ?
C47C C52C C51C 120.6(7) . . ?
C47C C52C H52E 119.7 . . ?
C51C C52C H52E 119.7 . . ?
C54C C53C H53L 109.5 . . ?
C54C C53C H53M 109.5 . . ?
H53L C53C H53M 109.5 . . ?
C54C C53C H53N 109.5 . . ?
H53L C53C H53N 109.5 . . ?
H53M C53C H53N 109.5 . . ?
N9C C54C C55C 120.9(8) . . ?
N9C C54C C53C 117.4(9) . . ?
C55C C54C C53C 121.7(9) . . ?
C56C C55C C54C 120.0(8) . . ?
C56C C55C H55C 120.0 . . ?
C54C C55C H55C 120.0 . . ?
C55C C56C C57C 119.8(8) . . ?
C55C C56C H56C 120.1 . . ?
C57C C56C H56C 120.1 . . ?
C56C C57C C58C 117.6(7) . . ?
C56C C57C H57C 121.2 . . ?
C58C C57C H57C 121.2 . . ?
N9C C58C C57C 123.3(7) . . ?
N9C C58C C59C 115.8(8) . . ?
C57C C58C C59C 120.9(8) . . ?
N10C C59C C58C 117.5(9) . . ?
N10C C59C H59C 121.3 . . ?
C58C C59C H59C 121.3 . . ?
C65C C60C C61C 120.9(7) . . ?
C65C C60C N10C 116.6(9) . . ?
C61C C60C N10C 122.4(9) . . ?
C62C C61C C60C 119.9(7) . . ?
C62C C61C H61E 120.1 . . ?
C60C C61C H61E 120.1 . . ?
C61C C62C C63C 119.2(7) . . ?
C61C C62C H62E 120.4 . . ?
C63C C62C H62E 120.4 . . ?
C64C C63C C62C 120.9(6) . . ?
C64C C63C S5C 119.6(8) . . ?
C62C C63C S5C 119.4(8) . . ?
C65C C64C C63C 119.6(7) . . ?
C65C C64C H64G 120.2 . . ?
C63C C64C H64G 120.2 . . ?
C60C C65C C64C 119.5(7) . . ?
C60C C65C H65I 120.3 . . ?
C64C C65C H65I 120.3 . . ?
C80C C66C C67C 120.8(9) . . ?
C80C C66C S1C 120.7(9) . . ?
C67C C66C S1C 118.1(8) . . ?
C81C C67C C68C 114.1(9) . . ?
C81C C67C C66C 114.3(8) . . ?
C68C C67C C66C 128.8(9) . . ?
C69C C68C C67C 123.1(10) . . ?
C69C C68C H68C 118.4 . . ?
C67C C68C H68C 118.4 . . ?
C68C C69C C70C 122.1(9) . . ?
C68C C69C S2C 118.6(9) . . ?
C70C C69C S2C 119.1(8) . . ?
C82C C70C C69C 114.1(8) . . ?
C82C C70C C71C 115.3(9) . . ?
C69C C70C C71C 127.7(9) . . ?
C72C C71C C70C 121.3(10) . . ?
C72C C71C H71C 119.4 . . ?
C70C C71C H71C 119.4 . . ?
C71C C72C C73C 122.5(8) . . ?
C71C C72C S3C 120.4(9) . . ?
C73C C72C S3C 116.8(8) . . ?
C83C C73C C72C 114.6(8) . . ?
C83C C73C C74C 113.9(9) . . ?
C72C C73C C74C 128.5(9) . . ?
C75C C74C C73C 123.7(10) . . ?
C75C C74C H74C 118.1 . . ?
C73C C74C H74C 118.1 . . ?
C74C C75C C76C 120.9(8) . . ?
C74C C75C S4C 120.8(9) . . ?
C76C C75C S4C 118.0(8) . . ?
C84C C76C C77C 115.1(9) . . ?
C84C C76C C75C 114.3(8) . . ?
C77C C76C C75C 128.1(9) . . ?
C78C C77C C76C 122.1(10) . . ?
C78C C77C H77C 118.9 . . ?
C76C C77C H77C 118.9 . . ?
C77C C78C C79C 122.1(9) . . ?
C77C C78C S5C 121.9(9) . . ?
C79C C78C S5C 115.6(8) . . ?
C85C C79C C78C 115.1(8) . . ?
C85C C79C C80C 114.5(9) . . ?
C78C C79C C80C 127.5(9) . . ?
C66C C80C C79C 123.3(10) . . ?
C66C C80C H80C 118.4 . . ?
C79C C80C H80C 118.4 . . ?
C67C C81C C85C 124.2(8) . . ?
C67C C81C C82C 122.5(8) . . ?
C85C C81C C82C 107.1(6) . . ?
C70C C82C C83C 122.2(8) . . ?
C70C C82C C81C 123.2(8) . . ?
C83C C82C C81C 108.5(6) . . ?
C73C C83C C84C 122.5(8) . . ?
C73C C83C C82C 123.4(8) . . ?
C84C C83C C82C 107.7(6) . . ?
C76C C84C C83C 123.7(8) . . ?
C76C C84C C85C 122.1(8) . . ?
C83C C84C C85C 107.9(6) . . ?
C79C C85C C81C 122.2(8) . . ?
C79C C85C C84C 122.8(8) . . ?
C81C C85C C84C 108.8(6) . . ?
C11D S1D C66D 105.4(6) . . ?
C69D S2D C24D 104.8(6) . . ?
C37D S3D C72D 104.2(6) . . ?
C75D S4D C50D 105.0(6) . . ?
C78D S5D C63D 104.2(6) . . ?
C2D N1D C6D 118.1(8) . . ?
C2D N1D Cu1' 131.0(10) . . ?
C6D N1D Cu1' 109.8(8) . . ?
C7D N2D C8D 120.8(11) . . ?
C7D N2D Cu1' 111.7(8) . . ?
C8D N2D Cu1' 127.0(11) . . ?
C15D N3D C19D 118.5(8) . . ?
C15D N3D Cu5' 127.9(9) . . ?
C19D N3D Cu5' 113.4(8) . . ?
C20D N4D C21D 121.8(11) . . ?
C20D N4D Cu5' 112.0(8) . . ?
C21D N4D Cu5' 126.2(11) . . ?
C32D N5D C28D 118.9(8) . . ?
C32D N5D Cu4' 112.2(8) . . ?
C28D N5D Cu4' 128.4(9) . . ?
C33D N6D C34D 118.9(11) . . ?
C33D N6D Cu4' 113.7(8) . . ?
C34D N6D Cu4' 127.2(11) . . ?
C45D N7D C41D 119.7(8) . . ?
C45D N7D Cu3' 113.3(8) . . ?
C41D N7D Cu3' 126.8(9) . . ?
C46D N8D C47D 121.4(11) . . ?
C46D N8D Cu3' 111.7(7) . . ?
C47D N8D Cu3' 126.7(10) . . ?
C54D N9D C58D 118.9(8) . . ?
C54D N9D Cu2' 131.7(10) . . ?
C58D N9D Cu2' 109.4(8) . . ?
C59D N10D C60D 119.8(11) . . ?
C59D N10D Cu2' 116.4(9) . . ?
C60D N10D Cu2' 123.6(11) . . ?
C2D C1D H1DA 109.5 . . ?
C2D C1D H1DB 109.5 . . ?
H1DA C1D H1DB 109.5 . . ?
C2D C1D H1DC 109.5 . . ?
H1DA C1D H1DC 109.5 . . ?
H1DB C1D H1DC 109.5 . . ?
N1D C2D C3D 122.2(7) . . ?
N1D C2D C1D 115.9(8) . . ?
C3D C2D C1D 121.8(9) . . ?
C4D C3D C2D 119.5(8) . . ?
C4D C3D H3D 120.3 . . ?
C2D C3D H3D 120.3 . . ?
C3D C4D C5D 118.7(8) . . ?
C3D C4D H4D 120.6 . . ?
C5D C4D H4D 120.6 . . ?
C4D C5D C6D 118.7(7) . . ?
C4D C5D H5D 120.6 . . ?
C6D C5D H5D 120.6 . . ?
N1D C6D C5D 122.8(7) . . ?
N1D C6D C7D 116.5(7) . . ?
C5D C6D C7D 120.6(8) . . ?
N2D C7D C6D 118.8(9) . . ?
N2D C7D H7D 120.6 . . ?
C6D C7D H7D 120.6 . . ?
C13D C8D C9D 118.6(6) . . ?
C13D C8D N2D 119.5(9) . . ?
C9D C8D N2D 121.9(9) . . ?
C10D C9D C8D 120.3(7) . . ?
C10D C9D H9D 119.9 . . ?
C8D C9D H9D 119.9 . . ?
C9D C10D C11D 120.9(7) . . ?
C9D C10D H10D 119.6 . . ?
C11D C10D H10D 119.6 . . ?
C12D C11D C10D 118.6(6) . . ?
C12D C11D S1D 120.1(7) . . ?
C10D C11D S1D 121.2(7) . . ?
C13D C12D C11D 120.7(7) . . ?
C13D C12D H12D 119.7 . . ?
C11D C12D H12D 119.7 . . ?
C12D C13D C8D 120.9(7) . . ?
C12D C13D H13D 119.5 . . ?
C8D C13D H13D 119.5 . . ?
C15D C14D H14J 109.5 . . ?
C15D C14D H14K 109.5 . . ?
H14J C14D H14K 109.5 . . ?
C15D C14D H14L 109.5 . . ?
H14J C14D H14L 109.5 . . ?
H14K C14D H14L 109.5 . . ?
N3D C15D C16D 122.1(8) . . ?
N3D C15D C14D 117.0(8) . . ?
C16D C15D C14D 120.9(9) . . ?
C17D C16D C15D 119.4(8) . . ?
C17D C16D H16D 120.3 . . ?
C15D C16D H16D 120.3 . . ?
C16D C17D C18D 119.1(8) . . ?
C16D C17D H17D 120.4 . . ?
C18D C17D H17D 120.4 . . ?
C17D C18D C19D 118.4(7) . . ?
C17D C18D H18D 120.8 . . ?
C19D C18D H18D 120.8 . . ?
N3D C19D C18D 122.5(7) . . ?
N3D C19D C20D 114.5(7) . . ?
C18D C19D C20D 122.9(8) . . ?
N4D C20D C19D 119.4(9) . . ?
N4D C20D H20D 120.3 . . ?
C19D C20D H20D 120.3 . . ?
C22D C21D C26D 119.5(6) . . ?
C22D C21D N4D 120.3(9) . . ?
C26D C21D N4D 120.1(9) . . ?
C23D C22D C21D 120.3(7) . . ?
C23D C22D H22D 119.9 . . ?
C21D C22D H22D 119.9 . . ?
C22D C23D C24D 120.1(7) . . ?
C22D C23D H23D 119.9 . . ?
C24D C23D H23D 119.9 . . ?
C25D C24D C23D 119.6(6) . . ?
C25D C24D S2D 116.8(7) . . ?
C23D C24D S2D 123.6(7) . . ?
C26D C25D C24D 120.4(7) . . ?
C26D C25D H25D 119.8 . . ?
C24D C25D H25D 119.8 . . ?
C25D C26D C21D 120.1(7) . . ?
C25D C26D H26D 119.9 . . ?
C21D C26D H26D 119.9 . . ?
C28D C27D H27J 109.5 . . ?
C28D C27D H27K 109.5 . . ?
H27J C27D H27K 109.5 . . ?
C28D C27D H27L 109.5 . . ?
H27J C27D H27L 109.5 . . ?
H27K C27D H27L 109.5 . . ?
N5D C28D C29D 121.2(7) . . ?
N5D C28D C27D 116.3(8) . . ?
C29D C28D C27D 122.2(9) . . ?
C30D C29D C28D 119.4(8) . . ?
C30D C29D H29D 120.3 . . ?
C28D C29D H29D 120.3 . . ?
C29D C30D C31D 119.4(8) . . ?
C29D C30D H30D 120.3 . . ?
C31D C30D H30D 120.3 . . ?
C30D C31D C32D 118.2(7) . . ?
C30D C31D H31D 120.9 . . ?
C32D C31D H31D 120.9 . . ?
N5D C32D C31D 122.7(7) . . ?
N5D C32D C33D 115.1(7) . . ?
C31D C32D C33D 122.3(8) . . ?
N6D C33D C32D 118.2(9) . . ?
N6D C33D H33D 120.9 . . ?
C32D C33D H33D 120.9 . . ?
C35D C34D C39D 119.6(7) . . ?
C35D C34D N6D 119.5(9) . . ?
C39D C34D N6D 120.9(9) . . ?
C34D C35D C36D 120.6(7) . . ?
C34D C35D H35D 119.7 . . ?
C36D C35D H35D 119.7 . . ?
C37D C36D C35D 119.9(7) . . ?
C37D C36D H36D 120.0 . . ?
C35D C36D H36D 120.0 . . ?
C38D C37D C36D 119.4(6) . . ?
C38D C37D S3D 117.2(7) . . ?
C36D C37D S3D 123.4(8) . . ?
C37D C38D C39D 120.8(7) . . ?
C37D C38D H38D 119.6 . . ?
C39D C38D H38D 119.6 . . ?
C38D C39D C34D 119.5(7) . . ?
C38D C39D H39D 120.3 . . ?
C34D C39D H39D 120.3 . . ?
C41D C40D H40J 109.5 . . ?
C41D C40D H40K 109.5 . . ?
H40J C40D H40K 109.5 . . ?
C41D C40D H40L 109.5 . . ?
H40J C40D H40L 109.5 . . ?
H40K C40D H40L 109.5 . . ?
N7D C41D C42D 120.8(7) . . ?
N7D C41D C40D 116.9(8) . . ?
C42D C41D C40D 122.3(9) . . ?
C43D C42D C41D 119.5(8) . . ?
C43D C42D H42D 120.3 . . ?
C41D C42D H42D 120.3 . . ?
C42D C43D C44D 119.9(8) . . ?
C42D C43D H43D 120.0 . . ?
C44D C43D H43D 120.0 . . ?
C43D C44D C45D 117.8(7) . . ?
C43D C44D H44D 121.1 . . ?
C45D C44D H44D 121.1 . . ?
N7D C45D C44D 122.3(7) . . ?
N7D C45D C46D 114.9(7) . . ?
C44D C45D C46D 122.8(8) . . ?
N8D C46D C45D 117.7(9) . . ?
N8D C46D H46D 121.1 . . ?
C45D C46D H46D 121.1 . . ?
C52D C47D C48D 119.2(6) . . ?
C52D C47D N8D 119.9(9) . . ?
C48D C47D N8D 120.9(9) . . ?
C49D C48D C47D 120.5(7) . . ?
C49D C48D H48D 119.7 . . ?
C47D C48D H48D 119.7 . . ?
C48D C49D C50D 120.4(7) . . ?
C48D C49D H49D 119.8 . . ?
C50D C49D H49D 119.8 . . ?
C51D C50D C49D 118.9(6) . . ?
C51D C50D S4D 124.8(7) . . ?
C49D C50D S4D 116.2(7) . . ?
C50D C51D C52D 120.6(7) . . ?
C50D C51D H51F 119.7 . . ?
C52D C51D H51F 119.7 . . ?
C47D C52D C51D 120.3(7) . . ?
C47D C52D H52F 119.9 . . ?
C51D C52D H52F 119.9 . . ?
C54D C53D H53O 109.5 . . ?
C54D C53D H53P 109.5 . . ?
H53O C53D H53P 109.5 . . ?
C54D C53D H53Q 109.5 . . ?
H53O C53D H53Q 109.5 . . ?
H53P C53D H53Q 109.5 . . ?
N9D C54D C55D 121.2(8) . . ?
N9D C54D C53D 116.9(8) . . ?
C55D C54D C53D 122.0(9) . . ?
C56D C55D C54D 119.6(8) . . ?
C56D C55D H55D 120.2 . . ?
C54D C55D H55D 120.2 . . ?
C55D C56D C57D 119.6(8) . . ?
C55D C56D H56D 120.2 . . ?
C57D C56D H56D 120.2 . . ?
C56D C57D C58D 118.5(8) . . ?
C56D C57D H57D 120.8 . . ?
C58D C57D H57D 120.8 . . ?
N9D C58D C57D 122.2(7) . . ?
N9D C58D C59D 115.1(8) . . ?
C57D C58D C59D 122.6(8) . . ?
N10D C59D C58D 119.4(9) . . ?
N10D C59D H59D 120.3 . . ?
C58D C59D H59D 120.3 . . ?
C65D C60D C61D 119.3(7) . . ?
C65D C60D N10D 117.9(9) . . ?
C61D C60D N10D 122.8(9) . . ?
C62D C61D C60D 120.7(7) . . ?
C62D C61D H61F 119.7 . . ?
C60D C61D H61F 119.7 . . ?
C61D C62D C63D 120.0(7) . . ?
C61D C62D H62F 120.0 . . ?
C63D C62D H62F 120.0 . . ?
C62D C63D C64D 119.6(6) . . ?
C62D C63D S5D 122.4(7) . . ?
C64D C63D S5D 117.9(7) . . ?
C65D C64D C63D 120.1(7) . . ?
C65D C64D H64H 120.0 . . ?
C63D C64D H64H 120.0 . . ?
C64D C65D C60D 120.4(7) . . ?
C64D C65D H65J 119.8 . . ?
C60D C65D H65J 119.8 . . ?
C80D C66D C67D 122.4(8) . . ?
C80D C66D S1D 119.3(8) . . ?
C67D C66D S1D 118.1(8) . . ?
C81D C67D C68D 114.7(8) . . ?
C81D C67D C66D 113.2(8) . . ?
C68D C67D C66D 129.5(9) . . ?
C69D C68D C67D 123.1(9) . . ?
C69D C68D H68D 118.5 . . ?
C67D C68D H68D 118.5 . . ?
C68D C69D C70D 120.9(8) . . ?
C68D C69D S2D 118.7(8) . . ?
C70D C69D S2D 120.3(8) . . ?
C82D C70D C71D 114.5(8) . . ?
C82D C70D C69D 114.8(8) . . ?
C71D C70D C69D 128.3(9) . . ?
C72D C71D C70D 122.8(9) . . ?
C72D C71D H71D 118.6 . . ?
C70D C71D H71D 118.6 . . ?
C71D C72D C73D 122.2(8) . . ?
C71D C72D S3D 118.6(8) . . ?
C73D C72D S3D 119.1(8) . . ?
C83D C73D C72D 114.0(8) . . ?
C83D C73D C74D 113.9(9) . . ?
C72D C73D C74D 129.5(9) . . ?
C75D C74D C73D 122.4(9) . . ?
C75D C74D H74D 118.8 . . ?
C73D C74D H74D 118.8 . . ?
C74D C75D C76D 121.9(8) . . ?
C74D C75D S4D 118.0(8) . . ?
C76D C75D S4D 119.9(8) . . ?
C84D C76D C77D 114.1(8) . . ?
C84D C76D C75D 113.9(8) . . ?
C77D C76D C75D 129.8(9) . . ?
C78D C77D C76D 124.0(9) . . ?
C78D C77D H77D 118.0 . . ?
C76D C77D H77D 118.0 . . ?
C77D C78D C79D 121.5(8) . . ?
C77D C78D S5D 119.1(8) . . ?
C79D C78D S5D 119.1(8) . . ?
C85D C79D C80D 113.7(8) . . ?
C85D C79D C78D 113.6(8) . . ?
C80D C79D C78D 130.1(9) . . ?
C66D C80D C79D 123.3(9) . . ?
C66D C80D H80D 118.3 . . ?
C79D C80D H80D 118.3 . . ?
C67D C81D C82D 122.1(8) . . ?
C67D C81D C85D 124.2(8) . . ?
C82D C81D C85D 107.8(6) . . ?
C70D C82D C81D 123.7(8) . . ?
C70D C82D C83D 122.0(8) . . ?
C81D C82D C83D 108.5(6) . . ?
C84D C83D C73D 123.3(8) . . ?
C84D C83D C82D 107.2(6) . . ?
C73D C83D C82D 123.6(8) . . ?
C83D C84D C76D 123.6(8) . . ?
C83D C84D C85D 108.9(6) . . ?
C76D C84D C85D 121.9(8) . . ?
C79D C85D C81D 122.3(8) . . ?
C79D C85D C84D 124.0(8) . . ?
C81D C85D C84D 107.6(6) . . ?

loop_
_geom_bond_atom_site_label_1
_geom_bond_atom_site_label_2
_geom_bond_distance
_geom_bond_site_symmetry_2
_geom_bond_publ_flag
Cu1 N1A 1.954(6) . ?
Cu1 N2B 2.032(5) . ?
Cu1 N1B 2.033(6) . ?
Cu1 N2A 2.043(5) . ?
Cu2 N3A 1.983(6) . ?
Cu2 N9B 2.008(6) . ?
Cu2 N10B 2.031(5) . ?
Cu2 N4A 2.040(6) . ?
Cu3 N5A 1.979(5) . ?
Cu3 N6A 1.992(6) . ?
Cu3 N7B 2.025(6) . ?
Cu3 N8B 2.033(5) . ?
Cu4 N7A 1.985(6) . ?
Cu4 N8A 2.024(6) . ?
Cu4 N5B 2.047(5) . ?
Cu4 N6B 2.055(5) . ?
Cu5 N9A 1.981(5) . ?
Cu5 N4B 2.013(5) . ?
Cu5 N10A 2.019(6) . ?
Cu5 N3B 2.033(6) . ?
S1A C66A 1.763(6) . ?
S1A C11A 1.787(5) . ?
S2A C69A 1.770(6) . ?
S2A C24A 1.783(5) . ?
S3A C37A 1.783(5) . ?
S3A C72A 1.787(6) . ?
S4A C75A 1.775(6) . ?
S4A C50A 1.775(5) . ?
S5A C63A 1.779(5) . ?
S5A C78A 1.786(6) . ?
N1A C2A 1.337(6) . ?
N1A C6A 1.355(6) . ?
N2A C7A 1.277(6) . ?
N2A C8A 1.434(6) . ?
N3A C15A 1.341(6) . ?
N3A C19A 1.351(6) . ?
N4A C20A 1.269(6) . ?
N4A C21A 1.427(6) . ?
N5A C32A 1.346(6) . ?
N5A C28A 1.346(5) . ?
N6A C33A 1.304(6) . ?
N6A C34A 1.434(5) . ?
N7A C45A 1.345(6) . ?
N7A C41A 1.351(6) . ?
N8A C46A 1.282(6) . ?
N8A C47A 1.435(6) . ?
N9A C54A 1.354(6) . ?
N9A C58A 1.365(6) . ?
N10A C59A 1.292(6) . ?
N10A C60A 1.430(6) . ?
C1A C2A 1.492(7) . ?
C1A H1AA 0.9800 . ?
C1A H1AB 0.9800 . ?
C1A H1AC 0.9800 . ?
C2A C3A 1.396(6) . ?
C3A C4A 1.368(7) . ?
C3A H3A 0.9500 . ?
C4A C5A 1.391(6) . ?
C4A H4A 0.9500 . ?
C5A C6A 1.396(6) . ?
C5A H5A 0.9500 . ?
C6A C7A 1.471(6) . ?
C7A H7A 0.9500 . ?
C8A C13A 1.381(6) . ?
C8A C9A 1.388(6) . ?
C9A C10A 1.387(6) . ?
C9A H9A 0.9500 . ?
C10A C11A 1.387(6) . ?
C10A H10A 0.9500 . ?
C11A C12A 1.384(6) . ?
C12A C13A 1.388(6) . ?
C12A H12A 0.9500 . ?
C13A H13A 0.9500 . ?
C14A C15A 1.498(7) . ?
C14A H14A 0.9800 . ?
C14A H14B 0.9800 . ?
C14A H14C 0.9800 . ?
C15A C16A 1.386(7) . ?
C16A C17A 1.378(7) . ?
C16A H16A 0.9500 . ?
C17A C18A 1.379(7) . ?
C17A H17A 0.9500 . ?
C18A C19A 1.396(6) . ?
C18A H18A 0.9500 . ?
C19A C20A 1.477(6) . ?
C20A H20A 0.9500 . ?
C21A C22A 1.381(6) . ?
C21A C26A 1.384(6) . ?
C22A C23A 1.379(6) . ?
C22A H22A 0.9500 . ?
C23A C24A 1.388(6) . ?
C23A H23A 0.9500 . ?
C24A C25A 1.386(6) . ?
C25A C26A 1.388(6) . ?
C25A H25A 0.9500 . ?
C26A H26A 0.9500 . ?
C27A C28A 1.502(6) . ?
C27A H27A 0.9800 . ?
C27A H27B 0.9800 . ?
C27A H27C 0.9800 . ?
C28A C29A 1.385(6) . ?
C29A C30A 1.372(6) . ?
C29A H29A 0.9500 . ?
C30A C31A 1.380(6) . ?
C30A H30A 0.9500 . ?
C31A C32A 1.385(6) . ?
C31A H31A 0.9500 . ?
C32A C33A 1.465(6) . ?
C33A H33A 0.9500 . ?
C34A C35A 1.377(6) . ?
C34A C39A 1.397(6) . ?
C35A C36A 1.393(6) . ?
C35A H35A 0.9500 . ?
C36A C37A 1.383(6) . ?
C36A H36A 0.9500 . ?
C37A C38A 1.377(6) . ?
C38A C39A 1.406(6) . ?
C38A H38A 0.9500 . ?
C39A H39A 0.9500 . ?
C40A C41A 1.490(7) . ?
C40A H40A 0.9800 . ?
C40A H40B 0.9800 . ?
C40A H40C 0.9800 . ?
C41A C42A 1.398(7) . ?
C42A C43A 1.377(7) . ?
C42A H42A 0.9500 . ?
C43A C44A 1.385(7) . ?
C43A H43A 0.9500 . ?
C44A C45A 1.402(6) . ?
C44A H44A 0.9500 . ?
C45A C46A 1.469(6) . ?
C46A H46A 0.9500 . ?
C47A C52A 1.378(6) . ?
C47A C48A 1.382(6) . ?
C48A C49A 1.389(6) . ?
C48A H48A 0.9500 . ?
C49A C50A 1.384(6) . ?
C49A H49A 0.9500 . ?
C50A C51A 1.390(6) . ?
C51A C52A 1.383(6) . ?
C51A H51A 0.9500 . ?
C52A H52A 0.9500 . ?
C53A C54A 1.496(7) . ?
C53A H53A 0.9800 . ?
C53A H53B 0.9800 . ?
C53A H53C 0.9800 . ?
C54A C55A 1.392(7) . ?
C55A C56A 1.365(7) . ?
C55A H55A 0.9500 . ?
C56A C57A 1.384(7) . ?
C56A H56A 0.9500 . ?
C57A C58A 1.394(6) . ?
C57A H57A 0.9500 . ?
C58A C59A 1.457(6) . ?
C59A H59A 0.9500 . ?
C60A C65A 1.380(6) . ?
C60A C61A 1.387(6) . ?
C61A C62A 1.379(6) . ?
C61A H61A 0.9500 . ?
C62A C63A 1.383(6) . ?
C62A H62A 0.9500 . ?
C63A C64A 1.394(6) . ?
C64A C65A 1.393(6) . ?
C64A H64A 0.9500 . ?
C65A H65A 0.9500 . ?
C66A C80A 1.399(9) . ?
C66A C67A 1.450(8) . ?
C67A C81A 1.397(7) . ?
C67A C68A 1.418(8) . ?
C68A C69A 1.400(9) . ?
C68A H68A 0.9500 . ?
C69A C70A 1.440(8) . ?
C70A C82A 1.390(7) . ?
C70A C71A 1.450(8) . ?
C71A C72A 1.407(9) . ?
C71A H71A 0.9500 . ?
C72A C73A 1.424(8) . ?
C73A C83A 1.396(7) . ?
C73A C74A 1.441(8) . ?
C74A C75A 1.386(9) . ?
C74A H74A 0.9500 . ?
C75A C76A 1.448(8) . ?
C76A C84A 1.392(7) . ?
C76A C77A 1.434(8) . ?
C77A C78A 1.395(9) . ?
C77A H77A 0.9500 . ?
C78A C79A 1.420(8) . ?
C79A C85A 1.398(7) . ?
C79A C80A 1.441(8) . ?
C80A H80A 0.9500 . ?
C81A C85A 1.403(7) . ?
C81A C82A 1.427(7) . ?
C82A C83A 1.412(7) . ?
C83A C84A 1.407(7) . ?
C84A C85A 1.415(7) . ?
S1B C11B 1.778(4) . ?
S1B C66B 1.795(5) . ?
S2B C69B 1.781(6) . ?
S2B C24B 1.788(4) . ?
S3B C37B 1.786(4) . ?
S3B C72B 1.802(6) . ?
S4B C50B 1.783(4) . ?
S4B C75B 1.783(5) . ?
S5B C78B 1.779(6) . ?
S5B C63B 1.780(5) . ?
N1B C2B 1.337(6) . ?
N1B C6B 1.347(6) . ?
N2B C7B 1.289(6) . ?
N2B C8B 1.424(5) . ?
N3B C15B 1.336(6) . ?
N3B C19B 1.345(6) . ?
N4B C20B 1.279(6) . ?
N4B C21B 1.424(5) . ?
N5B C32B 1.337(6) . ?
N5B C28B 1.353(6) . ?
N6B C33B 1.281(6) . ?
N6B C34B 1.429(5) . ?
N7B C41B 1.347(6) . ?
N7B C45B 1.348(6) . ?
N8B C46B 1.280(6) . ?
N8B C47B 1.426(5) . ?
N9B C54B 1.356(6) . ?
N9B C58B 1.358(6) . ?
N10B C59B 1.296(6) . ?
N10B C60B 1.418(6) . ?
C1B C2B 1.489(7) . ?
C1B H1BA 0.9800 . ?
C1B H1BB 0.9800 . ?
C1B H1BC 0.9800 . ?
C2B C3B 1.393(6) . ?
C3B C4B 1.373(7) . ?
C3B H3B 0.9500 . ?
C4B C5B 1.400(6) . ?
C4B H4B 0.9500 . ?
C5B C6B 1.389(6) . ?
C5B H5B 0.9500 . ?
C6B C7B 1.471(6) . ?
C7B H7B 0.9500 . ?
C8B C13B 1.376(6) . ?
C8B C9B 1.390(6) . ?
C9B C10B 1.392(6) . ?
C9B H9B 0.9500 . ?
C10B C11B 1.394(6) . ?
C10B H10B 0.9500 . ?
C11B C12B 1.380(6) . ?
C12B C13B 1.374(6) . ?
C12B H12B 0.9500 . ?
C13B H13B 0.9500 . ?
C14B C15B 1.497(7) . ?
C14B H14D 0.9800 . ?
C14B H14E 0.9800 . ?
C14B H14F 0.9800 . ?
C15B C16B 1.381(7) . ?
C16B C17B 1.373(7) . ?
C16B H16B 0.9500 . ?
C17B C18B 1.384(7) . ?
C17B H17B 0.9500 . ?
C18B C19B 1.395(6) . ?
C18B H18B 0.9500 . ?
C19B C20B 1.474(6) . ?
C20B H20B 0.9500 . ?
C21B C22B 1.380(6) . ?
C21B C26B 1.387(6) . ?
C22B C23B 1.392(6) . ?
C22B H22B 0.9500 . ?
C23B C24B 1.386(6) . ?
C23B H23B 0.9500 . ?
C24B C25B 1.385(6) . ?
C25B C26B 1.376(6) . ?
C25B H25B 0.9500 . ?
C26B H26B 0.9500 . ?
C27B C28B 1.493(7) . ?
C27B H27D 0.9800 . ?
C27B H27E 0.9800 . ?
C27B H27F 0.9800 . ?
C28B C29B 1.386(7) . ?
C29B C30B 1.373(7) . ?
C29B H29B 0.9500 . ?
C30B C31B 1.384(6) . ?
C30B H30B 0.9500 . ?
C31B C32B 1.389(6) . ?
C31B H31B 0.9500 . ?
C32B C33B 1.458(6) . ?
C33B H33B 0.9500 . ?
C34B C35B 1.382(6) . ?
C34B C39B 1.392(6) . ?
C35B C36B 1.399(6) . ?
C35B H35B 0.9500 . ?
C36B C37B 1.391(6) . ?
C36B H36B 0.9500 . ?
C37B C38B 1.384(6) . ?
C38B C39B 1.393(6) . ?
C38B H38B 0.9500 . ?
C39B H39B 0.9500 . ?
C40B C41B 1.492(7) . ?
C40B H40D 0.9800 . ?
C40B H40E 0.9800 . ?
C40B H40F 0.9800 . ?
C41B C42B 1.395(7) . ?
C42B C43B 1.369(7) . ?
C42B H42B 0.9500 . ?
C43B C44B 1.383(7) . ?
C43B H43B 0.9500 . ?
C44B C45B 1.403(6) . ?
C44B H44B 0.9500 . ?
C45B C46B 1.459(6) . ?
C46B H46B 0.9500 . ?
C47B C52B 1.376(6) . ?
C47B C48B 1.384(6) . ?
C48B C49B 1.377(6) . ?
C48B H48B 0.9500 . ?
C49B C50B 1.384(6) . ?
C49B H49B 0.9500 . ?
C50B C51B 1.387(6) . ?
C51B C52B 1.386(6) . ?
C51B H51B 0.9500 . ?
C52B H52B 0.9500 . ?
C53B C54B 1.494(7) . ?
C53B H53D 0.9800 . ?
C53B H53E 0.9800 . ?
C53B H53F 0.9800 . ?
C54B C55B 1.394(7) . ?
C55B C56B 1.361(7) . ?
C55B H55B 0.9500 . ?
C56B C57B 1.381(7) . ?
C56B H56B 0.9500 . ?
C57B C58B 1.382(7) . ?
C57B H57B 0.9500 . ?
C58B C59B 1.462(6) . ?
C59B H59B 0.9500 . ?
C60B C65B 1.384(6) . ?
C60B C61B 1.389(6) . ?
C61B C62B 1.390(6) . ?
C61B H61B 0.9500 . ?
C62B C63B 1.392(6) . ?
C62B H62B 0.9500 . ?
C63B C64B 1.401(6) . ?
C64B C65B 1.385(6) . ?
C64B H64B 0.9500 . ?
C65B H65B 0.9500 . ?
C66B C80B 1.389(8) . ?
C66B C67B 1.442(8) . ?
C67B C81B 1.398(7) . ?
C67B C68B 1.421(8) . ?
C68B C69B 1.418(8) . ?
C68B H68B 0.9500 . ?
C69B C70B 1.439(8) . ?
C70B C82B 1.385(7) . ?
C70B C71B 1.439(8) . ?
C71B C72B 1.394(8) . ?
C71B H71B 0.9500 . ?
C72B C73B 1.430(8) . ?
C73B C83B 1.392(7) . ?
C73B C74B 1.434(7) . ?
C74B C75B 1.416(8) . ?
C74B H74B 0.9500 . ?
C75B C76B 1.438(8) . ?
C76B C84B 1.397(7) . ?
C76B C77B 1.429(8) . ?
C77B C78B 1.396(8) . ?
C77B H77B 0.9500 . ?
C78B C79B 1.442(7) . ?
C79B C85B 1.402(7) . ?
C79B C80B 1.430(8) . ?
C80B H80B 0.9500 . ?
C81B C82B 1.404(7) . ?
C81B C85B 1.416(7) . ?
C82B C83B 1.428(7) . ?
C83B C84B 1.398(7) . ?
C84B C85B 1.418(7) . ?
C301 C302 1.334(17) . ?
C301 C315 1.401(15) . ?
C301 H301 0.9500 . ?
C302 C303 1.452(17) . ?
C302 H302 0.9500 . ?
C303 C317 1.386(11) . ?
C303 C304 1.398(16) . ?
C304 C305 1.379(16) . ?
C304 H304 0.9500 . ?
C305 C306 1.467(15) . ?
C305 H305 0.9500 . ?
C306 C307 1.404(14) . ?
C306 C318 1.416(11) . ?
C307 C308 1.346(14) . ?
C307 H307 0.9500 . ?
C308 C309 1.448(13) . ?
C308 H308 0.9500 . ?
C309 C319 1.413(11) . ?
C309 C310 1.417(13) . ?
C310 C311 1.306(14) . ?
C310 H310 0.9500 . ?
C311 C312 1.475(13) . ?
C311 H311 0.9500 . ?
C312 C320 1.407(11) . ?
C312 C313 1.409(14) . ?
C313 C314 1.398(15) . ?
C313 H313 0.9500 . ?
C314 C315 1.464(15) . ?
C314 H314 0.9500 . ?
C315 C316 1.412(12) . ?
C316 C317 1.401(11) . ?
C316 C320 1.420(10) . ?
C317 C318 1.376(10) . ?
C318 C319 1.395(9) . ?
C319 C320 1.389(10) . ?
B1 F2 1.275(12) . ?
B1 F4' 1.334(14) . ?
B1 F1' 1.345(13) . ?
B1 F3 1.375(12) . ?
B1 F1 1.404(13) . ?
B1 F2' 1.407(14) . ?
B1 F4 1.456(13) . ?
B1 F3' 1.499(13) . ?
B2 F7' 1.294(12) . ?
B2 F8 1.297(12) . ?
B2 F8' 1.330(12) . ?
B2 F5 1.358(15) . ?
B2 F5' 1.401(13) . ?
B2 F7 1.413(13) . ?
B2 F6' 1.475(15) . ?
B2 F6 1.482(13) . ?
B3 F10' 1.337(12) . ?
B3 F11 1.341(10) . ?
B3 F12 1.352(11) . ?
B3 F9 1.372(10) . ?
B3 F11' 1.405(12) . ?
B3 F9' 1.457(13) . ?
B3 F10 1.464(10) . ?
B4 F15 1.293(11) . ?
B4 F15' 1.328(13) . ?
B4 F13 1.362(12) . ?
B4 F14' 1.378(13) . ?
B4 F16' 1.381(13) . ?
B4 F16 1.412(13) . ?
B4 F14 1.414(12) . ?
B4 F13' 1.457(15) . ?
B5 F17 1.360(9) . ?
B5 F18 1.359(10) 2 ?
B5 F17 1.360(9) 2 ?
B5 F18 1.359(10) . ?
O1S C52S 1.356(16) . ?
O1S C51S 1.508(18) . ?
C50S C51S 1.43(2) . ?
C50S H50A 0.9800 . ?
C50S H50B 0.9800 . ?
C50S H50C 0.9800 . ?
C51S H51C 0.9900 . ?
C51S H51D 0.9900 . ?
C52S C53S 1.43(2) . ?
C52S H52C 0.9900 . ?
C52S H52D 0.9900 . ?
C53S H53G 0.9800 . ?
C53S H53H 0.9800 . ?
C53S H53I 0.9800 . ?
C50T C51T 1.30(3) . ?
C50T H50D 0.9800 . ?
C50T H50E 0.9800 . ?
C50T H50F 0.9800 . ?
C51T O1T 1.41(3) . ?
C51T H51X 0.9900 . ?
C51T H51Y 0.9900 . ?
C52T C53T 1.24(3) . ?
C52T O1T 1.49(3) . ?
C52T H52X 0.9900 . ?
C52T H52Y 0.9900 . ?
C53T H53J 0.9800 . ?
C53T H53K 0.9800 . ?
C53T H53Z 0.9800 . ?
O3S C59S 1.344(14) . ?
O3S C60S 1.406(15) . ?
C58S C59S 1.451(19) . ?
C58S H58A 0.9800 . ?
C58S H58B 0.9800 . ?
C58S H58C 0.9800 . ?
C59S H59U 0.9900 . ?
C59S H59V 0.9900 . ?
C60S C61S 1.302(19) . ?
C60S H60A 0.9900 . ?
C60S H60B 0.9900 . ?
C61S H61C 0.9800 . ?
C61S H61D 0.9800 . ?
C61S H61T 0.9800 . ?
O4S C64S 1.45(2) . ?
O4S C62S 1.45(2) . ?
C62S C63S 1.46(3) . ?
C62S H62U 0.9900 . ?
C62S H62V 0.9900 . ?
C63S H63A 0.9800 . ?
C63S H63B 0.9800 . ?
C63S H63Q 0.9800 . ?
C64S C65S 1.42(3) . ?
C64S H64C 0.9900 . ?
C64S H64D 0.9900 . ?
C65S H65C 0.9800 . ?
C65S H65D 0.9800 . ?
C65S H65E 0.9800 . ?
C63T C62T 1.51(3) . ?
C63T H63C 0.9800 . ?
C63T H63D 0.9800 . ?
C63T H63E 0.9800 . ?
C62T O4T 1.37(2) . ?
C62T H62C 0.9900 . ?
C62T H62D 0.9900 . ?
C64T O4T 1.43(2) . ?
C64T C65T 1.49(3) . ?
C64T H64E 0.9900 . ?
C64T H64F 0.9900 . ?
C65T H65F 0.9800 . ?
C65T H65G 0.9800 . ?
C65T H65H 0.9800 . ?
Cu5' N10C 1.959(18) . ?
Cu5' N3D 2.031(17) . ?
Cu5' N9C 2.052(17) . ?
Cu5' N4D 2.079(17) . ?
Cu3' N6C 1.862(17) . ?
Cu3' N7D 1.963(16) . ?
Cu3' N8D 2.039(17) . ?
Cu3' N5C 2.122(15) . ?
Cu4' N8C 1.834(18) . ?
Cu4' N6D 2.037(18) . ?
Cu4' N5D 2.072(19) . ?
Cu4' N7C 2.136(19) . ?
Cu1' N2C 1.955(19) . ?
Cu1' N2D 2.035(19) . ?
Cu1' N1D 2.05(2) . ?
Cu1' N1C 2.18(2) . ?
Cu2' N4C 1.85(2) . ?
Cu2' N3C 1.93(2) . ?
Cu2' N10D 2.00(2) . ?
Cu2' N9D 2.20(2) . ?
S1C C66C 1.763(7) . ?
S1C C11C 1.778(6) . ?
S2C C69C 1.771(7) . ?
S2C C24C 1.774(6) . ?
S3C C37C 1.780(6) . ?
S3C C72C 1.785(7) . ?
S4C C75C 1.770(7) . ?
S4C C50C 1.776(6) . ?
S5C C63C 1.766(6) . ?
S5C C78C 1.778(7) . ?
N1C C2C 1.342(6) . ?
N1C C6C 1.347(6) . ?
N2C C7C 1.276(8) . ?
N2C C8C 1.427(6) . ?
N3C C15C 1.341(6) . ?
N3C C19C 1.346(6) . ?
N4C C20C 1.274(8) . ?
N4C C21C 1.422(6) . ?
N5C C32C 1.342(6) . ?
N5C C28C 1.349(6) . ?
N6C C33C 1.291(8) . ?
N6C C34C 1.424(6) . ?
N7C C45C 1.344(6) . ?
N7C C41C 1.348(6) . ?
N8C C46C 1.280(8) . ?
N8C C47C 1.427(6) . ?
N9C C54C 1.351(6) . ?
N9C C58C 1.354(7) . ?
N10C C59C 1.292(8) . ?
N10C C60C 1.418(6) . ?
C1C C2C 1.494(7) . ?
C1C H1CA 0.9800 . ?
C1C H1CB 0.9800 . ?
C1C H1CC 0.9800 . ?
C2C C3C 1.394(7) . ?
C3C C4C 1.377(7) . ?
C3C H3C 0.9500 . ?
C4C C5C 1.390(7) . ?
C4C H4C 0.9500 . ?
C5C C6C 1.392(7) . ?
C5C H5C 0.9500 . ?
C6C C7C 1.468(6) . ?
C7C H7C 0.9500 . ?
C8C C13C 1.382(7) . ?
C8C C9C 1.393(7) . ?
C9C C10C 1.385(6) . ?
C9C H9C 0.9500 . ?
C10C C11C 1.389(7) . ?
C10C H10C 0.9500 . ?
C11C C12C 1.381(7) . ?
C12C C13C 1.386(6) . ?
C12C H12C 0.9500 . ?
C13C H13C 0.9500 . ?
C14C C15C 1.498(7) . ?
C14C H14G 0.9800 . ?
C14C H14H 0.9800 . ?
C14C H14I 0.9800 . ?
C15C C16C 1.388(7) . ?
C16C C17C 1.381(7) . ?
C16C H16C 0.9500 . ?
C17C C18C 1.385(7) . ?
C17C H17C 0.9500 . ?
C18C C19C 1.395(7) . ?
C18C H18C 0.9500 . ?
C19C C20C 1.470(6) . ?
C20C H20C 0.9500 . ?
C21C C22C 1.383(7) . ?
C21C C26C 1.388(7) . ?
C22C C23C 1.384(6) . ?
C22C H22C 0.9500 . ?
C23C C24C 1.385(7) . ?
C23C H23C 0.9500 . ?
C24C C25C 1.386(7) . ?
C25C C26C 1.383(6) . ?
C25C H25C 0.9500 . ?
C26C H26C 0.9500 . ?
C27C C28C 1.496(7) . ?
C27C H27G 0.9800 . ?
C27C H27H 0.9800 . ?
C27C H27I 0.9800 . ?
C28C C29C 1.389(7) . ?
C29C C30C 1.380(7) . ?
C29C H29C 0.9500 . ?
C30C C31C 1.384(6) . ?
C30C H30C 0.9500 . ?
C31C C32C 1.388(7) . ?
C31C H31C 0.9500 . ?
C32C C33C 1.466(6) . ?
C33C H33C 0.9500 . ?
C34C C35C 1.385(7) . ?
C34C C39C 1.393(7) . ?
C35C C36C 1.394(6) . ?
C35C H35C 0.9500 . ?
C36C C37C 1.384(7) . ?
C36C H36C 0.9500 . ?
C37C C38C 1.386(7) . ?
C38C C39C 1.390(6) . ?
C38C H38C 0.9500 . ?
C39C H39C 0.9500 . ?
C40C C41C 1.494(7) . ?
C40C H40G 0.9800 . ?
C40C H40H 0.9800 . ?
C40C H40I 0.9800 . ?
C41C C42C 1.397(7) . ?
C42C C43C 1.380(7) . ?
C42C H42C 0.9500 . ?
C43C C44C 1.385(7) . ?
C43C H43C 0.9500 . ?
C44C C45C 1.398(7) . ?
C44C H44C 0.9500 . ?
C45C C46C 1.466(6) . ?
C46C H46C 0.9500 . ?
C47C C52C 1.383(7) . ?
C47C C48C 1.387(7) . ?
C48C C49C 1.383(6) . ?
C48C H48C 0.9500 . ?
C49C C50C 1.391(7) . ?
C49C H49C 0.9500 . ?
C50C C51C 1.385(7) . ?
C51C C52C 1.387(6) . ?
C51C H51E 0.9500 . ?
C52C H52E 0.9500 . ?
C53C C54C 1.494(7) . ?
C53C H53L 0.9800 . ?
C53C H53M 0.9800 . ?
C53C H53N 0.9800 . ?
C54C C55C 1.393(7) . ?
C55C C56C 1.374(7) . ?
C55C H55C 0.9500 . ?
C56C C57C 1.383(7) . ?
C56C H56C 0.9500 . ?
C57C C58C 1.389(7) . ?
C57C H57C 0.9500 . ?
C58C C59C 1.459(6) . ?
C59C H59C 0.9500 . ?
C60C C65C 1.381(7) . ?
C60C C61C 1.388(7) . ?
C61C C62C 1.382(6) . ?
C61C H61E 0.9500 . ?
C62C C63C 1.388(7) . ?
C62C H62E 0.9500 . ?
C63C C64C 1.388(7) . ?
C64C C65C 1.386(6) . ?
C64C H64G 0.9500 . ?
C65C H65I 0.9500 . ?
C66C C80C 1.396(10) . ?
C66C C67C 1.449(9) . ?
C67C C81C 1.399(8) . ?
C67C C68C 1.424(9) . ?
C68C C69C 1.395(10) . ?
C68C H68C 0.9500 . ?
C69C C70C 1.439(9) . ?
C70C C82C 1.394(8) . ?
C70C C71C 1.446(9) . ?
C71C C72C 1.401(10) . ?
C71C H71C 0.9500 . ?
C72C C73C 1.432(9) . ?
C73C C83C 1.398(8) . ?
C73C C74C 1.436(9) . ?
C74C C75C 1.388(10) . ?
C74C H74C 0.9500 . ?
C75C C76C 1.451(9) . ?
C76C C84C 1.394(8) . ?
C76C C77C 1.437(9) . ?
C77C C78C 1.388(11) . ?
C77C H77C 0.9500 . ?
C78C C79C 1.428(9) . ?
C79C C85C 1.396(8) . ?
C79C C80C 1.438(9) . ?
C80C H80C 0.9500 . ?
C81C C85C 1.400(8) . ?
C81C C82C 1.422(8) . ?
C82C C83C 1.412(8) . ?
C83C C84C 1.405(8) . ?
C84C C85C 1.416(8) . ?
S1D C11D 1.778(6) . ?
S1D C66D 1.782(7) . ?
S2D C69D 1.773(7) . ?
S2D C24D 1.777(6) . ?
S3D C37D 1.781(6) . ?
S3D C72D 1.785(7) . ?
S4D C75D 1.774(7) . ?
S4D C50D 1.779(6) . ?
S5D C78D 1.772(7) . ?
S5D C63D 1.777(6) . ?
N1D C2D 1.344(6) . ?
N1D C6D 1.346(6) . ?
N2D C7D 1.276(8) . ?
N2D C8D 1.426(6) . ?
N3D C15D 1.340(6) . ?
N3D C19D 1.347(6) . ?
N4D C20D 1.273(8) . ?
N4D C21D 1.422(6) . ?
N5D C32D 1.342(6) . ?
N5D C28D 1.349(6) . ?
N6D C33D 1.291(8) . ?
N6D C34D 1.430(6) . ?
N7D C45D 1.346(6) . ?
N7D C41D 1.347(6) . ?
N8D C46D 1.281(8) . ?
N8D C47D 1.424(6) . ?
N9D C54D 1.352(6) . ?
N9D C58D 1.353(6) . ?
N10D C59D 1.288(8) . ?
N10D C60D 1.422(6) . ?
C1D C2D 1.494(7) . ?
C1D H1DA 0.9800 . ?
C1D H1DB 0.9800 . ?
C1D H1DC 0.9800 . ?
C2D C3D 1.395(7) . ?
C3D C4D 1.379(7) . ?
C3D H3D 0.9500 . ?
C4D C5D 1.391(7) . ?
C4D H4D 0.9500 . ?
C5D C6D 1.392(7) . ?
C5D H5D 0.9500 . ?
C6D C7D 1.470(6) . ?
C7D H7D 0.9500 . ?
C8D C13D 1.384(7) . ?
C8D C9D 1.393(7) . ?
C9D C10D 1.384(6) . ?
C9D H9D 0.9500 . ?
C10D C11D 1.387(7) . ?
C10D H10D 0.9500 . ?
C11D C12D 1.384(7) . ?
C12D C13D 1.381(6) . ?
C12D H12D 0.9500 . ?
C13D H13D 0.9500 . ?
C14D C15D 1.497(7) . ?
C14D H14J 0.9800 . ?
C14D H14K 0.9800 . ?
C14D H14L 0.9800 . ?
C15D C16D 1.387(7) . ?
C16D C17D 1.381(7) . ?
C16D H16D 0.9500 . ?
C17D C18D 1.386(7) . ?
C17D H17D 0.9500 . ?
C18D C19D 1.394(7) . ?
C18D H18D 0.9500 . ?
C19D C20D 1.473(6) . ?
C20D H20D 0.9500 . ?
C21D C22D 1.384(7) . ?
C21D C26D 1.388(7) . ?
C22D C23D 1.384(6) . ?
C22D H22D 0.9500 . ?
C23D C24D 1.385(7) . ?
C23D H23D 0.9500 . ?
C24D C25D 1.385(7) . ?
C25D C26D 1.381(6) . ?
C25D H25D 0.9500 . ?
C26D H26D 0.9500 . ?
C27D C28D 1.497(7) . ?
C27D H27J 0.9800 . ?
C27D H27K 0.9800 . ?
C27D H27L 0.9800 . ?
C28D C29D 1.389(7) . ?
C29D C30D 1.381(7) . ?
C29D H29D 0.9500 . ?
C30D C31D 1.386(7) . ?
C30D H30D 0.9500 . ?
C31D C32D 1.389(7) . ?
C31D H31D 0.9500 . ?
C32D C33D 1.467(6) . ?
C33D H33D 0.9500 . ?
C34D C35D 1.384(7) . ?
C34D C39D 1.393(7) . ?
C35D C36D 1.392(6) . ?
C35D H35D 0.9500 . ?
C36D C37D 1.386(7) . ?
C36D H36D 0.9500 . ?
C37D C38D 1.385(7) . ?
C38D C39D 1.392(6) . ?
C38D H38D 0.9500 . ?
C39D H39D 0.9500 . ?
C40D C41D 1.492(7) . ?
C40D H40J 0.9800 . ?
C40D H40K 0.9800 . ?
C40D H40L 0.9800 . ?
C41D C42D 1.397(7) . ?
C42D C43D 1.381(7) . ?
C42D H42D 0.9500 . ?
C43D C44D 1.388(7) . ?
C43D H43D 0.9500 . ?
C44D C45D 1.397(7) . ?
C44D H44D 0.9500 . ?
C45D C46D 1.468(6) . ?
C46D H46D 0.9500 . ?
C47D C52D 1.382(7) . ?
C47D C48D 1.388(7) . ?
C48D C49D 1.382(6) . ?
C48D H48D 0.9500 . ?
C49D C50D 1.388(7) . ?
C49D H49D 0.9500 . ?
C50D C51D 1.386(7) . ?
C51D C52D 1.387(6) . ?
C51D H51F 0.9500 . ?
C52D H52F 0.9500 . ?
C53D C54D 1.496(7) . ?
C53D H53O 0.9800 . ?
C53D H53P 0.9800 . ?
C53D H53Q 0.9800 . ?
C54D C55D 1.395(7) . ?
C55D C56D 1.374(7) . ?
C55D H55D 0.9500 . ?
C56D C57D 1.385(7) . ?
C56D H56D 0.9500 . ?
C57D C58D 1.390(7) . ?
C57D H57D 0.9500 . ?
C58D C59D 1.464(6) . ?
C59D H59D 0.9500 . ?
C60D C65D 1.386(7) . ?
C60D C61D 1.388(7) . ?
C61D C62D 1.385(6) . ?
C61D H61F 0.9500 . ?
C62D C63D 1.387(7) . ?
C62D H62F 0.9500 . ?
C63D C64D 1.393(7) . ?
C64D C65D 1.386(6) . ?
C64D H64H 0.9500 . ?
C65D H65J 0.9500 . ?
C66D C80D 1.389(10) . ?
C66D C67D 1.440(9) . ?
C67D C81D 1.400(8) . ?
C67D C68D 1.421(9) . ?
C68D C69D 1.406(10) . ?
C68D H68D 0.9500 . ?
C69D C70D 1.441(9) . ?
C70D C82D 1.388(8) . ?
C70D C71D 1.436(9) . ?
C71D C72D 1.390(10) . ?
C71D H71D 0.9500 . ?
C72D C73D 1.431(9) . ?
C73D C83D 1.397(8) . ?
C73D C74D 1.432(9) . ?
C74D C75D 1.410(10) . ?
C74D H74D 0.9500 . ?
C75D C76D 1.436(9) . ?
C76D C84D 1.398(8) . ?
C76D C77D 1.424(9) . ?
C77D C78D 1.390(10) . ?
C77D H77D 0.9500 . ?
C78D C79D 1.441(9) . ?
C79D C85D 1.405(8) . ?
C79D C80D 1.429(9) . ?
C80D H80D 0.9500 . ?
C81D C82D 1.407(8) . ?
C81D C85D 1.410(8) . ?
C82D C83D 1.421(8) . ?
C83D C84D 1.397(8) . ?
C84D C85D 1.417(8) . ?

loop_
_geom_torsion_atom_site_label_1
_geom_torsion_atom_site_label_2
_geom_torsion_atom_site_label_3
_geom_torsion_atom_site_label_4
_geom_torsion
_geom_torsion_site_symmetry_1
_geom_torsion_site_symmetry_2
_geom_torsion_site_symmetry_3
_geom_torsion_site_symmetry_4
_geom_torsion_publ_flag
C6A N1A C2A C3A 4.0(10) . . . . ?
Cu1 N1A C2A C3A -176.0(7) . . . . ?
C6A N1A C2A C1A -178.3(7) . . . . ?
Cu1 N1A C2A C1A 1.7(10) . . . . ?
N1A C2A C3A C4A -1.5(12) . . . . ?
C1A C2A C3A C4A -179.0(8) . . . . ?
C2A C3A C4A C5A -2.6(13) . . . . ?
C3A C4A C5A C6A 3.9(12) . . . . ?
C2A N1A C6A C5A -2.5(11) . . . . ?
Cu1 N1A C6A C5A 177.4(6) . . . . ?
C2A N1A C6A C7A 179.6(7) . . . . ?
Cu1 N1A C6A C7A -0.5(8) . . . . ?
C4A C5A C6A N1A -1.4(12) . . . . ?
C4A C5A C6A C7A 176.4(8) . . . . ?
C8A N2A C7A C6A 179.0(6) . . . . ?
Cu1 N2A C7A C6A -3.7(8) . . . . ?
N1A C6A C7A N2A 2.9(10) . . . . ?
C5A C6A C7A N2A -175.0(7) . . . . ?
C7A N2A C8A C13A -163.3(6) . . . . ?
Cu1 N2A C8A C13A 19.9(8) . . . . ?
C7A N2A C8A C9A 21.6(10) . . . . ?
Cu1 N2A C8A C9A -155.2(5) . . . . ?
C13A C8A C9A C10A 2.5(10) . . . . ?
N2A C8A C9A C10A 177.5(6) . . . . ?
C8A C9A C10A C11A -2.3(11) . . . . ?
C9A C10A C11A C12A 1.9(11) . . . . ?
C9A C10A C11A S1A -174.2(6) . . . . ?
C66A S1A C11A C12A 52.7(6) . . . . ?
C66A S1A C11A C10A -131.2(6) . . . . ?
C10A C11A C12A C13A -1.7(10) . . . . ?
S1A C11A C12A C13A 174.4(5) . . . . ?
C9A C8A C13A C12A -2.4(10) . . . . ?
N2A C8A C13A C12A -177.6(6) . . . . ?
C11A C12A C13A C8A 2.0(10) . . . . ?
C19A N3A C15A C16A 1.2(13) . . . . ?
Cu2 N3A C15A C16A -176.4(7) . . . . ?
C19A N3A C15A C14A -175.8(8) . . . . ?
Cu2 N3A C15A C14A 6.6(12) . . . . ?
N3A C15A C16A C17A -1.2(15) . . . . ?
C14A C15A C16A C17A 175.8(10) . . . . ?
C15A C16A C17A C18A 0.6(15) . . . . ?
C16A C17A C18A C19A -0.2(14) . . . . ?
C15A N3A C19A C18A -0.8(13) . . . . ?
Cu2 N3A C19A C18A 177.2(7) . . . . ?
C15A N3A C19A C20A -179.8(8) . . . . ?
Cu2 N3A C19A C20A -1.8(9) . . . . ?
C17A C18A C19A N3A 0.3(14) . . . . ?
C17A C18A C19A C20A 179.2(9) . . . . ?
C21A N4A C20A C19A -177.5(7) . . . . ?
Cu2 N4A C20A C19A -2.6(9) . . . . ?
N3A C19A C20A N4A 3.1(11) . . . . ?
C18A C19A C20A N4A -175.9(8) . . . . ?
C20A N4A C21A C22A -167.2(8) . . . . ?
Cu2 N4A C21A C22A 18.7(10) . . . . ?
C20A N4A C21A C26A 14.5(11) . . . . ?
Cu2 N4A C21A C26A -159.5(6) . . . . ?
C26A C21A C22A C23A 1.5(11) . . . . ?
N4A C21A C22A C23A -176.7(7) . . . . ?
C21A C22A C23A C24A -2.1(12) . . . . ?
C22A C23A C24A C25A 0.4(11) . . . . ?
C22A C23A C24A S2A 173.3(6) . . . . ?
C69A S2A C24A C25A -127.5(6) . . . . ?
C69A S2A C24A C23A 59.6(7) . . . . ?
C23A C24A C25A C26A 1.8(11) . . . . ?
S2A C24A C25A C26A -171.4(6) . . . . ?
C22A C21A C26A C25A 0.7(11) . . . . ?
N4A C21A C26A C25A 178.8(7) . . . . ?
C24A C25A C26A C21A -2.3(11) . . . . ?
C32A N5A C28A C29A 2.6(8) . . . . ?
Cu3 N5A C28A C29A -171.5(5) . . . . ?
C32A N5A C28A C27A -178.4(6) . . . . ?
Cu3 N5A C28A C27A 7.5(8) . . . . ?
N5A C28A C29A C30A -4.5(9) . . . . ?
C27A C28A C29A C30A 176.6(6) . . . . ?
C28A C29A C30A C31A 2.7(9) . . . . ?
C29A C30A C31A C32A 0.9(9) . . . . ?
C28A N5A C32A C31A 1.0(9) . . . . ?
Cu3 N5A C32A C31A 176.0(5) . . . . ?
C28A N5A C32A C33A -176.6(6) . . . . ?
Cu3 N5A C32A C33A -1.6(6) . . . . ?
C30A C31A C32A N5A -2.8(9) . . . . ?
C30A C31A C32A C33A 174.6(6) . . . . ?
C34A N6A C33A C32A 175.4(5) . . . . ?
Cu3 N6A C33A C32A -6.5(7) . . . . ?
N5A C32A C33A N6A 5.6(8) . . . . ?
C31A C32A C33A N6A -172.0(6) . . . . ?
C33A N6A C34A C35A -162.9(6) . . . . ?
Cu3 N6A C34A C35A 19.3(8) . . . . ?
C33A N6A C34A C39A 20.3(9) . . . . ?
Cu3 N6A C34A C39A -157.4(5) . . . . ?
C39A C34A C35A C36A -1.9(10) . . . . ?
N6A C34A C35A C36A -178.8(6) . . . . ?
C34A C35A C36A C37A 1.2(10) . . . . ?
C35A C36A C37A C38A -0.3(10) . . . . ?
C35A C36A C37A S3A 173.9(5) . . . . ?
C72A S3A C37A C38A -130.9(6) . . . . ?
C72A S3A C37A C36A 54.8(6) . . . . ?
C36A C37A C38A C39A 0.1(10) . . . . ?
S3A C37A C38A C39A -174.3(5) . . . . ?
C35A C34A C39A C38A 1.7(10) . . . . ?
N6A C34A C39A C38A 178.3(6) . . . . ?
C37A C38A C39A C34A -0.7(10) . . . . ?
C45A N7A C41A C42A 2.3(12) . . . . ?
Cu4 N7A C41A C42A -173.5(7) . . . . ?
C45A N7A C41A C40A -175.4(8) . . . . ?
Cu4 N7A C41A C40A 8.9(12) . . . . ?
N7A C41A C42A C43A -2.6(14) . . . . ?
C40A C41A C42A C43A 174.9(10) . . . . ?
C41A C42A C43A C44A 1.0(14) . . . . ?
C42A C43A C44A C45A 0.9(13) . . . . ?
C41A N7A C45A C44A -0.4(11) . . . . ?
Cu4 N7A C45A C44A 176.1(7) . . . . ?
C41A N7A C45A C46A -179.7(7) . . . . ?
Cu4 N7A C45A C46A -3.3(8) . . . . ?
C43A C44A C45A N7A -1.2(12) . . . . ?
C43A C44A C45A C46A 178.1(8) . . . . ?
C47A N8A C46A C45A 179.9(6) . . . . ?
Cu4 N8A C46A C45A -4.6(8) . . . . ?
N7A C45A C46A N8A 5.5(10) . . . . ?
C44A C45A C46A N8A -173.9(7) . . . . ?
C46A N8A C47A C52A -165.4(6) . . . . ?
Cu4 N8A C47A C52A 19.9(8) . . . . ?
C46A N8A C47A C48A 19.5(10) . . . . ?
Cu4 N8A C47A C48A -155.2(5) . . . . ?
C52A C47A C48A C49A 2.7(10) . . . . ?
N8A C47A C48A C49A 177.6(6) . . . . ?
C47A C48A C49A C50A -1.5(11) . . . . ?
C48A C49A C50A C51A -0.7(10) . . . . ?
C48A C49A C50A S4A -173.3(5) . . . . ?
C75A S4A C50A C49A -133.6(6) . . . . ?
C75A S4A C50A C51A 54.0(6) . . . . ?
C49A C50A C51A C52A 1.8(10) . . . . ?
S4A C50A C51A C52A 174.1(5) . . . . ?
C48A C47A C52A C51A -1.6(10) . . . . ?
N8A C47A C52A C51A -176.9(6) . . . . ?
C50A C51A C52A C47A -0.6(10) . . . . ?
C58A N9A C54A C55A -0.5(11) . . . . ?
Cu5 N9A C54A C55A 179.9(6) . . . . ?
C58A N9A C54A C53A -179.2(7) . . . . ?
Cu5 N9A C54A C53A 1.2(10) . . . . ?
N9A C54A C55A C56A 0.0(12) . . . . ?
C53A C54A C55A C56A 178.6(8) . . . . ?
C54A C55A C56A C57A 0.1(13) . . . . ?
C55A C56A C57A C58A 0.4(13) . . . . ?
C54A N9A C58A C57A 1.0(11) . . . . ?
Cu5 N9A C58A C57A -179.3(6) . . . . ?
C54A N9A C58A C59A 177.6(7) . . . . ?
Cu5 N9A C58A C59A -2.6(8) . . . . ?
C56A C57A C58A N9A -0.9(12) . . . . ?
C56A C57A C58A C59A -177.3(8) . . . . ?
C60A N10A C59A C58A -176.6(6) . . . . ?
Cu5 N10A C59A C58A -3.2(8) . . . . ?
N9A C58A C59A N10A 4.1(10) . . . . ?
C57A C58A C59A N10A -179.4(7) . . . . ?
C59A N10A C60A C65A -171.8(6) . . . . ?
Cu5 N10A C60A C65A 15.9(8) . . . . ?
C59A N10A C60A C61A 10.3(10) . . . . ?
Cu5 N10A C60A C61A -162.0(5) . . . . ?
C65A C60A C61A C62A -3.7(10) . . . . ?
N10A C60A C61A C62A 174.2(6) . . . . ?
C60A C61A C62A C63A 2.8(11) . . . . ?
C61A C62A C63A C64A -0.7(10) . . . . ?
C61A C62A C63A S5A -174.4(5) . . . . ?
C78A S5A C63A C62A -127.0(6) . . . . ?
C78A S5A C63A C64A 59.4(6) . . . . ?
C62A C63A C64A C65A -0.4(10) . . . . ?
S5A C63A C64A C65A 173.4(5) . . . . ?
C61A C60A C65A C64A 2.6(10) . . . . ?
N10A C60A C65A C64A -175.5(6) . . . . ?
C63A C64A C65A C60A -0.6(10) . . . . ?
C11A S1A C66A C80A -108.4(5) . . . . ?
C11A S1A C66A C67A 85.8(5) . . . . ?
C80A C66A C67A C81A 9.6(8) . . . . ?
S1A C66A C67A C81A 175.1(4) . . . . ?
C80A C66A C67A C68A -154.8(6) . . . . ?
S1A C66A C67A C68A 10.6(9) . . . . ?
C81A C67A C68A C69A -9.6(8) . . . . ?
C66A C67A C68A C69A 154.7(6) . . . . ?
C67A C68A C69A C70A 0.3(9) . . . . ?
C67A C68A C69A S2A -166.8(5) . . . . ?
C24A S2A C69A C68A -105.4(5) . . . . ?
C24A S2A C69A C70A 87.4(5) . . . . ?
C68A C69A C70A C82A 9.7(8) . . . . ?
S2A C69A C70A C82A 176.5(4) . . . . ?
C68A C69A C70A C71A -154.1(6) . . . . ?
S2A C69A C70A C71A 12.7(8) . . . . ?
C82A C70A C71A C72A -9.3(7) . . . . ?
C69A C70A C71A C72A 154.4(6) . . . . ?
C70A C71A C72A C73A 0.4(8) . . . . ?
C70A C71A C72A S3A -166.0(4) . . . . ?
C37A S3A C72A C71A -104.0(5) . . . . ?
C37A S3A C72A C73A 89.3(5) . . . . ?
C71A C72A C73A C83A 8.3(8) . . . . ?
S3A C72A C73A C83A 174.3(4) . . . . ?
C71A C72A C73A C74A -154.4(6) . . . . ?
S3A C72A C73A C74A 11.6(8) . . . . ?
C83A C73A C74A C75A -7.4(8) . . . . ?
C72A C73A C74A C75A 155.2(6) . . . . ?
C73A C74A C75A C76A -1.9(9) . . . . ?
C73A C74A C75A S4A -166.9(4) . . . . ?
C50A S4A C75A C74A -106.7(5) . . . . ?
C50A S4A C75A C76A 88.4(6) . . . . ?
C74A C75A C76A C84A 10.9(8) . . . . ?
S4A C75A C76A C84A 175.7(4) . . . . ?
C74A C75A C76A C77A -153.7(6) . . . . ?
S4A C75A C76A C77A 11.2(9) . . . . ?
C84A C76A C77A C78A -8.9(9) . . . . ?
C75A C76A C77A C78A 155.7(6) . . . . ?
C76A C77A C78A C79A 0.1(10) . . . . ?
C76A C77A C78A S5A -168.9(5) . . . . ?
C63A S5A C78A C77A -107.8(6) . . . . ?
C63A S5A C78A C79A 83.1(6) . . . . ?
C77A C78A C79A C85A 9.0(9) . . . . ?
S5A C78A C79A C85A 177.6(4) . . . . ?
C77A C78A C79A C80A -153.6(6) . . . . ?
S5A C78A C79A C80A 15.0(9) . . . . ?
C67A C66A C80A C79A -0.4(9) . . . . ?
S1A C66A C80A C79A -166.3(4) . . . . ?
C85A C79A C80A C66A -8.6(8) . . . . ?
C78A C79A C80A C66A 153.9(6) . . . . ?
C68A C67A C81A C85A 156.0(5) . . . . ?
C66A C67A C81A C85A -10.6(8) . . . . ?
C68A C67A C81A C82A 8.6(7) . . . . ?
C66A C67A C81A C82A -158.0(5) . . . . ?
C69A C70A C82A C83A -156.8(5) . . . . ?
C71A C70A C82A C83A 9.2(7) . . . . ?
C69A C70A C82A C81A -10.8(8) . . . . ?
C71A C70A C82A C81A 155.1(5) . . . . ?
C67A C81A C82A C70A 1.7(8) . . . . ?
C85A C81A C82A C70A -150.6(5) . . . . ?
C67A C81A C82A C83A 151.6(5) . . . . ?
C85A C81A C82A C83A -0.7(6) . . . . ?
C72A C73A C83A C84A -157.6(5) . . . . ?
C74A C73A C83A C84A 7.4(7) . . . . ?
C72A C73A C83A C82A -8.7(7) . . . . ?
C74A C73A C83A C82A 156.3(5) . . . . ?
C70A C82A C83A C73A -0.2(8) . . . . ?
C81A C82A C83A C73A -151.2(5) . . . . ?
C70A C82A C83A C84A 151.9(5) . . . . ?
C81A C82A C83A C84A 0.9(6) . . . . ?
C77A C76A C84A C83A 155.5(5) . . . . ?
C75A C76A C84A C83A -11.1(8) . . . . ?
C77A C76A C84A C85A 8.4(8) . . . . ?
C75A C76A C84A C85A -158.2(5) . . . . ?
C73A C83A C84A C76A 1.9(8) . . . . ?
C82A C83A C84A C76A -151.5(5) . . . . ?
C73A C83A C84A C85A 152.6(5) . . . . ?
C82A C83A C84A C85A -0.8(6) . . . . ?
C78A C79A C85A C81A -157.2(5) . . . . ?
C80A C79A C85A C81A 7.9(7) . . . . ?
C78A C79A C85A C84A -9.6(8) . . . . ?
C80A C79A C85A C84A 155.5(5) . . . . ?
C67A C81A C85A C79A 1.7(8) . . . . ?
C82A C81A C85A C79A 152.4(5) . . . . ?
C67A C81A C85A C84A -150.4(5) . . . . ?
C82A C81A C85A C84A 0.3(6) . . . . ?
C76A C84A C85A C79A 0.8(8) . . . . ?
C83A C84A C85A C79A -150.8(5) . . . . ?
C76A C84A C85A C81A 151.9(5) . . . . ?
C83A C84A C85A C81A 0.3(6) . . . . ?
C6B N1B C2B C3B 1.4(11) . . . . ?
Cu1 N1B C2B C3B -173.0(7) . . . . ?
C6B N1B C2B C1B -178.7(8) . . . . ?
Cu1 N1B C2B C1B 6.9(11) . . . . ?
N1B C2B C3B C4B -0.7(12) . . . . ?
C1B C2B C3B C4B 179.4(9) . . . . ?
C2B C3B C4B C5B -0.5(12) . . . . ?
C3B C4B C5B C6B 0.9(11) . . . . ?
C2B N1B C6B C5B -1.0(11) . . . . ?
Cu1 N1B C6B C5B 174.2(6) . . . . ?
C2B N1B C6B C7B 178.7(7) . . . . ?
Cu1 N1B C6B C7B -6.1(7) . . . . ?
C4B C5B C6B N1B -0.2(10) . . . . ?
C4B C5B C6B C7B -179.9(6) . . . . ?
C8B N2B C7B C6B 176.5(5) . . . . ?
Cu1 N2B C7B C6B 3.8(7) . . . . ?
N1B C6B C7B N2B 1.6(8) . . . . ?
C5B C6B C7B N2B -178.7(6) . . . . ?
C7B N2B C8B C13B 125.2(6) . . . . ?
Cu1 N2B C8B C13B -63.1(7) . . . . ?
C7B N2B C8B C9B -57.4(8) . . . . ?
Cu1 N2B C8B C9B 114.3(6) . . . . ?
C13B C8B C9B C10B 2.0(10) . . . . ?
N2B C8B C9B C10B -175.4(6) . . . . ?
C8B C9B C10B C11B 1.7(10) . . . . ?
C9B C10B C11B C12B -4.4(10) . . . . ?
C9B C10B C11B S1B 178.4(5) . . . . ?
C66B S1B C11B C12B 153.7(5) . . . . ?
C66B S1B C11B C10B -29.0(6) . . . . ?
C10B C11B C12B C13B 3.5(10) . . . . ?
S1B C11B C12B C13B -179.1(5) . . . . ?
C11B C12B C13B C8B 0.2(10) . . . . ?
C9B C8B C13B C12B -3.0(10) . . . . ?
N2B C8B C13B C12B 174.4(6) . . . . ?
C19B N3B C15B C16B 0.2(12) . . . . ?
Cu5 N3B C15B C16B 177.8(6) . . . . ?
C19B N3B C15B C14B -179.4(8) . . . . ?
Cu5 N3B C15B C14B -1.8(11) . . . . ?
N3B C15B C16B C17B 0.8(14) . . . . ?
C14B C15B C16B C17B -179.6(9) . . . . ?
C15B C16B C17B C18B 0.7(14) . . . . ?
C16B C17B C18B C19B -2.9(13) . . . . ?
C15B N3B C19B C18B -2.6(11) . . . . ?
Cu5 N3B C19B C18B 179.4(6) . . . . ?
C15B N3B C19B C20B 178.2(7) . . . . ?
Cu5 N3B C19B C20B 0.2(8) . . . . ?
C17B C18B C19B N3B 4.0(12) . . . . ?
C17B C18B C19B C20B -176.9(8) . . . . ?
C21B N4B C20B C19B 177.9(6) . . . . ?
Cu5 N4B C20B C19B 3.8(8) . . . . ?
N3B C19B C20B N4B -2.7(10) . . . . ?
C18B C19B C20B N4B 178.2(7) . . . . ?
C20B N4B C21B C22B -61.8(9) . . . . ?
Cu5 N4B C21B C22B 111.6(6) . . . . ?
C20B N4B C21B C26B 120.5(7) . . . . ?
Cu5 N4B C21B C26B -66.1(8) . . . . ?
C26B C21B C22B C23B 0.4(11) . . . . ?
N4B C21B C22B C23B -177.2(6) . . . . ?
C21B C22B C23B C24B 1.7(10) . . . . ?
C22B C23B C24B C25B -3.6(10) . . . . ?
C22B C23B C24B S2B 177.7(5) . . . . ?
C69B S2B C24B C25B 151.9(5) . . . . ?
C69B S2B C24B C23B -29.4(7) . . . . ?
C23B C24B C25B C26B 3.4(10) . . . . ?
S2B C24B C25B C26B -177.8(5) . . . . ?
C24B C25B C26B C21B -1.3(10) . . . . ?
C22B C21B C26B C25B -0.6(11) . . . . ?
N4B C21B C26B C25B 177.1(6) . . . . ?
C32B N5B C28B C29B 4.7(12) . . . . ?
Cu4 N5B C28B C29B -171.9(8) . . . . ?
C32B N5B C28B C27B -178.6(9) . . . . ?
Cu4 N5B C28B C27B 4.8(12) . . . . ?
N5B C28B C29B C30B -7.3(15) . . . . ?
C27B C28B C29B C30B 176.2(10) . . . . ?
C28B C29B C30B C31B 8.1(14) . . . . ?
C29B C30B C31B C32B -6.4(12) . . . . ?
C28B N5B C32B C31B -3.3(11) . . . . ?
Cu4 N5B C32B C31B 173.8(6) . . . . ?
C28B N5B C32B C33B 179.9(7) . . . . ?
Cu4 N5B C32B C33B -3.0(8) . . . . ?
C30B C31B C32B N5B 4.1(12) . . . . ?
C30B C31B C32B C33B -179.3(7) . . . . ?
C34B N6B C33B C32B 176.8(6) . . . . ?
Cu4 N6B C33B C32B 4.4(8) . . . . ?
N5B C32B C33B N6B -1.0(10) . . . . ?
C31B C32B C33B N6B -177.9(7) . . . . ?
C33B N6B C34B C35B -57.6(9) . . . . ?
Cu4 N6B C34B C35B 113.6(6) . . . . ?
C33B N6B C34B C39B 128.6(7) . . . . ?
Cu4 N6B C34B C39B -60.2(8) . . . . ?
C39B C34B C35B C36B -3.2(10) . . . . ?
N6B C34B C35B C36B -176.9(6) . . . . ?
C34B C35B C36B C37B 0.0(10) . . . . ?
C35B C36B C37B C38B 0.6(10) . . . . ?
C35B C36B C37B S3B -179.6(5) . . . . ?
C72B S3B C37B C38B 150.9(5) . . . . ?
C72B S3B C37B C36B -28.9(6) . . . . ?
C36B C37B C38B C39B 2.1(10) . . . . ?
S3B C37B C38B C39B -177.7(5) . . . . ?
C35B C34B C39B C38B 5.8(10) . . . . ?
N6B C34B C39B C38B 179.5(6) . . . . ?
C37B C38B C39B C34B -5.2(10) . . . . ?
C45B N7B C41B C42B -2.7(11) . . . . ?
Cu3 N7B C41B C42B 180.0(6) . . . . ?
C45B N7B C41B C40B 175.2(8) . . . . ?
Cu3 N7B C41B C40B -2.2(11) . . . . ?
N7B C41B C42B C43B 5.8(14) . . . . ?
C40B C41B C42B C43B -171.9(10) . . . . ?
C41B C42B C43B C44B -5.6(14) . . . . ?
C42B C43B C44B C45B 2.7(13) . . . . ?
C41B N7B C45B C44B -0.3(11) . . . . ?
Cu3 N7B C45B C44B 177.5(6) . . . . ?
C41B N7B C45B C46B 177.4(6) . . . . ?
Cu3 N7B C45B C46B -4.9(7) . . . . ?
C43B C44B C45B N7B 0.3(12) . . . . ?
C43B C44B C45B C46B -177.2(7) . . . . ?
C47B N8B C46B C45B 179.7(5) . . . . ?
Cu3 N8B C46B C45B 3.0(7) . . . . ?
N7B C45B C46B N8B 1.2(9) . . . . ?
C44B C45B C46B N8B 178.9(6) . . . . ?
C46B N8B C47B C52B -62.4(8) . . . . ?
Cu3 N8B C47B C52B 113.8(6) . . . . ?
C46B N8B C47B C48B 119.8(7) . . . . ?
Cu3 N8B C47B C48B -64.0(7) . . . . ?
C52B C47B C48B C49B -0.4(10) . . . . ?
N8B C47B C48B C49B 177.5(6) . . . . ?
C47B C48B C49B C50B -1.1(10) . . . . ?
C48B C49B C50B C51B 3.1(9) . . . . ?
C48B C49B C50B S4B 179.4(5) . . . . ?
C75B S4B C50B C49B 152.2(5) . . . . ?
C75B S4B C50B C51B -31.8(6) . . . . ?
C49B C50B C51B C52B -3.6(10) . . . . ?
S4B C50B C51B C52B -179.5(5) . . . . ?
C48B C47B C52B C51B -0.2(10) . . . . ?
N8B C47B C52B C51B -178.0(6) . . . . ?
C50B C51B C52B C47B 2.2(10) . . . . ?
C58B N9B C54B C55B 2.1(15) . . . . ?
Cu2 N9B C54B C55B -174.1(8) . . . . ?
C58B N9B C54B C53B 174.1(10) . . . . ?
Cu2 N9B C54B C53B -2.0(15) . . . . ?
N9B C54B C55B C56B -4.6(18) . . . . ?
C53B C54B C55B C56B -176.0(12) . . . . ?
C54B C55B C56B C57B 3.9(18) . . . . ?
C55B C56B C57B C58B -0.9(16) . . . . ?
C54B N9B C58B C57B 1.0(14) . . . . ?
Cu2 N9B C58B C57B 177.7(8) . . . . ?
C54B N9B C58B C59B 179.8(9) . . . . ?
Cu2 N9B C58B C59B -3.5(9) . . . . ?
C56B C57B C58B N9B -1.6(15) . . . . ?
C56B C57B C58B C59B 179.7(9) . . . . ?
C60B N10B C59B C58B 172.4(6) . . . . ?
Cu2 N10B C59B C58B 2.5(8) . . . . ?
N9B C58B C59B N10B 0.7(11) . . . . ?
C57B C58B C59B N10B 179.5(8) . . . . ?
C59B N10B C60B C65B 126.0(7) . . . . ?
Cu2 N10B C60B C65B -65.7(8) . . . . ?
C59B N10B C60B C61B -56.5(9) . . . . ?
Cu2 N10B C60B C61B 111.8(6) . . . . ?
C65B C60B C61B C62B 0.2(10) . . . . ?
N10B C60B C61B C62B -177.2(6) . . . . ?
C60B C61B C62B C63B 0.4(10) . . . . ?
C61B C62B C63B C64B -1.8(9) . . . . ?
C61B C62B C63B S5B 179.4(5) . . . . ?
C78B S5B C63B C62B -29.0(6) . . . . ?
C78B S5B C63B C64B 152.2(5) . . . . ?
C62B C63B C64B C65B 2.7(10) . . . . ?
S5B C63B C64B C65B -178.5(5) . . . . ?
C61B C60B C65B C64B 0.7(10) . . . . ?
N10B C60B C65B C64B 178.2(6) . . . . ?
C63B C64B C65B C60B -2.1(10) . . . . ?
C11B S1B C66B C80B -110.7(5) . . . . ?
C11B S1B C66B C67B 81.2(5) . . . . ?
C80B C66B C67B C81B 9.5(7) . . . . ?
S1B C66B C67B C81B 177.1(4) . . . . ?
C80B C66B C67B C68B -155.5(5) . . . . ?
S1B C66B C67B C68B 12.1(7) . . . . ?
C81B C67B C68B C69B -10.0(7) . . . . ?
C66B C67B C68B C69B 154.8(5) . . . . ?
C67B C68B C69B C70B 0.9(8) . . . . ?
C67B C68B C69B S2B -167.3(4) . . . . ?
C24B S2B C69B C68B -111.9(4) . . . . ?
C24B S2B C69B C70B 79.7(5) . . . . ?
C68B C69B C70B C82B 9.5(7) . . . . ?
S2B C69B C70B C82B 177.4(4) . . . . ?
C68B C69B C70B C71B -156.2(5) . . . . ?
S2B C69B C70B C71B 11.8(8) . . . . ?
C82B C70B C71B C72B -9.6(7) . . . . ?
C69B C70B C71B C72B 155.9(6) . . . . ?
C70B C71B C72B C73B -0.7(8) . . . . ?
C70B C71B C72B S3B -166.9(4) . . . . ?
C37B S3B C72B C71B -110.1(5) . . . . ?
C37B S3B C72B C73B 83.4(5) . . . . ?
C71B C72B C73B C83B 10.6(8) . . . . ?
S3B C72B C73B C83B 176.5(4) . . . . ?
C71B C72B C73B C74B -155.8(6) . . . . ?
S3B C72B C73B C74B 10.0(8) . . . . ?
C83B C73B C74B C75B -11.1(7) . . . . ?
C72B C73B C74B C75B 155.4(6) . . . . ?
C73B C74B C75B C76B 1.3(8) . . . . ?
C73B C74B C75B S4B -167.6(4) . . . . ?
C50B S4B C75B C74B -109.5(5) . . . . ?
C50B S4B C75B C76B 81.3(5) . . . . ?
C74B C75B C76B C84B 9.2(7) . . . . ?
S4B C75B C76B C84B 177.9(4) . . . . ?
C74B C75B C76B C77B -156.4(6) . . . . ?
S4B C75B C76B C77B 12.3(8) . . . . ?
C84B C76B C77B C78B -10.5(8) . . . . ?
C75B C76B C77B C78B 155.1(6) . . . . ?
C76B C77B C78B C79B 0.2(8) . . . . ?
C76B C77B C78B S5B -166.9(4) . . . . ?
C63B S5B C78B C77B -110.9(5) . . . . ?
C63B S5B C78B C79B 81.7(5) . . . . ?
C77B C78B C79B C85B 10.3(8) . . . . ?
S5B C78B C79B C85B 177.4(4) . . . . ?
C77B C78B C79B C80B -156.4(6) . . . . ?
S5B C78B C79B C80B 10.7(8) . . . . ?
C67B C66B C80B C79B 0.5(8) . . . . ?
S1B C66B C80B C79B -167.1(4) . . . . ?
C85B C79B C80B C66B -11.0(7) . . . . ?
C78B C79B C80B C66B 155.8(6) . . . . ?
C68B C67B C81B C82B 9.0(7) . . . . ?
C66B C67B C81B C82B -158.2(5) . . . . ?
C68B C67B C81B C85B 158.2(5) . . . . ?
C66B C67B C81B C85B -9.1(7) . . . . ?
C69B C70B C82B C81B -10.8(7) . . . . ?
C71B C70B C82B C81B 156.9(5) . . . . ?
C69B C70B C82B C83B -157.5(5) . . . . ?
C71B C70B C82B C83B 10.2(7) . . . . ?
C67B C81B C82B C70B 1.5(8) . . . . ?
C85B C81B C82B C70B -151.5(5) . . . . ?
C67B C81B C82B C83B 152.5(5) . . . . ?
C85B C81B C82B C83B -0.5(5) . . . . ?
C72B C73B C83B C84B -157.5(5) . . . . ?
C74B C73B C83B C84B 10.8(7) . . . . ?
C72B C73B C83B C82B -10.1(7) . . . . ?
C74B C73B C83B C82B 158.1(5) . . . . ?
C70B C82B C83B C73B -0.3(8) . . . . ?
C81B C82B C83B C73B -151.5(5) . . . . ?
C70B C82B C83B C84B 151.2(5) . . . . ?
C81B C82B C83B C84B 0.0(5) . . . . ?
C77B C76B C84B C83B 157.9(5) . . . . ?
C75B C76B C84B C83B -9.9(7) . . . . ?
C77B C76B C84B C85B 10.1(7) . . . . ?
C75B C76B C84B C85B -157.7(5) . . . . ?
C73B C83B C84B C76B -0.1(8) . . . . ?
C82B C83B C84B C76B -151.2(5) . . . . ?
C73B C83B C84B C85B 151.6(5) . . . . ?
C82B C83B C84B C85B 0.5(5) . . . . ?
C80B C79B C85B C81B 11.5(7) . . . . ?
C78B C79B C85B C81B -157.3(5) . . . . ?
C80B C79B C85B C84B 158.0(5) . . . . ?
C78B C79B C85B C84B -10.8(7) . . . . ?
C67B C81B C85B C79B -1.5(8) . . . . ?
C82B C81B C85B C79B 151.5(5) . . . . ?
C67B C81B C85B C84B -152.2(5) . . . . ?
C82B C81B C85B C84B 0.8(6) . . . . ?
C76B C84B C85B C79B 0.6(8) . . . . ?
C83B C84B C85B C79B -151.5(5) . . . . ?
C76B C84B C85B C81B 151.2(5) . . . . ?
C83B C84B C85B C81B -0.8(6) . . . . ?
C315 C301 C302 C303 -0.6(14) . . . . ?
C301 C302 C303 C317 11.6(12) . . . . ?
C301 C302 C303 C304 -153.3(9) . . . . ?
C317 C303 C304 C305 -7.3(12) . . . . ?
C302 C303 C304 C305 157.9(9) . . . . ?
C303 C304 C305 C306 -3.0(14) . . . . ?
C304 C305 C306 C307 -155.2(10) . . . . ?
C304 C305 C306 C318 9.8(11) . . . . ?
C318 C306 C307 C308 -8.7(11) . . . . ?
C305 C306 C307 C308 155.8(8) . . . . ?
C306 C307 C308 C309 -3.0(12) . . . . ?
C307 C308 C309 C319 11.8(10) . . . . ?
C307 C308 C309 C310 -152.1(9) . . . . ?
C319 C309 C310 C311 -9.9(10) . . . . ?
C308 C309 C310 C311 154.3(9) . . . . ?
C309 C310 C311 C312 0.9(12) . . . . ?
C310 C311 C312 C320 9.3(9) . . . . ?
C310 C311 C312 C313 -154.4(9) . . . . ?
C320 C312 C313 C314 -7.9(10) . . . . ?
C311 C312 C313 C314 156.0(8) . . . . ?
C312 C313 C314 C315 -2.0(12) . . . . ?
C302 C301 C315 C316 -9.9(12) . . . . ?
C302 C301 C315 C314 154.5(10) . . . . ?
C313 C314 C315 C301 -154.0(9) . . . . ?
C313 C314 C315 C316 9.8(10) . . . . ?
C301 C315 C316 C317 10.4(10) . . . . ?
C314 C315 C316 C317 -156.5(7) . . . . ?
C301 C315 C316 C320 159.7(6) . . . . ?
C314 C315 C316 C320 -7.2(9) . . . . ?
C304 C303 C317 C318 11.1(10) . . . . ?
C302 C303 C317 C318 -156.1(7) . . . . ?
C304 C303 C317 C316 156.2(7) . . . . ?
C302 C303 C317 C316 -10.9(9) . . . . ?
C315 C316 C317 C318 151.2(6) . . . . ?
C320 C316 C317 C318 -0.8(6) . . . . ?
C315 C316 C317 C303 -0.1(10) . . . . ?
C320 C316 C317 C303 -152.1(6) . . . . ?
C303 C317 C318 C319 149.4(7) . . . . ?
C316 C317 C318 C319 1.1(6) . . . . ?
C303 C317 C318 C306 -4.0(10) . . . . ?
C316 C317 C318 C306 -152.3(5) . . . . ?
C307 C306 C318 C317 161.2(7) . . . . ?
C305 C306 C318 C317 -6.3(8) . . . . ?
C307 C306 C318 C319 11.7(10) . . . . ?
C305 C306 C318 C319 -155.9(6) . . . . ?
C317 C318 C319 C320 -1.0(6) . . . . ?
C306 C318 C319 C320 151.7(6) . . . . ?
C317 C318 C319 C309 -155.3(5) . . . . ?
C306 C318 C319 C309 -2.7(9) . . . . ?
C310 C309 C319 C320 9.2(9) . . . . ?
C308 C309 C319 C320 -158.2(6) . . . . ?
C310 C309 C319 C318 158.9(6) . . . . ?
C308 C309 C319 C318 -8.6(8) . . . . ?
C318 C319 C320 C312 -152.0(5) . . . . ?
C309 C319 C320 C312 0.5(9) . . . . ?
C318 C319 C320 C316 0.5(6) . . . . ?
C309 C319 C320 C316 153.0(6) . . . . ?
C313 C312 C320 C319 157.6(6) . . . . ?
C311 C312 C320 C319 -9.7(8) . . . . ?
C313 C312 C320 C316 10.8(9) . . . . ?
C311 C312 C320 C316 -156.4(6) . . . . ?
C317 C316 C320 C319 0.2(6) . . . . ?
C315 C316 C320 C319 -153.9(6) . . . . ?
C317 C316 C320 C312 150.6(6) . . . . ?
C315 C316 C320 C312 -3.5(9) . . . . ?
C52S O1S C51S C50S 178.7(17) . . . . ?
C51S O1S C52S C53S 171.0(18) . . . . ?
C50T C51T O1T C52T -176(5) . . . . ?
C53T C52T O1T C51T -144(5) . . . . ?
C60S O3S C59S C58S -164.7(15) . . . . ?
C59S O3S C60S C61S -161.4(18) . . . . ?
C64S O4S C62S C63S -169(2) . . . . ?
C62S O4S C64S C65S -119(3) . . . . ?
C63T C62T O4T C64T 178(2) . . . . ?
C65T C64T O4T C62T 180(2) . . . . ?
N3C Cu2' N4C C20C -5(2) . . . . ?
N10D Cu2' N4C C20C 119.5(18) . . . . ?
N9D Cu2' N4C C20C -138.4(18) . . . . ?
N3C Cu2' N4C C21C -175(2) . . . . ?
N10D Cu2' N4C C21C -51(3) . . . . ?
N9D Cu2' N4C C21C 52(3) . . . . ?
N7D Cu3' N6C C33C -132.7(16) . . . . ?
N8D Cu3' N6C C33C 109.7(16) . . . . ?
N5C Cu3' N6C C33C 0.1(18) . . . . ?
N7D Cu3' N6C C34C 53(2) . . . . ?
N8D Cu3' N6C C34C -64.5(18) . . . . ?
N5C Cu3' N6C C34C -174.1(16) . . . . ?
N6D Cu4' N8C C46C 122.8(18) . . . . ?
N5D Cu4' N8C C46C -120.9(19) . . . . ?
N7C Cu4' N8C C46C 0(2) . . . . ?
N6D Cu4' N8C C47C -53(2) . . . . ?
N5D Cu4' N8C C47C 63(2) . . . . ?
N7C Cu4' N8C C47C -176.3(19) . . . . ?
C6C N1C C2C C3C 0.5(18) . . . . ?
Cu1' N1C C2C C3C -178(3) . . . . ?
C6C N1C C2C C1C -179.8(13) . . . . ?
Cu1' N1C C2C C1C 2(3) . . . . ?
N1C C2C C3C C4C -1.0(17) . . . . ?
C1C C2C C3C C4C 179.4(14) . . . . ?
C2C C3C C4C C5C -0.2(19) . . . . ?
C3C C4C C5C C6C 1.8(19) . . . . ?
C2C N1C C6C C5C 1.2(18) . . . . ?
Cu1' N1C C6C C5C -179.9(18) . . . . ?
C2C N1C C6C C7C -178(2) . . . . ?
Cu1' N1C C6C C7C 1.2(17) . . . . ?
C4C C5C C6C N1C -2.4(18) . . . . ?
C4C C5C C6C C7C 176(2) . . . . ?
C8C N2C C7C C6C 176.3(17) . . . . ?
Cu1' N2C C7C C6C 2(3) . . . . ?
N1C C6C C7C N2C -2(2) . . . . ?
C5C C6C C7C N2C 178.7(19) . . . . ?
C7C N2C C8C C13C -151(2) . . . . ?
Cu1' N2C C8C C13C 22(2) . . . . ?
C7C N2C C8C C9C 27(3) . . . . ?
Cu1' N2C C8C C9C -159.4(17) . . . . ?
C13C C8C C9C C10C 0.3(17) . . . . ?
N2C C8C C9C C10C -178.0(18) . . . . ?
C8C C9C C10C C11C 1.0(19) . . . . ?
C9C C10C C11C C12C -1.0(16) . . . . ?
C9C C10C C11C S1C -179.4(16) . . . . ?
C66C S1C C11C C12C 24.3(15) . . . . ?
C66C S1C C11C C10C -157.4(12) . . . . ?
C10C C11C C12C C13C -0.3(16) . . . . ?
S1C C11C C12C C13C 178.1(16) . . . . ?
C9C C8C C13C C12C -1.6(17) . . . . ?
N2C C8C C13C C12C 176.8(18) . . . . ?
C11C C12C C13C C8C 1.6(19) . . . . ?
C19C N3C C15C C16C 0.1(19) . . . . ?
Cu2' N3C C15C C16C -168(3) . . . . ?
C19C N3C C15C C14C -179(2) . . . . ?
Cu2' N3C C15C C14C 12(3) . . . . ?
N3C C15C C16C C17C -1.0(19) . . . . ?
C14C C15C C16C C17C 179(3) . . . . ?
C15C C16C C17C C18C 0(2) . . . . ?
C16C C17C C18C C19C 1.1(19) . . . . ?
C15C N3C C19C C18C 1.4(19) . . . . ?
Cu2' N3C C19C C18C 172.6(18) . . . . ?
C15C N3C C19C C20C -176(2) . . . . ?
Cu2' N3C C19C C20C -4.9(17) . . . . ?
C17C C18C C19C N3C -2.0(18) . . . . ?
C17C C18C C19C C20C 175(2) . . . . ?
C21C N4C C20C C19C 174.5(19) . . . . ?
Cu2' N4C C20C C19C 3(3) . . . . ?
N3C C19C C20C N4C 2(2) . . . . ?
C18C C19C C20C N4C -176.0(19) . . . . ?
C20C N4C C21C C22C -165(2) . . . . ?
Cu2' N4C C21C C22C 5(3) . . . . ?
C20C N4C C21C C26C 12(3) . . . . ?
Cu2' N4C C21C C26C -179(2) . . . . ?
C26C C21C C22C C23C -0.1(17) . . . . ?
N4C C21C C22C C23C 176(2) . . . . ?
C21C C22C C23C C24C 0.8(19) . . . . ?
C22C C23C C24C C25C -1.8(17) . . . . ?
C22C C23C C24C S2C 174.1(17) . . . . ?
C69C S2C C24C C23C 44.6(15) . . . . ?
C69C S2C C24C C25C -139.5(13) . . . . ?
C23C C24C C25C C26C 1.9(17) . . . . ?
S2C C24C C25C C26C -174.1(16) . . . . ?
C24C C25C C26C C21C -1.2(19) . . . . ?
C22C C21C C26C C25C 0.2(17) . . . . ?
N4C C21C C26C C25C -176(2) . . . . ?
C32C N5C C28C C29C 1.7(18) . . . . ?
Cu3' N5C C28C C29C -174.2(19) . . . . ?
C32C N5C C28C C27C -176(2) . . . . ?
Cu3' N5C C28C C27C 8(3) . . . . ?
N5C C28C C29C C30C -2.4(18) . . . . ?
C27C C28C C29C C30C 175(2) . . . . ?
C28C C29C C30C C31C 0.6(19) . . . . ?
C29C C30C C31C C32C 1.7(18) . . . . ?
C28C N5C C32C C31C 0.8(18) . . . . ?
Cu3' N5C C32C C31C 177.6(14) . . . . ?
C28C N5C C32C C33C -175.7(17) . . . . ?
Cu3' N5C C32C C33C 1.1(15) . . . . ?
C30C C31C C32C N5C -2.5(17) . . . . ?
C30C C31C C32C C33C 173.8(18) . . . . ?
C34C N6C C33C C32C 174.9(16) . . . . ?
Cu3' N6C C33C C32C 0(2) . . . . ?
N5C C32C C33C N6C -1(2) . . . . ?
C31C C32C C33C N6C -177.7(17) . . . . ?
C33C N6C C34C C35C -152.7(19) . . . . ?
Cu3' N6C C34C C35C 21(2) . . . . ?
C33C N6C C34C C39C 23(2) . . . . ?
Cu3' N6C C34C C39C -163.2(15) . . . . ?
C39C C34C C35C C36C -2.7(17) . . . . ?
N6C C34C C35C C36C 172.7(18) . . . . ?
C34C C35C C36C C37C 0.9(19) . . . . ?
C35C C36C C37C C38C 0.7(16) . . . . ?
C35C C36C C37C S3C -177.8(16) . . . . ?
C72C S3C C37C C36C 26.2(15) . . . . ?
C72C S3C C37C C38C -152.4(12) . . . . ?
C36C C37C C38C C39C -0.6(16) . . . . ?
S3C C37C C38C C39C 178.1(16) . . . . ?
C37C C38C C39C C34C -1.2(19) . . . . ?
C35C C34C C39C C38C 2.8(17) . . . . ?
N6C C34C C39C C38C -172.5(18) . . . . ?
C45C N7C C41C C42C 0.8(19) . . . . ?
Cu4' N7C C41C C42C 179(3) . . . . ?
C45C N7C C41C C40C -179(3) . . . . ?
Cu4' N7C C41C C40C -1(3) . . . . ?
N7C C41C C42C C43C -0.3(19) . . . . ?
C40C C41C C42C C43C 179(3) . . . . ?
C41C C42C C43C C44C -1(2) . . . . ?
C42C C43C C44C C45C 1.2(19) . . . . ?
C41C N7C C45C C44C -0.4(19) . . . . ?
Cu4' N7C C45C C44C -179.2(18) . . . . ?
C41C N7C C45C C46C 179(2) . . . . ?
Cu4' N7C C45C C46C 0.3(17) . . . . ?
C43C C44C C45C N7C -0.7(18) . . . . ?
C43C C44C C45C C46C 180(2) . . . . ?
C47C N8C C46C C45C 176.8(18) . . . . ?
Cu4' N8C C46C C45C 1(3) . . . . ?
N7C C45C C46C N8C -1(2) . . . . ?
C44C C45C C46C N8C 178.8(19) . . . . ?
C46C N8C C47C C52C -161(2) . . . . ?
Cu4' N8C C47C C52C 14(2) . . . . ?
C46C N8C C47C C48C 15(3) . . . . ?
Cu4' N8C C47C C48C -169.6(17) . . . . ?
C52C C47C C48C C49C 1.7(17) . . . . ?
N8C C47C C48C C49C -174.3(19) . . . . ?
C47C C48C C49C C50C -1.3(19) . . . . ?
C48C C49C C50C C51C 0.3(16) . . . . ?
C48C C49C C50C S4C -178.3(16) . . . . ?
C75C S4C C50C C51C 24.4(15) . . . . ?
C75C S4C C50C C49C -157.1(12) . . . . ?
C49C C50C C51C C52C 0.4(16) . . . . ?
S4C C50C C51C C52C 178.8(17) . . . . ?
C48C C47C C52C C51C -1.1(17) . . . . ?
N8C C47C C52C C51C 175.1(19) . . . . ?
C50C C51C C52C C47C 0.0(19) . . . . ?
C58C N9C C54C C55C 0.7(18) . . . . ?
Cu5' N9C C54C C55C -174(2) . . . . ?
C58C N9C C54C C53C -178(2) . . . . ?
Cu5' N9C C54C C53C 7(3) . . . . ?
N9C C54C C55C C56C -0.7(19) . . . . ?
C53C C54C C55C C56C 178(2) . . . . ?
C54C C55C C56C C57C 0(2) . . . . ?
C55C C56C C57C C58C 1.3(19) . . . . ?
C54C N9C C58C C57C 0.3(18) . . . . ?
Cu5' N9C C58C C57C 176.0(16) . . . . ?
C54C N9C C58C C59C -178.7(19) . . . . ?
Cu5' N9C C58C C59C -3.0(16) . . . . ?
C56C C57C C58C N9C -1.3(18) . . . . ?
C56C C57C C58C C59C 178(2) . . . . ?
C60C N10C C59C C58C 176.3(16) . . . . ?
Cu5' N10C C59C C58C 4(2) . . . . ?
N9C C58C C59C N10C 0(2) . . . . ?
C57C C58C C59C N10C -179.4(18) . . . . ?
C59C N10C C60C C65C -154.1(19) . . . . ?
Cu5' N10C C60C C65C 17(2) . . . . ?
C59C N10C C60C C61C 23(2) . . . . ?
Cu5' N10C C60C C61C -165.9(16) . . . . ?
C65C C60C C61C C62C -0.8(17) . . . . ?
N10C C60C C61C C62C -177.6(18) . . . . ?
C60C C61C C62C C63C 0.6(18) . . . . ?
C61C C62C C63C C64C 0.4(16) . . . . ?
C61C C62C C63C S5C -175.8(16) . . . . ?
C78C S5C C63C C64C 25.2(14) . . . . ?
C78C S5C C63C C62C -158.5(12) . . . . ?
C62C C63C C64C C65C -1.3(16) . . . . ?
S5C C63C C64C C65C 175.0(16) . . . . ?
C61C C60C C65C C64C -0.1(17) . . . . ?
N10C C60C C65C C64C 177.0(18) . . . . ?
C63C C64C C65C C60C 1.1(19) . . . . ?
C11C S1C C66C C80C -76.6(13) . . . . ?
C11C S1C C66C C67C 110.2(12) . . . . ?
C80C C66C C67C C81C 4.7(12) . . . . ?
S1C C66C C67C C81C 177.8(11) . . . . ?
C80C C66C C67C C68C -155.1(15) . . . . ?
S1C C66C C67C C68C 18.0(16) . . . . ?
C81C C67C C68C C69C -9.0(16) . . . . ?
C66C C67C C68C C69C 150.8(15) . . . . ?
C67C C68C C69C C70C 2.3(16) . . . . ?
C67C C68C C69C S2C -171.8(14) . . . . ?
C24C S2C C69C C68C -75.2(12) . . . . ?
C24C S2C C69C C70C 110.5(12) . . . . ?
C68C C69C C70C C82C 5.6(13) . . . . ?
S2C C69C C70C C82C 179.8(11) . . . . ?
C68C C69C C70C C71C -153.9(14) . . . . ?
S2C C69C C70C C71C 20.3(16) . . . . ?
C82C C70C C71C C72C -8.3(15) . . . . ?
C69C C70C C71C C72C 151.0(14) . . . . ?
C70C C71C C72C C73C 3.2(16) . . . . ?
C70C C71C C72C S3C -170.4(13) . . . . ?
C37C S3C C72C C71C -70.0(12) . . . . ?
C37C S3C C72C C73C 116.0(11) . . . . ?
C71C C72C C73C C83C 4.2(13) . . . . ?
S3C C72C C73C C83C 178.0(11) . . . . ?
C71C C72C C73C C74C -154.7(15) . . . . ?
S3C C72C C73C C74C 19.0(16) . . . . ?
C83C C73C C74C C75C -7.5(16) . . . . ?
C72C C73C C74C C75C 151.5(15) . . . . ?
C73C C74C C75C C76C 0.5(16) . . . . ?
C73C C74C C75C S4C -173.3(14) . . . . ?
C50C S4C C75C C74C -72.2(13) . . . . ?
C50C S4C C75C C76C 113.8(12) . . . . ?
C74C C75C C76C C84C 6.8(13) . . . . ?
S4C C75C C76C C84C -179.2(11) . . . . ?
C74C C75C C76C C77C -154.3(15) . . . . ?
S4C C75C C76C C77C 19.7(16) . . . . ?
C84C C76C C77C C78C -8.7(16) . . . . ?
C75C C76C C77C C78C 152.3(15) . . . . ?
C76C C77C C78C C79C 2.0(17) . . . . ?
C76C C77C C78C S5C -170.3(14) . . . . ?
C63C S5C C78C C77C -76.6(13) . . . . ?
C63C S5C C78C C79C 110.5(11) . . . . ?
C77C C78C C79C C85C 5.9(13) . . . . ?
S5C C78C C79C C85C 178.6(11) . . . . ?
C77C C78C C79C C80C -153.5(15) . . . . ?
S5C C78C C79C C80C 19.3(16) . . . . ?
C67C C66C C80C C79C 2.1(16) . . . . ?
S1C C66C C80C C79C -170.9(14) . . . . ?
C85C C79C C80C C66C -7.5(16) . . . . ?
C78C C79C C80C C66C 152.0(15) . . . . ?
C68C C67C C81C C85C 156.7(13) . . . . ?
C66C C67C C81C C85C -6.1(13) . . . . ?
C68C C67C C81C C82C 7.9(13) . . . . ?
C66C C67C C81C C82C -154.9(12) . . . . ?
C69C C70C C82C C83C -155.9(12) . . . . ?
C71C C70C C82C C83C 6.2(13) . . . . ?
C69C C70C C82C C81C -6.7(13) . . . . ?
C71C C70C C82C C81C 155.4(13) . . . . ?
C67C C81C C82C C70C -0.1(14) . . . . ?
C85C C81C C82C C70C -153.5(12) . . . . ?
C67C C81C C82C C83C 152.7(12) . . . . ?
C85C C81C C82C C83C -0.6(11) . . . . ?
C72C C73C C83C C84C -154.8(12) . . . . ?
C74C C73C C83C C84C 7.3(13) . . . . ?
C72C C73C C83C C82C -6.5(13) . . . . ?
C74C C73C C83C C82C 155.6(13) . . . . ?
C70C C82C C83C C73C 1.3(14) . . . . ?
C81C C82C C83C C73C -151.9(12) . . . . ?
C70C C82C C83C C84C 153.6(12) . . . . ?
C81C C82C C83C C84C 0.4(11) . . . . ?
C77C C76C C84C C83C 156.5(13) . . . . ?
C75C C76C C84C C83C -7.2(13) . . . . ?
C77C C76C C84C C85C 7.7(13) . . . . ?
C75C C76C C84C C85C -156.0(12) . . . . ?
C73C C83C C84C C76C 0.1(14) . . . . ?
C82C C83C C84C C76C -152.6(12) . . . . ?
C73C C83C C84C C85C 152.5(12) . . . . ?
C82C C83C C84C C85C -0.1(11) . . . . ?
C78C C79C C85C C81C -156.0(12) . . . . ?
C80C C79C C85C C81C 6.1(13) . . . . ?
C78C C79C C85C C84C -6.9(13) . . . . ?
C80C C79C C85C C84C 155.2(13) . . . . ?
C67C C81C C85C C79C 0.6(14) . . . . ?
C82C C81C C85C C79C 153.4(11) . . . . ?
C67C C81C C85C C84C -152.2(12) . . . . ?
C82C C81C C85C C84C 0.6(11) . . . . ?
C76C C84C C85C C79C 0.1(14) . . . . ?
C83C C84C C85C C79C -153.0(11) . . . . ?
C76C C84C C85C C81C 152.7(12) . . . . ?
C83C C84C C85C C81C -0.3(11) . . . . ?
C6D N1D C2D C3D -0.8(19) . . . . ?
Cu1' N1D C2D C3D -168(3) . . . . ?
C6D N1D C2D C1D 177(3) . . . . ?
Cu1' N1D C2D C1D 10(3) . . . . ?
N1D C2D C3D C4D 0.6(19) . . . . ?
C1D C2D C3D C4D -177(3) . . . . ?
C2D C3D C4D C5D -0.3(19) . . . . ?
C3D C4D C5D C6D 0.3(19) . . . . ?
C2D N1D C6D C5D 0.7(19) . . . . ?
Cu1' N1D C6D C5D 170.4(18) . . . . ?
C2D N1D C6D C7D -177(2) . . . . ?
Cu1' N1D C6D C7D -7.7(18) . . . . ?
C4D C5D C6D N1D -0.5(18) . . . . ?
C4D C5D C6D C7D 177(2) . . . . ?
C8D N2D C7D C6D 176.8(14) . . . . ?
Cu1' N2D C7D C6D 4(2) . . . . ?
N1D C6D C7D N2D 2(2) . . . . ?
C5D C6D C7D N2D -175.7(17) . . . . ?
C7D N2D C8D C13D 85(2) . . . . ?
Cu1' N2D C8D C13D -103.5(16) . . . . ?
C7D N2D C8D C9D -95(2) . . . . ?
Cu1' N2D C8D C9D 76.2(18) . . . . ?
C13D C8D C9D C10D -1.5(16) . . . . ?
N2D C8D C9D C10D 178.7(16) . . . . ?
C8D C9D C10D C11D 0.3(18) . . . . ?
C9D C10D C11D C12D 0.3(16) . . . . ?
C9D C10D C11D S1D 176.4(14) . . . . ?
C66D S1D C11D C12D -157.2(12) . . . . ?
C66D S1D C11D C10D 26.8(14) . . . . ?
C10D C11D C12D C13D 0.3(16) . . . . ?
S1D C11D C12D C13D -175.8(15) . . . . ?
C11D C12D C13D C8D -1.5(19) . . . . ?
C9D C8D C13D C12D 2.2(17) . . . . ?
N2D C8D C13D C12D -178.1(16) . . . . ?
C19D N3D C15D C16D -1.8(17) . . . . ?
Cu5' N3D C15D C16D -177.0(19) . . . . ?
C19D N3D C15D C14D 178.2(12) . . . . ?
Cu5' N3D C15D C14D 3(2) . . . . ?
N3D C15D C16D C17D 1.5(16) . . . . ?
C14D C15D C16D C17D -178.5(13) . . . . ?
C15D C16D C17D C18D -1.3(18) . . . . ?
C16D C17D C18D C19D 1.5(18) . . . . ?
C15D N3D C19D C18D 2.0(17) . . . . ?
Cu5' N3D C19D C18D 177.9(15) . . . . ?
C15D N3D C19D C20D -175.2(18) . . . . ?
Cu5' N3D C19D C20D 0.7(15) . . . . ?
C17D C18D C19D N3D -1.9(17) . . . . ?
C17D C18D C19D C20D 175.0(19) . . . . ?
C21D N4D C20D C19D 177.3(14) . . . . ?
Cu5' N4D C20D C19D -1(2) . . . . ?
N3D C19D C20D N4D 0(2) . . . . ?
C18D C19D C20D N4D -176.9(17) . . . . ?
C20D N4D C21D C22D -101(2) . . . . ?
Cu5' N4D C21D C22D 77.5(17) . . . . ?
C20D N4D C21D C26D 82(2) . . . . ?
Cu5' N4D C21D C26D -100.1(16) . . . . ?
C26D C21D C22D C23D -1.0(17) . . . . ?
N4D C21D C22D C23D -178.5(16) . . . . ?
C21D C22D C23D C24D 1.1(18) . . . . ?
C22D C23D C24D C25D -0.5(16) . . . . ?
C22D C23D C24D S2D 179.7(15) . . . . ?
C69D S2D C24D C25D -159.0(12) . . . . ?
C69D S2D C24D C23D 20.8(14) . . . . ?
C23D C24D C25D C26D -0.2(16) . . . . ?
S2D C24D C25D C26D 179.6(15) . . . . ?
C24D C25D C26D C21D 0.3(19) . . . . ?
C22D C21D C26D C25D 0.2(17) . . . . ?
N4D C21D C26D C25D 177.8(17) . . . . ?
C32D N5D C28D C29D -4.4(19) . . . . ?
Cu4' N5D C28D C29D -177(2) . . . . ?
C32D N5D C28D C27D 170(3) . . . . ?
Cu4' N5D C28D C27D -3(3) . . . . ?
N5D C28D C29D C30D 4.3(19) . . . . ?
C27D C28D C29D C30D -169(3) . . . . ?
C28D C29D C30D C31D -1(2) . . . . ?
C29D C30D C31D C32D -2.0(19) . . . . ?
C28D N5D C32D C31D 1.2(19) . . . . ?
Cu4' N5D C32D C31D 174.6(18) . . . . ?
C28D N5D C32D C33D -179(2) . . . . ?
Cu4' N5D C32D C33D -6.1(18) . . . . ?
C30D C31D C32D N5D 2.0(18) . . . . ?
C30D C31D C32D C33D -177(2) . . . . ?
C34D N6D C33D C32D -178.9(15) . . . . ?
Cu4' N6D C33D C32D 6(2) . . . . ?
N5D C32D C33D N6D 0(2) . . . . ?
C31D C32D C33D N6D 179.3(18) . . . . ?
C33D N6D C34D C35D -112(2) . . . . ?
Cu4' N6D C34D C35D 62.5(19) . . . . ?
C33D N6D C34D C39D 68(2) . . . . ?
Cu4' N6D C34D C39D -117.4(16) . . . . ?
C39D C34D C35D C36D 3.1(17) . . . . ?
N6D C34D C35D C36D -176.8(16) . . . . ?
C34D C35D C36D C37D -1.0(18) . . . . ?
C35D C36D C37D C38D -2.6(16) . . . . ?
C35D C36D C37D S3D 175.3(15) . . . . ?
C72D S3D C37D C38D -146.1(12) . . . . ?
C72D S3D C37D C36D 36.0(14) . . . . ?
C36D C37D C38D C39D 4.2(17) . . . . ?
S3D C37D C38D C39D -173.8(15) . . . . ?
C37D C38D C39D C34D -2.1(19) . . . . ?
C35D C34D C39D C38D -1.5(17) . . . . ?
N6D C34D C39D C38D 178.4(17) . . . . ?
C45D N7D C41D C42D -0.2(18) . . . . ?
Cu3' N7D C41D C42D -174.1(19) . . . . ?
C45D N7D C41D C40D 178(2) . . . . ?
Cu3' N7D C41D C40D 4(2) . . . . ?
N7D C41D C42D C43D -0.9(18) . . . . ?
C40D C41D C42D C43D -179(2) . . . . ?
C41D C42D C43D C44D 0.7(19) . . . . ?
C42D C43D C44D C45D 0.6(19) . . . . ?
C41D N7D C45D C44D 1.6(18) . . . . ?
Cu3' N7D C45D C44D 176.3(16) . . . . ?
C41D N7D C45D C46D -176.3(18) . . . . ?
Cu3' N7D C45D C46D -1.6(16) . . . . ?
C43D C44D C45D N7D -1.8(17) . . . . ?
C43D C44D C45D C46D 176.0(19) . . . . ?
C47D N8D C46D C45D -179.3(14) . . . . ?
Cu3' N8D C46D C45D -4(2) . . . . ?
N7D C45D C46D N8D 4(2) . . . . ?
C44D C45D C46D N8D -174.2(18) . . . . ?
C46D N8D C47D C52D -115(2) . . . . ?
Cu3' N8D C47D C52D 69.8(18) . . . . ?
C46D N8D C47D C48D 67(2) . . . . ?
Cu3' N8D C47D C48D -108.0(16) . . . . ?
C52D C47D C48D C49D 1.3(17) . . . . ?
N8D C47D C48D C49D 179.1(17) . . . . ?
C47D C48D C49D C50D -1.3(19) . . . . ?
C48D C49D C50D C51D 0.6(16) . . . . ?
C48D C49D C50D S4D -176.5(15) . . . . ?
C75D S4D C50D C51D 28.5(14) . . . . ?
C75D S4D C50D C49D -154.6(12) . . . . ?
C49D C50D C51D C52D 0.1(16) . . . . ?
S4D C50D C51D C52D 177.0(15) . . . . ?
C48D C47D C52D C51D -0.6(16) . . . . ?
N8D C47D C52D C51D -178.4(16) . . . . ?
C50D C51D C52D C47D -0.1(18) . . . . ?
C58D N9D C54D C55D 1.3(18) . . . . ?
Cu2' N9D C54D C55D -176(2) . . . . ?
C58D N9D C54D C53D -179.0(13) . . . . ?
Cu2' N9D C54D C53D 3(3) . . . . ?
N9D C54D C55D C56D -0.4(17) . . . . ?
C53D C54D C55D C56D 179.8(13) . . . . ?
C54D C55D C56D C57D 0.3(18) . . . . ?
C55D C56D C57D C58D -1.0(19) . . . . ?
C54D N9D C58D C57D -2.0(18) . . . . ?
Cu2' N9D C58D C57D 176.2(17) . . . . ?
C54D N9D C58D C59D 174(2) . . . . ?
Cu2' N9D C58D C59D -7.6(16) . . . . ?
C56D C57D C58D N9D 1.9(17) . . . . ?
C56D C57D C58D C59D -174(2) . . . . ?
C60D N10D C59D C58D -180.0(15) . . . . ?
Cu2' N10D C59D C58D 5(2) . . . . ?
N9D C58D C59D N10D 2(2) . . . . ?
C57D C58D C59D N10D 178.4(18) . . . . ?
C59D N10D C60D C65D 73(2) . . . . ?
Cu2' N10D C60D C65D -112.4(17) . . . . ?
C59D N10D C60D C61D -107(2) . . . . ?
Cu2' N10D C60D C61D 67.1(19) . . . . ?
C65D C60D C61D C62D 1.0(17) . . . . ?
N10D C60D C61D C62D -178.4(17) . . . . ?
C60D C61D C62D C63D 0.0(18) . . . . ?
C61D C62D C63D C64D -1.6(16) . . . . ?
C61D C62D C63D S5D 175.2(15) . . . . ?
C78D S5D C63D C62D 35.2(14) . . . . ?
C78D S5D C63D C64D -148.0(13) . . . . ?
C62D C63D C64D C65D 2.2(17) . . . . ?
S5D C63D C64D C65D -174.8(16) . . . . ?
C63D C64D C65D C60D -1.1(19) . . . . ?
C61D C60D C65D C64D -0.5(17) . . . . ?
N10D C60D C65D C64D 179.0(17) . . . . ?
C11D S1D C66D C80D -122.3(11) . . . . ?
C11D S1D C66D C67D 62.5(12) . . . . ?
C80D C66D C67D C81D 5.0(12) . . . . ?
S1D C66D C67D C81D -179.9(11) . . . . ?
C80D C66D C67D C68D -155.2(14) . . . . ?
S1D C66D C67D C68D 19.8(16) . . . . ?
C81D C67D C68D C69D -8.1(14) . . . . ?
C66D C67D C68D C69D 152.0(13) . . . . ?
C67D C68D C69D C70D 2.0(15) . . . . ?
C67D C68D C69D S2D -174.4(12) . . . . ?
C24D S2D C69D C68D -121.8(11) . . . . ?
C24D S2D C69D C70D 61.8(12) . . . . ?
C68D C69D C70D C82D 5.3(12) . . . . ?
S2D C69D C70D C82D -178.3(11) . . . . ?
C68D C69D C70D C71D -155.9(14) . . . . ?
S2D C69D C70D C71D 20.5(16) . . . . ?
C82D C70D C71D C72D -8.5(15) . . . . ?
C69D C70D C71D C72D 152.8(13) . . . . ?
C70D C71D C72D C73D 2.6(15) . . . . ?
C70D C71D C72D S3D -173.3(13) . . . . ?
C37D S3D C72D C71D -125.4(11) . . . . ?
C37D S3D C72D C73D 58.5(12) . . . . ?
C71D C72D C73D C83D 4.8(12) . . . . ?
S3D C72D C73D C83D -179.3(11) . . . . ?
C71D C72D C73D C74D -155.6(14) . . . . ?
S3D C72D C73D C74D 20.3(16) . . . . ?
C83D C73D C74D C75D -9.1(14) . . . . ?
C72D C73D C74D C75D 151.3(13) . . . . ?
C73D C74D C75D C76D 2.5(15) . . . . ?
C73D C74D C75D S4D -173.2(13) . . . . ?
C50D S4D C75D C74D -122.9(11) . . . . ?
C50D S4D C75D C76D 61.4(12) . . . . ?
C74D C75D C76D C84D 5.7(12) . . . . ?
S4D C75D C76D C84D -178.7(11) . . . . ?
C74D C75D C76D C77D -156.5(14) . . . . ?
S4D C75D C76D C77D 19.0(16) . . . . ?
C84D C76D C77D C78D -9.6(15) . . . . ?
C75D C76D C77D C78D 152.6(13) . . . . ?
C76D C77D C78D C79D 3.8(15) . . . . ?
C76D C77D C78D S5D -170.6(13) . . . . ?
C63D S5D C78D C77D -124.8(11) . . . . ?
C63D S5D C78D C79D 60.7(12) . . . . ?
C77D C78D C79D C85D 4.6(12) . . . . ?
S5D C78D C79D C85D 179.0(11) . . . . ?
C77D C78D C79D C80D -155.4(14) . . . . ?
S5D C78D C79D C80D 18.9(16) . . . . ?
C67D C66D C80D C79D 2.9(15) . . . . ?
S1D C66D C80D C79D -172.1(13) . . . . ?
C85D C79D C80D C66D -9.0(14) . . . . ?
C78D C79D C80D C66D 151.1(13) . . . . ?
C68D C67D C81D C82D 7.0(13) . . . . ?
C66D C67D C81D C82D -156.4(12) . . . . ?
C68D C67D C81D C85D 156.6(13) . . . . ?
C66D C67D C81D C85D -6.7(13) . . . . ?
C71D C70D C82D C81D 157.4(13) . . . . ?
C69D C70D C82D C81D -6.5(13) . . . . ?
C71D C70D C82D C83D 7.0(13) . . . . ?
C69D C70D C82D C83D -156.8(12) . . . . ?
C67D C81D C82D C70D 0.3(14) . . . . ?
C85D C81D C82D C70D -153.7(12) . . . . ?
C67D C81D C82D C83D 154.0(12) . . . . ?
C85D C81D C82D C83D 0.1(11) . . . . ?
C72D C73D C83D C84D -155.7(12) . . . . ?
C74D C73D C83D C84D 7.8(13) . . . . ?
C72D C73D C83D C82D -6.3(13) . . . . ?
C74D C73D C83D C82D 157.3(13) . . . . ?
C70D C82D C83D C84D 153.8(11) . . . . ?
C81D C82D C83D C84D -0.4(11) . . . . ?
C70D C82D C83D C73D 0.3(14) . . . . ?
C81D C82D C83D C73D -154.0(12) . . . . ?
C73D C83D C84D C76D 0.3(14) . . . . ?
C82D C83D C84D C76D -153.4(12) . . . . ?
C73D C83D C84D C85D 154.3(12) . . . . ?
C82D C83D C84D C85D 0.6(11) . . . . ?
C77D C76D C84D C83D 157.9(13) . . . . ?
C75D C76D C84D C83D -7.2(13) . . . . ?
C77D C76D C84D C85D 7.2(13) . . . . ?
C75D C76D C84D C85D -158.0(12) . . . . ?
C80D C79D C85D C81D 7.4(13) . . . . ?
C78D C79D C85D C81D -156.1(12) . . . . ?
C80D C79D C85D C84D 156.4(13) . . . . ?
C78D C79D C85D C84D -7.1(13) . . . . ?
C67D C81D C85D C79D 0.5(14) . . . . ?
C82D C81D C85D C79D 153.8(12) . . . . ?
C67D C81D C85D C84D -153.0(12) . . . . ?
C82D C81D C85D C84D 0.3(11) . . . . ?
C83D C84D C85D C79D -153.5(12) . . . . ?
C76D C84D C85D C79D 1.1(14) . . . . ?
C83D C84D C85D C81D -0.6(11) . . . . ?
C76D C84D C85D C81D 154.0(12) . . . . ?
